data_4102962
loop_
_publ_author_name
'Jianxin Song'
'Naoki Aratani'
'Ji Haeng Heo'
'Dongho Kim'
'Hiroshi Shinokubo'
'Atsuhiro Osuka'

_publ_section_title
;
 Directly Pd(II)-Bridged Porphyrin Belts with Remarkable Curvatures
;
_journal_name_full 'Journal of the American Chemical Society'
_journal_page_first 11868
_journal_page_last 11869
_journal_paper_doi 10.1021/ja1046654
_journal_volume 132
_journal_year 2010
_chemical_formula_moiety 'C192 H200 N16 Ni3, C6 H5 Cl'
_chemical_formula_sum 'C198 H205 Cl N16 Ni3'
_chemical_formula_weight 3020.36
_chemical_name_systematic
; 
 ? 
;
_space_group_IT_number 2
_symmetry_cell_setting triclinic
_symmetry_Int_Tables_number 2
_symmetry_space_group_name_Hall '-P 1'
_symmetry_space_group_name_H-M 'P -1'
_atom_sites_solution_hydrogens geom
_atom_sites_solution_primary direct
_atom_sites_solution_secondary difmap
_audit_creation_method SHELXL-97
_cell_angle_alpha 81.593(4)
_cell_angle_beta 88.742(4)
_cell_angle_gamma 80.885(4)
_cell_formula_units_Z 2
_cell_length_a 17.660(4)
_cell_length_b 22.964(5)
_cell_length_c 28.213(6)
_cell_measurement_reflns_used 7151
_cell_measurement_temperature 90(2)
_cell_measurement_theta_max 24.87
_cell_measurement_theta_min 2.22
_cell_volume 11176(4)
_computing_cell_refinement 'Bruker SMART'
_computing_data_collection 'Bruker SMART'
_computing_data_reduction 'Bruker SAINT'
_computing_molecular_graphics 'Bruker SHELXTL'
_computing_publication_material 'Bruker SHELXTL'
_computing_structure_refinement 'SHELXL-97 (Sheldrick, 1997)'
_computing_structure_solution 'SHELXS-97 (Sheldrick, 1990)'
_diffrn_ambient_temperature 90(2)
_diffrn_detector_area_resol_mean 8.366
_diffrn_measured_fraction_theta_full 0.978
_diffrn_measured_fraction_theta_max 0.978
_diffrn_measurement_device_type 'CCD area detector'
_diffrn_measurement_method 'phi and omega scans'
_diffrn_radiation_monochromator graphite
_diffrn_radiation_source 'fine-focus sealed tube'
_diffrn_radiation_type MoK\a
_diffrn_radiation_wavelength 0.71069
_diffrn_reflns_av_R_equivalents 0.0385
_diffrn_reflns_av_sigmaI/netI 0.1168
_diffrn_reflns_limit_h_max 21
_diffrn_reflns_limit_h_min -21
_diffrn_reflns_limit_k_max 28
_diffrn_reflns_limit_k_min -27
_diffrn_reflns_limit_l_max 34
_diffrn_reflns_limit_l_min -25
_diffrn_reflns_number 62585
_diffrn_reflns_theta_full 26.00
_diffrn_reflns_theta_max 26.00
_diffrn_reflns_theta_min 1.25
_exptl_absorpt_coefficient_mu 0.309
_exptl_absorpt_correction_T_max 0.9409
_exptl_absorpt_correction_T_min 0.8365
_exptl_absorpt_correction_type empirical
_exptl_crystal_colour red
_exptl_crystal_density_diffrn 0.905
_exptl_crystal_density_method 'not measured'
_exptl_crystal_description prism
_exptl_crystal_F_000 3212
_exptl_crystal_size_max 0.60
_exptl_crystal_size_mid 0.35
_exptl_crystal_size_min 0.20
_platon_squeeze_details
;
;
_refine_diff_density_max 1.174
_refine_diff_density_min -0.540
_refine_diff_density_rms 0.075
_refine_ls_extinction_method none
_refine_ls_goodness_of_fit_ref 0.868
_refine_ls_hydrogen_treatment constr
_refine_ls_matrix_type full
_refine_ls_number_parameters 2497
_refine_ls_number_reflns 42648
_refine_ls_number_restraints 369
_refine_ls_restrained_S_all 0.882
_refine_ls_R_factor_all 0.1325
_refine_ls_R_factor_gt 0.0741
_refine_ls_shift/su_max 0.001
_refine_ls_shift/su_mean 0.000
_refine_ls_structure_factor_coef Fsqd
_refine_ls_weighting_details 'calc w=1/[\s^2^(Fo^2^)+(0.1170P)^2^+0.0000P] where P=(Fo^2^+2Fc^2^)/3'
_refine_ls_weighting_scheme calc
_refine_ls_wR_factor_gt 0.1859
_refine_ls_wR_factor_ref 0.2065
_reflns_number_gt 19957
_reflns_number_total 42648
_reflns_threshold_expression >2sigma(I)
_cod_data_source_file ja1046654_si_004.cif
_cod_data_source_block 90511so
_cod_original_cell_volume 11088(4)
_cod_database_code 4102962

loop_
_symmetry_equiv_pos_as_xyz
'x, y, z'
'-x, -y, -z'

loop_
_atom_site_label
_atom_site_type_symbol
_atom_site_fract_x
_atom_site_fract_y
_atom_site_fract_z
_atom_site_U_iso_or_equiv
_atom_site_adp_type
_atom_site_occupancy
_atom_site_symmetry_multiplicity
_atom_site_calc_flag
_atom_site_refinement_flags
_atom_site_disorder_assembly
_atom_site_disorder_group
C1A C 0.21008(17) 0.19699(15) 0.77673(12) 0.0373(8) Uani 1 1 d . A .
C2A C 0.17491(18) 0.18426(16) 0.73473(12) 0.0395(8) Uani 1 1 d . . .
C3A C 0.23213(18) 0.15826(15) 0.70799(12) 0.0397(8) Uani 1 1 d . . .
H3A H 0.2264 0.1427 0.6790 0.048 Uiso 1 1 calc R . .
C4A C 0.30252(17) 0.15893(14) 0.73186(11) 0.0352(8) Uani 1 1 d . A .
C5A C 0.37429(19) 0.14902(16) 0.71012(12) 0.0432(9) Uani 1 1 d . . .
C6A C 0.4381(2) 0.1652(2) 0.72994(15) 0.0643(12) Uani 1 1 d . A .
C7A C 0.5088(2) 0.1709(3) 0.70468(19) 0.100(2) Uani 1 1 d . . .
H7A H 0.5213 0.1616 0.6734 0.120 Uiso 1 1 calc R . .
C8A C 0.5535(3) 0.1918(3) 0.7336(2) 0.118(2) Uani 1 1 d . . .
H8A H 0.6030 0.2021 0.7261 0.141 Uiso 1 1 calc R . .
C9A C 0.5135(2) 0.1958(3) 0.77792(18) 0.0895(18) Uani 1 1 d . A .
C10A C 0.5459(2) 0.2085(2) 0.81915(19) 0.0800(15) Uani 1 1 d . . .
C11A C 0.5103(2) 0.1996(2) 0.86316(17) 0.0656(12) Uani 1 1 d . A .
C12A C 0.5478(3) 0.1965(2) 0.9072(2) 0.0832(15) Uani 1 1 d . . .
H12A H 0.5983 0.2046 0.9115 0.100 Uiso 1 1 calc R A .
C13A C 0.4989(3) 0.1800(3) 0.9422(2) 0.0906(16) Uani 1 1 d . A .
H13A H 0.5091 0.1720 0.9757 0.109 Uiso 1 1 calc R . .
C14A C 0.4272(2) 0.1767(2) 0.91876(17) 0.0661(12) Uani 1 1 d . . .
C15A C 0.3589(3) 0.16890(18) 0.94281(15) 0.0587(11) Uani 1 1 d . A .
C16A C 0.2897(2) 0.18041(16) 0.91814(13) 0.0467(9) Uani 1 1 d . . .
C17A C 0.2155(2) 0.19067(16) 0.93999(13) 0.0503(10) Uani 1 1 d . A .
H17A H 0.2052 0.1840 0.9735 0.060 Uiso 1 1 calc R . .
C18A C 0.1631(2) 0.21128(16) 0.90513(13) 0.0458(9) Uani 1 1 d . . .
C19A C 0.20478(18) 0.20987(15) 0.86026(12) 0.0391(8) Uani 1 1 d . A .
C20A C 0.17041(19) 0.21600(16) 0.81598(12) 0.0420(9) Uani 1 1 d . . .
H20A H 0.1180 0.2338 0.8123 0.050 Uiso 1 1 calc R A .
C21A C 0.38022(18) 0.12679(16) 0.66282(13) 0.0414(9) Uani 1 1 d . . .
C22A C 0.38312(19) 0.16583(18) 0.62130(14) 0.0502(10) Uani 1 1 d . . .
H22A H 0.3813 0.2071 0.6230 0.060 Uiso 1 1 calc R . .
C23A C 0.3888(2) 0.1459(2) 0.57615(14) 0.0561(11) Uani 1 1 d . . .
C24A C 0.38904(19) 0.0850(2) 0.57652(16) 0.0592(12) Uani 1 1 d . . .
H24A H 0.3919 0.0704 0.5465 0.071 Uiso 1 1 calc R . .
C25A C 0.3854(2) 0.04508(19) 0.61730(16) 0.0554(11) Uani 1 1 d . . .
C26A C 0.38167(19) 0.06634(17) 0.66074(14) 0.0492(9) Uani 1 1 d . . .
H26A H 0.3801 0.0394 0.6897 0.059 Uiso 1 1 calc R . .
C27A C 0.3936(2) 0.1900(3) 0.53023(18) 0.0813(15) Uani 1 1 d . . .
C28A C 0.4538(3) 0.2302(2) 0.53536(18) 0.0849(15) Uani 1 1 d . . .
H28A H 0.4563 0.2578 0.5055 0.127 Uiso 1 1 calc R . .
H28B H 0.5042 0.2054 0.5420 0.127 Uiso 1 1 calc R . .
H28C H 0.4394 0.2530 0.5619 0.127 Uiso 1 1 calc R . .
C29A C 0.4145(4) 0.1587(4) 0.48672(17) 0.137(3) Uani 1 1 d . . .
H29A H 0.3757 0.1336 0.4821 0.205 Uiso 1 1 calc R . .
H29B H 0.4649 0.1336 0.4918 0.205 Uiso 1 1 calc R . .
H29C H 0.4162 0.1885 0.4581 0.205 Uiso 1 1 calc R . .
C30A C 0.3160(3) 0.2305(3) 0.5225(3) 0.151(3) Uani 1 1 d . . .
H30A H 0.2761 0.2064 0.5184 0.227 Uiso 1 1 calc R . .
H30B H 0.3184 0.2599 0.4937 0.227 Uiso 1 1 calc R . .
H30C H 0.3038 0.2513 0.5504 0.227 Uiso 1 1 calc R . .
C31A C 0.3854(3) -0.0212(2) 0.6146(2) 0.0770(14) Uani 1 1 d . . .
C32A C 0.3104(3) -0.0294(3) 0.5951(3) 0.126(2) Uani 1 1 d . . .
H32A H 0.3108 -0.0719 0.5934 0.190 Uiso 1 1 calc R . .
H32B H 0.3025 -0.0065 0.5629 0.190 Uiso 1 1 calc R . .
H32C H 0.2687 -0.0153 0.6163 0.190 Uiso 1 1 calc R . .
C33A C 0.4559(3) -0.0473(3) 0.5911(3) 0.132(3) Uani 1 1 d . . .
H33A H 0.5011 -0.0397 0.6074 0.198 Uiso 1 1 calc R . .
H33B H 0.4562 -0.0291 0.5573 0.198 Uiso 1 1 calc R . .
H33C H 0.4572 -0.0905 0.5928 0.198 Uiso 1 1 calc R . .
C34A C 0.3885(4) -0.0593(3) 0.6667(2) 0.123(2) Uani 1 1 d . . .
H34A H 0.4365 -0.0567 0.6826 0.185 Uiso 1 1 calc R . .
H34B H 0.3862 -0.1011 0.6639 0.185 Uiso 1 1 calc R . .
H34C H 0.3447 -0.0436 0.6857 0.185 Uiso 1 1 calc R . .
C35A C 0.6220(10) 0.2376(9) 0.8092(7) 0.063(5) Uani 0.625(14) 1 d P A 7
C36A C 0.6896(12) 0.1981(6) 0.8176(6) 0.055(4) Uani 0.625(14) 1 d P A 7
H36A H 0.6882 0.1565 0.8254 0.065 Uiso 0.625(14) 1 calc PR A 7
C37A C 0.7591(10) 0.2186(7) 0.8147(7) 0.055(5) Uani 0.625(14) 1 d P A 7
C38A C 0.7594(7) 0.2803(7) 0.8003(6) 0.076(4) Uani 0.625(14) 1 d P A 7
H38A H 0.8070 0.2950 0.7991 0.091 Uiso 0.625(14) 1 calc PR A 7
C39A C 0.6916(6) 0.3208(6) 0.7874(6) 0.089(4) Uani 0.625(14) 1 d P A 7
C40A C 0.6233(6) 0.2981(6) 0.7935(6) 0.081(4) Uani 0.625(14) 1 d P A 7
H40A H 0.5761 0.3243 0.7867 0.097 Uiso 0.625(14) 1 calc PR A 7
C41A C 0.8342(9) 0.1741(7) 0.8234(6) 0.060(4) Uani 0.625(14) 1 d PD A 7
C42A C 0.8382(9) 0.1282(8) 0.7868(7) 0.065(4) Uani 0.625(14) 1 d PD A 7
H42A H 0.8857 0.0993 0.7921 0.097 Uiso 0.625(14) 1 calc PR A 7
H42B H 0.8378 0.1496 0.7539 0.097 Uiso 0.625(14) 1 calc PR A 7
H42C H 0.7938 0.1071 0.7914 0.097 Uiso 0.625(14) 1 calc PR A 7
C43A C 0.8351(6) 0.1439(7) 0.8766(4) 0.090(4) Uani 0.625(14) 1 d P A 7
H43A H 0.8817 0.1143 0.8827 0.136 Uiso 0.625(14) 1 calc PR A 7
H43B H 0.7897 0.1241 0.8829 0.136 Uiso 0.625(14) 1 calc PR A 7
H43C H 0.8344 0.1744 0.8978 0.136 Uiso 0.625(14) 1 calc PR A 7
C44A C 0.9072(8) 0.2051(6) 0.8184(6) 0.066(4) Uani 0.625(14) 1 d P A 7
H44A H 0.9532 0.1747 0.8239 0.099 Uiso 0.625(14) 1 calc PR A 7
H44B H 0.9053 0.2326 0.8421 0.099 Uiso 0.625(14) 1 calc PR A 7
H44C H 0.9091 0.2273 0.7860 0.099 Uiso 0.625(14) 1 calc PR A 7
C45A C 0.6966(6) 0.3859(5) 0.7715(7) 0.116(6) Uani 0.625(14) 1 d PDU A 7
C46A C 0.7352(8) 0.4111(7) 0.8117(7) 0.138(7) Uani 0.625(14) 1 d PDU A 7
H46A H 0.6993 0.4155 0.8385 0.208 Uiso 0.625(14) 1 calc PR A 7
H46B H 0.7489 0.4502 0.7988 0.208 Uiso 0.625(14) 1 calc PR A 7
H46C H 0.7818 0.3836 0.8230 0.208 Uiso 0.625(14) 1 calc PR A 7
C47A C 0.7401(10) 0.3946(7) 0.7267(8) 0.178(8) Uani 0.625(14) 1 d PU A 7
H47A H 0.7924 0.3724 0.7314 0.267 Uiso 0.625(14) 1 calc PR A 7
H47B H 0.7425 0.4372 0.7175 0.267 Uiso 0.625(14) 1 calc PR A 7
H47C H 0.7146 0.3800 0.7012 0.267 Uiso 0.625(14) 1 calc PR A 7
C48A C 0.6174(7) 0.4209(6) 0.7586(11) 0.239(12) Uani 0.625(14) 1 d PU A 7
H48A H 0.5835 0.4169 0.7866 0.359 Uiso 0.625(14) 1 calc PR A 7
H48B H 0.5961 0.4053 0.7321 0.359 Uiso 0.625(14) 1 calc PR A 7
H48C H 0.6214 0.4632 0.7489 0.359 Uiso 0.625(14) 1 calc PR A 7
C35F C 0.625(2) 0.2152(13) 0.8251(9) 0.050(6) Uani 0.375(14) 1 d P A 8
C36F C 0.6909(19) 0.1727(10) 0.8288(9) 0.047(5) Uani 0.375(14) 1 d P A 8
H36F H 0.6875 0.1313 0.8334 0.057 Uiso 0.375(14) 1 calc PR A 8
C37F C 0.7646(17) 0.1926(10) 0.8257(8) 0.039(5) Uani 0.375(14) 1 d P A 8
C38F C 0.7633(13) 0.2528(9) 0.8194(12) 0.064(6) Uani 0.375(14) 1 d P A 8
H38F H 0.8118 0.2661 0.8156 0.076 Uiso 0.375(14) 1 calc PR A 8
C39F C 0.6964(7) 0.2988(6) 0.8178(7) 0.055(4) Uani 0.375(14) 1 d PD A 8
C40F C 0.6281(9) 0.2761(9) 0.8215(7) 0.058(5) Uani 0.375(14) 1 d P A 8
H40F H 0.5813 0.3032 0.8215 0.070 Uiso 0.375(14) 1 calc PR A 8
C41F C 0.8375(15) 0.1460(10) 0.8282(14) 0.071(8) Uani 0.375(14) 1 d PD A 8
C42F C 0.8374(9) 0.1010(8) 0.8708(6) 0.078(5) Uani 0.375(14) 1 d P A 8
H42D H 0.8353 0.1204 0.8997 0.117 Uiso 0.375(14) 1 calc PR A 8
H42E H 0.8843 0.0716 0.8713 0.117 Uiso 0.375(14) 1 calc PR A 8
H42F H 0.7924 0.0809 0.8699 0.117 Uiso 0.375(14) 1 calc PR A 8
C43F C 0.9095(14) 0.1773(9) 0.8260(7) 0.055(5) Uani 0.375(14) 1 d PDU A 8
H43D H 0.9142 0.1933 0.8561 0.082 Uiso 0.375(14) 1 calc PR A 8
H43E H 0.9045 0.2100 0.7991 0.082 Uiso 0.375(14) 1 calc PR A 8
H43F H 0.9554 0.1483 0.8215 0.082 Uiso 0.375(14) 1 calc PR A 8
C44F C 0.852(2) 0.114(2) 0.7854(18) 0.133(16) Uani 0.375(14) 1 d P A 8
H44D H 0.8498 0.1428 0.7561 0.200 Uiso 0.375(14) 1 calc PR A 8
H44E H 0.8131 0.0879 0.7840 0.200 Uiso 0.375(14) 1 calc PR A 8
H44F H 0.9033 0.0892 0.7883 0.200 Uiso 0.375(14) 1 calc PR A 8
C45F C 0.7025(8) 0.3653(8) 0.8171(10) 0.128(8) Uani 0.375(14) 1 d PDU A 8
C46F C 0.7469(10) 0.3722(10) 0.8612(13) 0.187(16) Uani 0.375(14) 1 d PD A 8
H46D H 0.7518 0.4143 0.8606 0.281 Uiso 0.375(14) 1 calc PR A 8
H46E H 0.7981 0.3482 0.8611 0.281 Uiso 0.375(14) 1 calc PR A 8
H46F H 0.7193 0.3584 0.8902 0.281 Uiso 0.375(14) 1 calc PR A 8
C47F C 0.6230(7) 0.4058(7) 0.8161(10) 0.131(10) Uani 0.375(14) 1 d PD A 8
H47D H 0.6303 0.4476 0.8139 0.197 Uiso 0.375(14) 1 calc PR A 8
H47E H 0.5947 0.3946 0.8455 0.197 Uiso 0.375(14) 1 calc PR A 8
H47F H 0.5937 0.4007 0.7881 0.197 Uiso 0.375(14) 1 calc PR A 8
C48F C 0.7469(16) 0.3858(12) 0.7713(13) 0.20(2) Uani 0.375(14) 1 d PD A 8
H48D H 0.7502 0.4284 0.7694 0.298 Uiso 0.375(14) 1 calc PR A 8
H48E H 0.7198 0.3793 0.7429 0.298 Uiso 0.375(14) 1 calc PR A 8
H48F H 0.7988 0.3627 0.7724 0.298 Uiso 0.375(14) 1 calc PR A 8
C49A C 0.3495(11) 0.1550(6) 0.9997(5) 0.052(3) Uani 0.533(6) 1 d P A 1
C50A C 0.3253(7) 0.1044(4) 1.0192(3) 0.073(3) Uani 0.533(6) 1 d P A 1
H50A H 0.3135 0.0774 0.9988 0.087 Uiso 0.533(6) 1 calc PR A 1
C51A C 0.3167(7) 0.0897(4) 1.0699(4) 0.097(4) Uani 0.533(6) 1 d PD A 1
C52A C 0.3365(7) 0.1315(6) 1.0970(3) 0.087(4) Uani 0.533(6) 1 d P A 1
H52A H 0.3341 0.1218 1.1310 0.104 Uiso 0.533(6) 1 calc PR A 1
C53A C 0.3596(9) 0.1863(6) 1.0792(5) 0.057(3) Uani 0.533(6) 1 d PD A 1
C54A C 0.3643(9) 0.1945(5) 1.0273(5) 0.049(6) Uani 0.533(6) 1 d P A 1
H54A H 0.3791 0.2307 1.0117 0.058 Uiso 0.533(6) 1 calc PR A 1
C55A C 0.2830(11) 0.0332(5) 1.0918(5) 0.173(7) Uani 0.533(6) 1 d PDU A 1
C56A C 0.3364(8) -0.0198(5) 1.0790(6) 0.135(6) Uani 0.533(6) 1 d PDU A 1
H56A H 0.3891 -0.0170 1.0877 0.203 Uiso 0.533(6) 1 calc PR A 1
H56B H 0.3336 -0.0207 1.0443 0.203 Uiso 0.533(6) 1 calc PR A 1
H56C H 0.3214 -0.0565 1.0965 0.203 Uiso 0.533(6) 1 calc PR A 1
C57A C 0.2788(11) 0.0291(5) 1.1447(5) 0.193(8) Uani 0.533(6) 1 d PDU A 1
H57A H 0.3291 0.0321 1.1574 0.289 Uiso 0.533(6) 1 calc PR A 1
H57B H 0.2637 -0.0093 1.1584 0.289 Uiso 0.533(6) 1 calc PR A 1
H57C H 0.2405 0.0618 1.1534 0.289 Uiso 0.533(6) 1 calc PR A 1
C58A C 0.2016(11) 0.0429(11) 1.0684(9) 0.371(19) Uani 0.533(6) 1 d PDU A 1
H58A H 0.2069 0.0438 1.0336 0.556 Uiso 0.533(6) 1 calc PR A 1
H58B H 0.1726 0.0809 1.0752 0.556 Uiso 0.533(6) 1 calc PR A 1
H58C H 0.1742 0.0101 1.0817 0.556 Uiso 0.533(6) 1 calc PR A 1
C59A C 0.3795(13) 0.2378(10) 1.1067(8) 0.074(6) Uani 0.533(6) 1 d PD A 1
C60A C 0.4574(11) 0.2503(17) 1.0982(11) 0.094(9) Uani 0.533(6) 1 d P A 1
H60A H 0.4941 0.2140 1.1084 0.141 Uiso 0.533(6) 1 calc PR A 1
H60B H 0.4663 0.2817 1.1167 0.141 Uiso 0.533(6) 1 calc PR A 1
H60C H 0.4642 0.2638 1.0639 0.141 Uiso 0.533(6) 1 calc PR A 1
C61A C 0.3134(15) 0.2858(11) 1.0897(9) 0.097(8) Uani 0.533(6) 1 d P A 1
H61A H 0.2649 0.2711 1.0981 0.146 Uiso 0.533(6) 1 calc PR A 1
H61B H 0.3164 0.2965 1.0548 0.146 Uiso 0.533(6) 1 calc PR A 1
H61C H 0.3159 0.3210 1.1052 0.146 Uiso 0.533(6) 1 calc PR A 1
C62A C 0.3681(12) 0.2172(8) 1.1608(8) 0.085(6) Uani 0.533(6) 1 d PD A 1
H62A H 0.3156 0.2084 1.1663 0.127 Uiso 0.533(6) 1 calc PR A 1
H62B H 0.3763 0.2489 1.1791 0.127 Uiso 0.533(6) 1 calc PR A 1
H62C H 0.4050 0.1811 1.1714 0.127 Uiso 0.533(6) 1 calc PR A 1
C49F C 0.3714(9) 0.1500(6) 0.9905(3) 0.066(7) Uani 0.467(6) 1 d PG A 2
C50F C 0.3824(6) 0.0890(5) 1.0070(3) 0.094(4) Uani 0.467(6) 1 d PG A 2
H50F H 0.3840 0.0613 0.9848 0.112 Uiso 0.467(6) 1 calc PR A 2
C51F C 0.3910(6) 0.0687(4) 1.0558(3) 0.101(4) Uani 0.467(6) 1 d PGD A 2
C52F C 0.3887(6) 0.1093(5) 1.0882(3) 0.085(4) Uani 0.467(6) 1 d PG A 2
H52F H 0.3946 0.0954 1.1217 0.102 Uiso 0.467(6) 1 calc PR A 2
C53F C 0.3777(8) 0.1702(5) 1.0717(5) 0.074(7) Uani 0.467(6) 1 d PG A 2
C54F C 0.3691(10) 0.1906(4) 1.0229(5) 0.079(11) Uani 0.467(6) 1 d PG A 2
H54F H 0.3615 0.2323 1.0116 0.095 Uiso 0.467(6) 1 calc PR A 2
C55F C 0.4145(12) -0.0024(6) 1.0727(6) 0.166(7) Uani 0.467(6) 1 d PDU A 2
C56F C 0.4039(14) -0.0179(8) 1.1228(6) 0.234(11) Uani 0.467(6) 1 d PDU A 2
H56D H 0.4382 0.0012 1.1403 0.351 Uiso 0.467(6) 1 calc PR A 2
H56E H 0.4158 -0.0614 1.1315 0.351 Uiso 0.467(6) 1 calc PR A 2
H56F H 0.3504 -0.0042 1.1312 0.351 Uiso 0.467(6) 1 calc PR A 2
C57F C 0.5071(9) -0.0124(9) 1.0625(8) 0.271(13) Uani 0.467(6) 1 d PDU A 2
H57D H 0.5319 0.0115 1.0819 0.406 Uiso 0.467(6) 1 calc PR A 2
H57E H 0.5165 0.0001 1.0284 0.406 Uiso 0.467(6) 1 calc PR A 2
H57F H 0.5282 -0.0547 1.0712 0.406 Uiso 0.467(6) 1 calc PR A 2
C58F C 0.3698(14) -0.0325(8) 1.0406(8) 0.219(10) Uani 0.467(6) 1 d PDU A 2
H58D H 0.3810 -0.0759 1.0498 0.328 Uiso 0.467(6) 1 calc PR A 2
H58E H 0.3849 -0.0221 1.0071 0.328 Uiso 0.467(6) 1 calc PR A 2
H58F H 0.3147 -0.0189 1.0441 0.328 Uiso 0.467(6) 1 calc PR A 2
C59F C 0.3739(12) 0.2157(8) 1.1082(8) 0.045(4) Uani 0.467(6) 1 d PDU A 2
C60F C 0.3698(10) 0.1876(8) 1.1612(8) 0.063(5) Uani 0.467(6) 1 d P A 2
H60D H 0.3724 0.2180 1.1820 0.095 Uiso 0.467(6) 1 calc PR A 2
H60E H 0.4130 0.1550 1.1684 0.095 Uiso 0.467(6) 1 calc PR A 2
H60F H 0.3212 0.1718 1.1668 0.095 Uiso 0.467(6) 1 calc PR A 2
C61F C 0.4557(16) 0.2325(19) 1.1026(10) 0.095(10) Uani 0.467(6) 1 d PD A 2
H61D H 0.4686 0.2398 1.0684 0.143 Uiso 0.467(6) 1 calc PR A 2
H61E H 0.4929 0.1997 1.1188 0.143 Uiso 0.467(6) 1 calc PR A 2
H61F H 0.4575 0.2688 1.1170 0.143 Uiso 0.467(6) 1 calc PR A 2
C62F C 0.3188(14) 0.2764(13) 1.0999(10) 0.101(10) Uani 0.467(6) 1 d PD A 2
H62D H 0.3151 0.2912 1.0654 0.151 Uiso 0.467(6) 1 calc PR A 2
H62E H 0.3388 0.3054 1.1167 0.151 Uiso 0.467(6) 1 calc PR A 2
H62F H 0.2677 0.2708 1.1124 0.151 Uiso 0.467(6) 1 calc PR A 2
C1B C -0.07484(17) 0.60881(18) 0.68289(13) 0.0467(10) Uani 1 1 d . . .
C2B C -0.09044(17) 0.63164(17) 0.63339(13) 0.0441(9) Uani 1 1 d . . .
C3B C -0.11754(18) 0.58744(18) 0.61395(14) 0.0461(10) Uani 1 1 d . . .
H3B H -0.1361 0.5902 0.5821 0.055 Uiso 1 1 calc R . .
C4B C -0.11292(17) 0.53769(19) 0.64934(14) 0.0467(10) Uani 1 1 d . . .
C5B C -0.12458(18) 0.48030(18) 0.64145(14) 0.0463(10) Uani 1 1 d . . .
C6B C -0.09746(19) 0.43009(19) 0.67437(15) 0.0512(10) Uani 1 1 d . . .
C7B C -0.0853(2) 0.36971(18) 0.66433(15) 0.0554(10) Uani 1 1 d . . .
H7B H -0.1017 0.3562 0.6365 0.067 Uiso 1 1 calc R . .
C8B C -0.04593(19) 0.33534(18) 0.70217(15) 0.0521(10) Uani 1 1 d . . .
C9B C -0.04034(19) 0.37401(19) 0.73816(14) 0.0496(10) Uani 1 1 d . . .
C10B C -0.02219(18) 0.35408(18) 0.78542(14) 0.0489(10) Uani 1 1 d . . .
H10B H 0.0058 0.3151 0.7941 0.059 Uiso 1 1 calc R . .
C11B C -0.04387(18) 0.38959(18) 0.82104(14) 0.0478(10) Uani 1 1 d . . .
C12B C -0.05140(19) 0.36592(19) 0.87128(14) 0.0491(10) Uani 1 1 d . . .
C13B C -0.09141(19) 0.41274(19) 0.89131(15) 0.0521(10) Uani 1 1 d . . .
H13B H -0.1088 0.4111 0.9236 0.062 Uiso 1 1 calc R . .
C14B C -0.10242(18) 0.46383(19) 0.85589(14) 0.0472(10) Uani 1 1 d . . .
C15B C -0.12752(18) 0.52192(18) 0.86432(14) 0.0474(10) Uani 1 1 d . . .
C16B C -0.11624(18) 0.57063(18) 0.83157(14) 0.0478(10) Uani 1 1 d . . .
C17B C -0.1249(2) 0.63147(17) 0.83963(14) 0.0514(10) Uani 1 1 d . . .
H17B H -0.1463 0.6463 0.8676 0.062 Uiso 1 1 calc R . .
C18B C -0.09837(18) 0.66402(18) 0.80179(13) 0.0464(9) Uani 1 1 d . . .
C19B C -0.07813(18) 0.62389(18) 0.76625(13) 0.0444(9) Uani 1 1 d . . .
C20B C -0.06511(17) 0.64352(18) 0.71815(13) 0.0481(10) Uani 1 1 d . . .
H20B H -0.0493 0.6814 0.7092 0.058 Uiso 1 1 calc R . .
C21B C -0.15902(19) 0.47539(16) 0.59529(13) 0.0443(9) Uani 1 1 d . . .
C22B C -0.1165(2) 0.44921(17) 0.55913(14) 0.0533(10) Uani 1 1 d . . .
H22B H -0.0639 0.4330 0.5646 0.064 Uiso 1 1 calc R . .
C23B C -0.1492(2) 0.44637(18) 0.51603(14) 0.0571(10) Uani 1 1 d . B .
C24B C -0.2251(3) 0.47275(19) 0.50818(16) 0.0671(12) Uani 1 1 d . . .
H24B H -0.2479 0.4719 0.4781 0.081 Uiso 1 1 calc R . .
C25B C -0.2700(2) 0.50085(19) 0.54301(16) 0.0608(11) Uani 1 1 d . . .
C26B C -0.23518(19) 0.50091(16) 0.58651(14) 0.0479(9) Uani 1 1 d . . .
H26B H -0.2640 0.5188 0.6110 0.057 Uiso 1 1 calc R . .
C27B C -0.1018(3) 0.4179(3) 0.47594(16) 0.0752(14) Uani 1 1 d D . .
C28B C -0.0902(5) 0.4638(4) 0.4327(3) 0.073(2) Uani 0.65 1 d P B 5
H28D H -0.0682 0.4965 0.4432 0.109 Uiso 0.65 1 calc PR B 5
H28E H -0.1397 0.4797 0.4169 0.109 Uiso 0.65 1 calc PR B 5
H28F H -0.0550 0.4448 0.4099 0.109 Uiso 0.65 1 calc PR B 5
C29B C -0.1332(6) 0.3662(4) 0.4633(3) 0.080(2) Uani 0.65 1 d P B 5
H29D H -0.1017 0.3495 0.4379 0.120 Uiso 0.65 1 calc PR B 5
H29E H -0.1862 0.3791 0.4519 0.120 Uiso 0.65 1 calc PR B 5
H29F H -0.1324 0.3357 0.4917 0.120 Uiso 0.65 1 calc PR B 5
C30B C -0.0111(5) 0.3901(4) 0.4936(3) 0.087(2) Uani 0.65 1 d P B 5
H30D H 0.0135 0.4219 0.5035 0.130 Uiso 0.65 1 calc PR B 5
H30E H 0.0178 0.3742 0.4669 0.130 Uiso 0.65 1 calc PR B 5
H30F H -0.0116 0.3580 0.5208 0.130 Uiso 0.65 1 calc PR B 5
C28E C -0.0685(14) 0.3574(8) 0.4973(6) 0.109(6) Uani 0.35 1 d P B 6
H28G H -0.1080 0.3381 0.5156 0.163 Uiso 0.35 1 calc PR B 6
H28H H -0.0262 0.3593 0.5188 0.163 Uiso 0.35 1 calc PR B 6
H28I H -0.0489 0.3341 0.4718 0.163 Uiso 0.35 1 calc PR B 6
C29E C -0.1644(12) 0.4092(13) 0.4369(8) 0.158(9) Uani 0.35 1 d PDU B 6
H29G H -0.1936 0.3778 0.4507 0.237 Uiso 0.35 1 calc PR B 6
H29H H -0.1376 0.3978 0.4079 0.237 Uiso 0.35 1 calc PR B 6
H29I H -0.1996 0.4468 0.4285 0.237 Uiso 0.35 1 calc PR B 6
C30E C -0.0558(11) 0.4630(11) 0.4565(7) 0.113(8) Uani 0.35 1 d P B 6
H30G H -0.0889 0.5019 0.4499 0.170 Uiso 0.35 1 calc PR B 6
H30H H -0.0313 0.4525 0.4266 0.170 Uiso 0.35 1 calc PR B 6
H30I H -0.0161 0.4650 0.4798 0.170 Uiso 0.35 1 calc PR B 6
C31B C -0.3529(3) 0.5317(3) 0.5338(2) 0.0976(18) Uani 1 1 d U . .
C32B C -0.4049(3) 0.5050(4) 0.5727(3) 0.149(3) Uani 1 1 d U . .
H32D H -0.4033 0.4624 0.5708 0.223 Uiso 1 1 calc R . .
H32E H -0.4578 0.5258 0.5678 0.223 Uiso 1 1 calc R . .
H32F H -0.3868 0.5097 0.6044 0.223 Uiso 1 1 calc R . .
C33B C -0.3579(5) 0.5967(3) 0.5391(4) 0.199(4) Uani 1 1 d U . .
H33D H -0.3264 0.6160 0.5143 0.299 Uiso 1 1 calc R . .
H33E H -0.3390 0.6001 0.5709 0.299 Uiso 1 1 calc R . .
H33F H -0.4115 0.6163 0.5354 0.299 Uiso 1 1 calc R . .
C34B C -0.3821(4) 0.5237(4) 0.4858(3) 0.148(3) Uani 1 1 d U . .
H34D H -0.3797 0.4810 0.4842 0.222 Uiso 1 1 calc R . .
H34E H -0.3503 0.5411 0.4603 0.222 Uiso 1 1 calc R . .
H34F H -0.4355 0.5437 0.4816 0.222 Uiso 1 1 calc R . .
C35B C -0.1643(2) 0.53184(18) 0.91180(14) 0.0532(10) Uani 1 1 d . . .
C36B C -0.1290(2) 0.55794(18) 0.94447(14) 0.0590(11) Uani 1 1 d . . .
H36B H -0.0787 0.5672 0.9379 0.071 Uiso 1 1 calc R . .
C37B C -0.1649(3) 0.5709(2) 0.98660(16) 0.0795(14) Uani 1 1 d . C .
C38B C -0.2369(3) 0.5560(3) 0.9954(2) 0.107(2) Uani 1 1 d . C .
H38B H -0.2611 0.5629 1.0250 0.129 Uiso 1 1 calc R . .
C39B C -0.2764(3) 0.5311(3) 0.9626(2) 0.0979(19) Uani 1 1 d D . .
C40B C -0.2371(2) 0.5178(2) 0.92077(15) 0.0681(13) Uani 1 1 d . D .
H40B H -0.2607 0.4990 0.8984 0.082 Uiso 1 1 calc R . .
C41B C -0.1240(4) 0.6002(3) 1.0228(2) 0.108(2) Uani 1 1 d D . .
C43B C -0.0993(4) 0.5556(4) 1.0679(3) 0.152(3) Uani 1 1 d . C .
H43G H -0.0643 0.5213 1.0589 0.229 Uiso 1 1 calc R . .
H43H H -0.1448 0.5418 1.0837 0.229 Uiso 1 1 calc RD . .
H43I H -0.0731 0.5751 1.0901 0.229 Uiso 1 1 calc R . .
C42B C -0.1135(14) 0.6654(11) 0.9921(6) 0.199(12) Uani 0.45 1 d P C 1
H42G H -0.0882 0.6880 1.0123 0.299 Uiso 0.45 1 calc PR C 1
H42H H -0.1640 0.6878 0.9821 0.299 Uiso 0.45 1 calc PR C 1
H42I H -0.0818 0.6592 0.9637 0.299 Uiso 0.45 1 calc PR C 1
C44B C -0.1974(10) 0.6298(8) 1.0563(6) 0.139(7) Uani 0.45 1 d PD C 1
H44G H -0.1771 0.6502 1.0803 0.208 Uiso 0.45 1 calc PR C 1
H44H H -0.2237 0.5977 1.0725 0.208 Uiso 0.45 1 calc PRD C 1
H44I H -0.2339 0.6584 1.0354 0.208 Uiso 0.45 1 calc PR C 1
C42E C -0.0398(5) 0.6143(5) 1.0045(3) 0.074(2) Uani 0.55 1 d P C 2
H42X H -0.0073 0.5771 0.9987 0.111 Uiso 0.55 1 calc PR C 2
H42Y H -0.0159 0.6317 1.0290 0.111 Uiso 0.55 1 calc PR C 2
H42Z H -0.0453 0.6425 0.9746 0.111 Uiso 0.55 1 calc PR C 2
C44E C -0.1675(7) 0.6584(5) 1.0278(5) 0.100(4) Uani 0.55 1 d P C 2
H44X H -0.1412 0.6770 1.0505 0.150 Uiso 0.55 1 calc PR C 2
H44Y H -0.2191 0.6536 1.0398 0.150 Uiso 0.55 1 calc PR C 2
H44Z H -0.1714 0.6838 0.9965 0.150 Uiso 0.55 1 calc PR C 2
C45B C -0.3653(10) 0.5257(7) 0.9696(7) 0.112(5) Uani 0.50 1 d PDU D 1
C46B C -0.3931(8) 0.4926(8) 0.9300(6) 0.133(6) Uani 0.50 1 d PDU D 1
H46G H -0.4460 0.4856 0.9370 0.200 Uiso 0.50 1 calc PR D 1
H46H H -0.3595 0.4543 0.9297 0.200 Uiso 0.50 1 calc PR D 1
H46I H -0.3914 0.5173 0.8986 0.200 Uiso 0.50 1 calc PR D 1
C47B C -0.3693(12) 0.4862(8) 1.0203(6) 0.154(7) Uani 0.50 1 d PDU D 1
H47G H -0.3477 0.5051 1.0448 0.231 Uiso 0.50 1 calc PR D 1
H47H H -0.3396 0.4464 1.0193 0.231 Uiso 0.50 1 calc PR D 1
H47I H -0.4230 0.4825 1.0281 0.231 Uiso 0.50 1 calc PR D 1
C48B C -0.4160(7) 0.5881(6) 0.9673(6) 0.149(6) Uani 0.50 1 d PDU D 1
H48G H -0.3986 0.6095 0.9917 0.224 Uiso 0.50 1 calc PR D 1
H48H H -0.4698 0.5831 0.9734 0.224 Uiso 0.50 1 calc PR D 1
H48I H -0.4116 0.6110 0.9354 0.224 Uiso 0.50 1 calc PR D 1
C45E C -0.3467(14) 0.5074(13) 0.9768(8) 0.173(13) Uani 0.50 1 d PD D 2
C46E C -0.3478(10) 0.4409(10) 0.9738(7) 0.172(8) Uani 0.50 1 d PD D 2
H46J H -0.3216 0.4163 1.0020 0.258 Uiso 0.50 1 calc PR D 2
H46K H -0.3212 0.4303 0.9446 0.258 Uiso 0.50 1 calc PR D 2
H46L H -0.4011 0.4338 0.9731 0.258 Uiso 0.50 1 calc PR D 2
C47E C -0.3777(13) 0.5198(10) 1.0264(7) 0.166(9) Uani 0.50 1 d PDU D 2
H47J H -0.3465 0.4931 1.0515 0.250 Uiso 0.50 1 calc PR D 2
H47K H -0.4312 0.5129 1.0295 0.250 Uiso 0.50 1 calc PR D 2
H47L H -0.3751 0.5614 1.0299 0.250 Uiso 0.50 1 calc PR D 2
C48E C -0.4032(10) 0.5435(15) 0.9399(10) 0.217(13) Uani 0.50 1 d PD D 2
H48J H -0.4547 0.5335 0.9472 0.325 Uiso 0.50 1 calc PR D 2
H48K H -0.3877 0.5342 0.9079 0.325 Uiso 0.50 1 calc PR D 2
H48L H -0.4038 0.5862 0.9408 0.325 Uiso 0.50 1 calc PR D 2
C1C C 0.11144(17) 0.78213(15) 0.64100(12) 0.0371(8) Uani 1 1 d . . .
C2C C 0.07665(17) 0.77828(16) 0.59572(12) 0.0397(8) Uani 1 1 d . . .
C3C C 0.12801(17) 0.79242(15) 0.56092(12) 0.0376(8) Uani 1 1 d . . .
H3C H 0.1203 0.7957 0.5273 0.045 Uiso 1 1 calc R . .
C4C C 0.19546(17) 0.80153(15) 0.58393(12) 0.0362(8) Uani 1 1 d . . .
C5C C 0.26536(18) 0.80646(15) 0.56094(12) 0.0390(8) Uani 1 1 d . . .
C6C C 0.33255(18) 0.79828(16) 0.58806(13) 0.0410(8) Uani 1 1 d . . .
C7C C 0.40812(19) 0.78514(17) 0.56814(14) 0.0503(10) Uani 1 1 d . . .
H7C H 0.4204 0.7860 0.5350 0.060 Uiso 1 1 calc R . .
C8C C 0.4575(2) 0.77154(18) 0.60445(14) 0.0550(10) Uani 1 1 d . . .
H8C H 0.5114 0.7589 0.6024 0.066 Uiso 1 1 calc R . .
C9C C 0.41380(19) 0.77961(17) 0.64772(14) 0.0499(10) Uani 1 1 d . . .
C10C C 0.44600(19) 0.77769(19) 0.69237(15) 0.0555(10) Uani 1 1 d . . .
C11C C 0.4033(2) 0.7985(2) 0.73013(15) 0.0648(12) Uani 1 1 d . G .
C12C C 0.4352(2) 0.8117(3) 0.77208(18) 0.100(2) Uani 1 1 d . . .
H12C H 0.4881 0.8035 0.7807 0.120 Uiso 1 1 calc R . .
C13C C 0.3778(2) 0.8381(3) 0.79765(18) 0.110(2) Uani 1 1 d . . .
H13C H 0.3825 0.8537 0.8267 0.132 Uiso 1 1 calc R . .
C14C C 0.3080(2) 0.8379(2) 0.77240(15) 0.0664(12) Uani 1 1 d . G .
C15C C 0.2344(2) 0.85575(18) 0.78921(15) 0.0565(11) Uani 1 1 d . . .
C16C C 0.17099(18) 0.84410(15) 0.76712(13) 0.0414(8) Uani 1 1 d . G .
C17C C 0.09703(18) 0.84605(15) 0.78955(13) 0.0416(8) Uani 1 1 d . . .
H17C H 0.0810 0.8636 0.8174 0.050 Uiso 1 1 calc R G .
C18C C 0.05435(18) 0.81809(16) 0.76343(12) 0.0410(8) Uani 1 1 d . G .
C19C C 0.10073(17) 0.80256(15) 0.72319(12) 0.0371(8) Uani 1 1 d . . .
C20C C 0.07377(18) 0.78132(15) 0.68403(12) 0.0405(8) Uani 1 1 d . G .
H20C H 0.0269 0.7655 0.6873 0.049 Uiso 1 1 calc R . .
C21C C 0.27345(18) 0.81346(17) 0.50797(13) 0.0443(9) Uani 1 1 d . . .
C22C C 0.2827(3) 0.8689(2) 0.48369(16) 0.0731(14) Uani 1 1 d . E .
H22C H 0.2776 0.9021 0.5008 0.088 Uiso 1 1 calc R . .
C23C C 0.2992(3) 0.8773(2) 0.43543(18) 0.0865(17) Uani 1 1 d D . .
C24C C 0.3051(2) 0.8275(2) 0.41144(15) 0.0728(14) Uani 1 1 d . E .
H24C H 0.3161 0.8326 0.3780 0.087 Uiso 1 1 calc R . .
C25C C 0.2958(2) 0.7708(2) 0.43398(15) 0.0602(12) Uani 1 1 d . . .
C26C C 0.27948(19) 0.76525(19) 0.48287(14) 0.0517(10) Uani 1 1 d . E .
H26C H 0.2723 0.7273 0.4995 0.062 Uiso 1 1 calc R . .
C27C C 0.3256(8) 0.9413(5) 0.4132(3) 0.050(3) Uani 0.556(9) 1 d PD E 1
C28C C 0.3396(5) 0.9829(4) 0.4479(3) 0.071(3) Uani 0.556(9) 1 d P E 1
H28J H 0.2945 0.9896 0.4686 0.107 Uiso 0.556(9) 1 calc PR E 1
H28K H 0.3488 1.0211 0.4299 0.107 Uiso 0.556(9) 1 calc PR E 1
H28L H 0.3847 0.9649 0.4678 0.107 Uiso 0.556(9) 1 calc PR E 1
C29C C 0.2521(6) 0.9710(6) 0.3823(4) 0.079(3) Uani 0.556(9) 1 d P E 1
H29J H 0.2078 0.9776 0.4036 0.119 Uiso 0.556(9) 1 calc PR E 1
H29K H 0.2418 0.9445 0.3597 0.119 Uiso 0.556(9) 1 calc PR E 1
H29L H 0.2611 1.0094 0.3644 0.119 Uiso 0.556(9) 1 calc PR E 1
C30C C 0.3965(6) 0.9342(6) 0.3798(4) 0.078(3) Uani 0.556(9) 1 d P E 1
H30J H 0.3891 0.9069 0.3571 0.116 Uiso 0.556(9) 1 calc PR E 1
H30K H 0.4426 0.9179 0.3991 0.116 Uiso 0.556(9) 1 calc PR E 1
H30L H 0.4025 0.9733 0.3620 0.116 Uiso 0.556(9) 1 calc PR E 1
C27D C 0.2868(14) 0.9314(10) 0.4002(9) 0.097(7) Uani 0.444(9) 1 d P E 2
C28D C 0.2684(12) 0.9337(7) 0.3483(5) 0.152(8) Uani 0.444(9) 1 d P E 2
H28M H 0.2164 0.9245 0.3453 0.228 Uiso 0.444(9) 1 calc PR E 2
H28N H 0.3055 0.9044 0.3344 0.228 Uiso 0.444(9) 1 calc PR E 2
H28O H 0.2713 0.9738 0.3313 0.228 Uiso 0.444(9) 1 calc PR E 2
C29D C 0.2289(13) 0.9814(7) 0.4221(7) 0.190(13) Uani 0.444(9) 1 d P E 2
H29M H 0.1787 0.9683 0.4275 0.285 Uiso 0.444(9) 1 calc PR E 2
H29N H 0.2231 1.0188 0.3996 0.285 Uiso 0.444(9) 1 calc PR E 2
H29O H 0.2493 0.9880 0.4527 0.285 Uiso 0.444(9) 1 calc PR E 2
C30D C 0.3653(13) 0.9436(9) 0.3986(9) 0.130(10) Uani 0.444(9) 1 d PU E 2
H30M H 0.3685 0.9801 0.3762 0.195 Uiso 0.444(9) 1 calc PR E 2
H30N H 0.3995 0.9100 0.3877 0.195 Uiso 0.444(9) 1 calc PR E 2
H30O H 0.3809 0.9487 0.4307 0.195 Uiso 0.444(9) 1 calc PR E 2
C31C C 0.3078(3) 0.7169(3) 0.40661(17) 0.0881(17) Uani 1 1 d D E .
C32C C 0.2692(6) 0.7454(5) 0.3547(3) 0.131(4) Uani 0.70 1 d PD E 1
H32G H 0.2145 0.7600 0.3590 0.197 Uiso 0.70 1 calc PR E 1
H32H H 0.2749 0.7147 0.3335 0.197 Uiso 0.70 1 calc PR E 1
H32I H 0.2951 0.7786 0.3404 0.197 Uiso 0.70 1 calc PR E 1
C34C C 0.3864(5) 0.7018(4) 0.3951(5) 0.104(3) Uani 0.70 1 d P E 1
H34G H 0.4081 0.7384 0.3846 0.156 Uiso 0.70 1 calc PR E 1
H34H H 0.3913 0.6772 0.3692 0.156 Uiso 0.70 1 calc PR E 1
H34I H 0.4142 0.6795 0.4235 0.156 Uiso 0.70 1 calc PR E 1
C32D C 0.3388(13) 0.7190(10) 0.3554(7) 0.098(6) Uani 0.30 1 d P E 2
H32J H 0.3733 0.7489 0.3496 0.147 Uiso 0.30 1 calc PR E 2
H32K H 0.2958 0.7298 0.3326 0.147 Uiso 0.30 1 calc PR E 2
H32L H 0.3670 0.6797 0.3511 0.147 Uiso 0.30 1 calc PR E 2
C34D C 0.3779(8) 0.6722(6) 0.4324(6) 0.083(6) Uani 0.30 1 d PDU E 2
H34J H 0.4250 0.6900 0.4271 0.124 Uiso 0.30 1 calc PR E 2
H34K H 0.3843 0.6346 0.4189 0.124 Uiso 0.30 1 calc PR E 2
H34L H 0.3677 0.6644 0.4669 0.124 Uiso 0.30 1 calc PR E 2
C33C C 0.2540(3) 0.6746(2) 0.4220(2) 0.0998(18) Uani 1 1 d D . .
H33G H 0.2015 0.6965 0.4221 0.150 Uiso 1 1 calc R E .
H33H H 0.2677 0.6541 0.4545 0.150 Uiso 1 1 calc R . .
H33I H 0.2571 0.6452 0.3998 0.150 Uiso 1 1 calc R . .
C35C C 0.5306(2) 0.7580(2) 0.69884(15) 0.0589(11) Uani 1 1 d . . .
C36C C 0.5833(2) 0.7953(2) 0.68556(15) 0.0620(11) Uani 1 1 d . . .
H36C H 0.5653 0.8357 0.6727 0.074 Uiso 1 1 calc R . .
C37C C 0.6623(2) 0.7764(2) 0.69014(15) 0.0600(11) Uani 1 1 d . . .
C38C C 0.6857(2) 0.7167(2) 0.70939(15) 0.0601(12) Uani 1 1 d . . .
H38C H 0.7391 0.7024 0.7136 0.072 Uiso 1 1 calc R . .
C39C C 0.6328(2) 0.6765(2) 0.72288(16) 0.0633(12) Uani 1 1 d . F .
C40C C 0.5549(2) 0.6994(2) 0.71762(15) 0.0612(12) Uani 1 1 d . . .
H40C H 0.5179 0.6740 0.7272 0.073 Uiso 1 1 calc R . .
C41C C 0.7183(2) 0.8195(2) 0.67472(16) 0.0628(11) Uani 1 1 d . . .
C42C C 0.7058(3) 0.8432(2) 0.62152(17) 0.0847(15) Uani 1 1 d . . .
H42J H 0.6520 0.8617 0.6161 0.127 Uiso 1 1 calc R . .
H42K H 0.7179 0.8101 0.6027 0.127 Uiso 1 1 calc R . .
H42L H 0.7395 0.8730 0.6115 0.127 Uiso 1 1 calc R . .
C43C C 0.7026(3) 0.8723(2) 0.70390(19) 0.0830(15) Uani 1 1 d . . .
H43J H 0.7113 0.8573 0.7381 0.125 Uiso 1 1 calc R . .
H43K H 0.6492 0.8919 0.6990 0.125 Uiso 1 1 calc R . .
H43L H 0.7373 0.9010 0.6932 0.125 Uiso 1 1 calc R . .
C44C C 0.8023(2) 0.7906(2) 0.68161(17) 0.0716(13) Uani 1 1 d . . .
H44J H 0.8119 0.7751 0.7157 0.107 Uiso 1 1 calc R . .
H44K H 0.8357 0.8204 0.6710 0.107 Uiso 1 1 calc R . .
H44L H 0.8133 0.7577 0.6626 0.107 Uiso 1 1 calc R . .
C45C C 0.6601(2) 0.6117(2) 0.7419(3) 0.0816(16) Uani 1 1 d . . .
C46C C 0.7127(8) 0.5838(7) 0.7040(6) 0.109(5) Uani 0.50 1 d P F 1
H46M H 0.7524 0.6086 0.6943 0.163 Uiso 0.50 1 calc PR F 1
H46N H 0.6820 0.5815 0.6759 0.163 Uiso 0.50 1 calc PR F 1
H46O H 0.7370 0.5436 0.7177 0.163 Uiso 0.50 1 calc PR F 1
C47C C 0.5964(6) 0.5771(5) 0.7629(6) 0.101(4) Uani 0.50 1 d P F 1
H47M H 0.6188 0.5358 0.7747 0.151 Uiso 0.50 1 calc PR F 1
H47N H 0.5584 0.5775 0.7378 0.151 Uiso 0.50 1 calc PR F 1
H47O H 0.5713 0.5960 0.7894 0.151 Uiso 0.50 1 calc PR F 1
C48C C 0.7062(8) 0.6097(7) 0.7900(5) 0.113(5) Uani 0.50 1 d P F 1
H48M H 0.7498 0.6314 0.7832 0.170 Uiso 0.50 1 calc PR F 1
H48N H 0.7252 0.5680 0.8032 0.170 Uiso 0.50 1 calc PR F 1
H48O H 0.6722 0.6283 0.8134 0.170 Uiso 0.50 1 calc PR F 1
C46D C 0.6134(8) 0.5751(6) 0.7135(7) 0.150(6) Uani 0.50 1 d P F 2
H46P H 0.6256 0.5825 0.6792 0.225 Uiso 0.50 1 calc PR F 2
H46Q H 0.5582 0.5876 0.7181 0.225 Uiso 0.50 1 calc PR F 2
H46R H 0.6271 0.5324 0.7253 0.225 Uiso 0.50 1 calc PR F 2
C47D C 0.6472(11) 0.6010(7) 0.7883(7) 0.140(6) Uani 0.50 1 d P F 2
H47P H 0.5929 0.6148 0.7948 0.210 Uiso 0.50 1 calc PR F 2
H47Q H 0.6795 0.6223 0.8054 0.210 Uiso 0.50 1 calc PR F 2
H47R H 0.6595 0.5580 0.7993 0.210 Uiso 0.50 1 calc PR F 2
C48D C 0.7402(7) 0.5907(7) 0.7345(7) 0.121(6) Uani 0.50 1 d P F 2
H48P H 0.7523 0.5987 0.7003 0.182 Uiso 0.50 1 calc PR F 2
H48Q H 0.7513 0.5476 0.7455 0.182 Uiso 0.50 1 calc PR F 2
H48R H 0.7715 0.6114 0.7528 0.182 Uiso 0.50 1 calc PR F 2
C49C C 0.2263(14) 0.8683(8) 0.8409(9) 0.056(7) Uani 0.519(5) 1 d P G 1
C50C C 0.1993(9) 0.9287(8) 0.8457(5) 0.069(4) Uani 0.519(5) 1 d P G 1
H50C H 0.1799 0.9542 0.8174 0.082 Uiso 0.519(5) 1 calc PR G 1
C51C C 0.1980(12) 0.9545(7) 0.8874(7) 0.096(7) Uani 0.519(5) 1 d PDU G 1
C52C C 0.2138(7) 0.9092(6) 0.9285(4) 0.061(3) Uani 0.519(5) 1 d PU G 1
H52C H 0.2051 0.9214 0.9593 0.073 Uiso 0.519(5) 1 calc PR G 1
C53C C 0.2417(4) 0.8465(5) 0.9271(3) 0.052(3) Uani 0.519(5) 1 d P G 1
C54C C 0.2470(5) 0.8300(4) 0.8820(3) 0.037(2) Uani 0.519(5) 1 d P G 1
H54C H 0.2662 0.7894 0.8792 0.044 Uiso 0.519(5) 1 calc PR G 1
C55C C 0.1752(10) 1.0198(6) 0.8869(6) 0.193(7) Uani 0.519(5) 1 d PDU G 1
C56C C 0.1106(12) 1.0452(10) 0.8597(9) 0.192(10) Uani 0.519(5) 1 d PDU G 1
H56G H 0.1167 1.0339 0.8274 0.289 Uiso 0.519(5) 1 calc PR G 1
H56H H 0.1043 1.0888 0.8575 0.289 Uiso 0.519(5) 1 calc PR G 1
H56I H 0.0652 1.0308 0.8750 0.289 Uiso 0.519(5) 1 calc PR G 1
C57C C 0.1809(11) 1.0343(6) 0.9353(5) 0.207(8) Uani 0.519(5) 1 d PDU G 1
H57G H 0.1703 1.0777 0.9344 0.310 Uiso 0.519(5) 1 calc PR G 1
H57H H 0.2329 1.0192 0.9478 0.310 Uiso 0.519(5) 1 calc PR G 1
H57I H 0.1434 1.0157 0.9561 0.310 Uiso 0.519(5) 1 calc PR G 1
C58C C 0.2484(11) 1.0460(8) 0.8646(8) 0.254(9) Uani 0.519(5) 1 d PDU G 1
H58G H 0.2539 1.0398 0.8309 0.381 Uiso 0.519(5) 1 calc PR G 1
H58H H 0.2944 1.0254 0.8826 0.381 Uiso 0.519(5) 1 calc PR G 1
H58I H 0.2422 1.0888 0.8667 0.381 Uiso 0.519(5) 1 calc PR G 1
C59C C 0.2668(4) 0.8045(5) 0.9707(3) 0.058(2) Uani 0.519(5) 1 d P G 1
C60C C 0.3555(6) 0.7890(8) 0.9673(5) 0.080(4) Uani 0.519(5) 1 d P G 1
H60G H 0.3749 0.7597 0.9950 0.119 Uiso 0.519(5) 1 calc PR G 1
H60H H 0.3785 0.8253 0.9671 0.119 Uiso 0.519(5) 1 calc PR G 1
H60I H 0.3693 0.7721 0.9377 0.119 Uiso 0.519(5) 1 calc PR G 1
C61C C 0.2514(7) 0.8235(7) 1.0206(5) 0.093(5) Uani 0.519(5) 1 d P G 1
H61G H 0.2710 0.7901 1.0454 0.140 Uiso 0.519(5) 1 calc PR G 1
H61H H 0.1960 0.8350 1.0250 0.140 Uiso 0.519(5) 1 calc PR G 1
H61I H 0.2775 0.8576 1.0234 0.140 Uiso 0.519(5) 1 calc PR G 1
C62C C 0.2296(5) 0.7490(4) 0.9722(3) 0.073(3) Uani 0.519(5) 1 d P G 1
H62G H 0.2471 0.7208 1.0009 0.109 Uiso 0.519(5) 1 calc PR G 1
H62H H 0.2440 0.7303 0.9435 0.109 Uiso 0.519(5) 1 calc PR G 1
H62I H 0.1735 0.7600 0.9733 0.109 Uiso 0.519(5) 1 calc PR G 1
C49D C 0.2245(14) 0.8899(9) 0.8315(7) 0.042(5) Uani 0.481(5) 1 d PU G 2
C50D C 0.1743(8) 0.9441(7) 0.8299(5) 0.046(3) Uani 0.481(5) 1 d P G 2
H50D H 0.1521 0.9639 0.8002 0.055 Uiso 0.481(5) 1 calc PR G 2
C51D C 0.1570(6) 0.9692(6) 0.8719(5) 0.067(4) Uani 0.481(5) 1 d PDU G 2
C52D C 0.1902(11) 0.9402(8) 0.9080(7) 0.073(5) Uani 0.481(5) 1 d PU G 2
H52D H 0.1725 0.9535 0.9373 0.088 Uiso 0.481(5) 1 calc PR G 2
C53D C 0.2508(7) 0.8899(7) 0.9135(4) 0.086(5) Uani 0.481(5) 1 d PD G 2
C54D C 0.2626(7) 0.8645(6) 0.8704(5) 0.062(3) Uani 0.481(5) 1 d P G 2
H54D H 0.2982 0.8288 0.8698 0.074 Uiso 0.481(5) 1 calc PR G 2
C55D C 0.0992(9) 1.0256(7) 0.8701(6) 0.106(6) Uani 0.481(5) 1 d PDU G 2
C56D C 0.0845(7) 1.0409(7) 0.9214(5) 0.161(8) Uani 0.481(5) 1 d PD G 2
H56J H 0.0456 1.0767 0.9204 0.242 Uiso 0.481(5) 1 calc PR G 2
H56K H 0.1324 1.0484 0.9347 0.242 Uiso 0.481(5) 1 calc PR G 2
H56L H 0.0663 1.0074 0.9416 0.242 Uiso 0.481(5) 1 calc PR G 2
C57D C 0.1139(8) 1.0723(5) 0.8329(5) 0.101(5) Uani 0.481(5) 1 d PD G 2
H57J H 0.0718 1.1060 0.8318 0.151 Uiso 0.481(5) 1 calc PR G 2
H57K H 0.1175 1.0573 0.8020 0.151 Uiso 0.481(5) 1 calc PR G 2
H57L H 0.1623 1.0854 0.8396 0.151 Uiso 0.481(5) 1 calc PR G 2
C58D C 0.0171(6) 1.0073(5) 0.8597(5) 0.119(5) Uani 0.481(5) 1 d PD G 2
H58J H -0.0223 1.0430 0.8562 0.179 Uiso 0.481(5) 1 calc PR G 2
H58K H 0.0036 0.9783 0.8865 0.179 Uiso 0.481(5) 1 calc PR G 2
H58L H 0.0201 0.9894 0.8300 0.179 Uiso 0.481(5) 1 calc PR G 2
C59D C 0.3005(7) 0.8678(6) 0.9576(4) 0.114(5) Uani 0.481(5) 1 d PD G 2
C60D C 0.3458(12) 0.8072(8) 0.9549(8) 0.168(13) Uani 0.481(5) 1 d PD G 2
H60J H 0.3785 0.7946 0.9834 0.252 Uiso 0.481(5) 1 calc PR G 2
H60K H 0.3781 0.8090 0.9260 0.252 Uiso 0.481(5) 1 calc PR G 2
H60L H 0.3105 0.7785 0.9533 0.252 Uiso 0.481(5) 1 calc PR G 2
C61D C 0.3567(7) 0.9139(6) 0.9620(4) 0.128(5) Uani 0.481(5) 1 d PD G 2
H61J H 0.3910 0.8991 0.9896 0.192 Uiso 0.481(5) 1 calc PR G 2
H61K H 0.3268 0.9526 0.9664 0.192 Uiso 0.481(5) 1 calc PR G 2
H61L H 0.3874 0.9187 0.9326 0.192 Uiso 0.481(5) 1 calc PR G 2
C62D C 0.2508(9) 0.8621(8) 1.0038(5) 0.133(9) Uani 0.481(5) 1 d PD G 2
H62J H 0.2844 0.8478 1.0318 0.200 Uiso 0.481(5) 1 calc PR G 2
H62K H 0.2154 0.8337 1.0014 0.200 Uiso 0.481(5) 1 calc PR G 2
H62L H 0.2214 0.9013 1.0074 0.200 Uiso 0.481(5) 1 calc PR G 2
C1P C 0.09245(19) 0.19992(17) 0.72132(12) 0.0454(9) Uani 1 1 d . . .
C2P C 0.0556(2) 0.15663(18) 0.70488(13) 0.0484(9) Uani 1 1 d . . .
H2P H 0.0813 0.1169 0.7048 0.058 Uiso 1 1 calc R . .
C3P C -0.0190(2) 0.17361(19) 0.68883(14) 0.0561(11) Uani 1 1 d . . .
H3P H -0.0460 0.1453 0.6780 0.067 Uiso 1 1 calc R . .
C4P C -0.0541(2) 0.2313(2) 0.68854(14) 0.0591(11) Uani 1 1 d . . .
H4P H -0.1051 0.2438 0.6768 0.071 Uiso 1 1 calc R . .
C5P C -0.0135(2) 0.27156(18) 0.70589(13) 0.0515(10) Uani 1 1 d . . .
C6P C 0.0810(2) 0.23168(19) 0.91242(13) 0.0460(9) Uani 1 1 d . A .
C7P C 0.0403(2) 0.20159(19) 0.94869(14) 0.0572(11) Uani 1 1 d . . .
H7P H 0.0634 0.1649 0.9667 0.069 Uiso 1 1 calc R A .
C8P C -0.0342(3) 0.2264(2) 0.95784(16) 0.0664(12) Uani 1 1 d . A .
H8P H -0.0634 0.2066 0.9821 0.080 Uiso 1 1 calc R . .
C9P C -0.0657(2) 0.2790(2) 0.93204(16) 0.0618(12) Uani 1 1 d . . .
H9P H -0.1167 0.2967 0.9384 0.074 Uiso 1 1 calc R A .
C10P C -0.0226(2) 0.30694(19) 0.89625(14) 0.0524(10) Uani 1 1 d . A .
C11P C -0.07808(18) 0.68878(18) 0.60699(13) 0.0472(10) Uani 1 1 d . . .
C12P C -0.1289(2) 0.7190(2) 0.56981(14) 0.0568(11) Uani 1 1 d . . .
H12P H -0.1747 0.7041 0.5642 0.068 Uiso 1 1 calc R . .
C13P C -0.1125(2) 0.7687(2) 0.54247(14) 0.0620(12) Uani 1 1 d . . .
H13P H -0.1466 0.7892 0.5176 0.074 Uiso 1 1 calc R . .
C14P C -0.0451(2) 0.7896(2) 0.55114(14) 0.0575(11) Uani 1 1 d . . .
H14P H -0.0318 0.8241 0.5318 0.069 Uiso 1 1 calc R . .
C15P C 0.00254(18) 0.75952(18) 0.58834(12) 0.0420(9) Uani 1 1 d . . .
C16P C -0.09412(19) 0.72805(17) 0.79608(12) 0.0456(9) Uani 1 1 d . . .
C17P C -0.1541(2) 0.76759(19) 0.81338(14) 0.0573(11) Uani 1 1 d . . .
H17P H -0.1993 0.7537 0.8264 0.069 Uiso 1 1 calc R . .
C18P C -0.1464(2) 0.8262(2) 0.81118(15) 0.0604(11) Uani 1 1 d . . .
H18P H -0.1869 0.8539 0.8217 0.073 Uiso 1 1 calc R . .
C19P C -0.0790(2) 0.84483(18) 0.79356(13) 0.0531(10) Uani 1 1 d . G .
H19P H -0.0718 0.8852 0.7925 0.064 Uiso 1 1 calc R . .
C20P C -0.02210(19) 0.80309(17) 0.77739(12) 0.0421(9) Uani 1 1 d . . .
C1S C 1.0662(3) 0.9795(2) 0.6959(2) 0.0919(17) Uani 1 1 d . . .
C2S C 1.0609(5) 0.9407(3) 0.6637(3) 0.125(3) Uani 1 1 d . . .
H2S H 1.1034 0.9237 0.6462 0.150 Uiso 1 1 calc R . .
C3S C 0.9821(9) 0.9284(4) 0.6592(4) 0.214(7) Uani 1 1 d . . .
H3S H 0.9724 0.9020 0.6377 0.257 Uiso 1 1 calc R . .
C4S C 0.9256(5) 0.9524(3) 0.6836(3) 0.144(3) Uani 1 1 d . . .
H4S H 0.8757 0.9430 0.6798 0.173 Uiso 1 1 calc R . .
C5S C 0.9366(4) 0.9928(3) 0.7162(3) 0.114(2) Uani 1 1 d . . .
H5S H 0.8942 1.0104 0.7335 0.136 Uiso 1 1 calc R . .
C6S C 1.0069(3) 1.0057(2) 0.7222(2) 0.0945(17) Uani 1 1 d . . .
H6S H 1.0157 1.0321 0.7438 0.113 Uiso 1 1 calc R . .
Cl1 Cl 1.15961(10) 0.99529(7) 0.70293(7) 0.1309(7) Uani 1 1 d . . .
N1A N 0.28861(14) 0.18105(12) 0.77452(9) 0.0355(6) Uani 1 1 d . . .
N2A N 0.44108(16) 0.18091(16) 0.77463(12) 0.0616(10) Uani 1 1 d . . .
N3A N 0.43592(17) 0.18770(15) 0.86997(12) 0.0564(9) Uani 1 1 d . A .
N4A N 0.28193(16) 0.19250(13) 0.86874(10) 0.0443(7) Uani 1 1 d . A .
N1B N -0.08743(14) 0.54960(14) 0.69298(11) 0.0476(8) Uani 1 1 d . . .
N2B N -0.07065(15) 0.43164(15) 0.71963(11) 0.0487(8) Uani 1 1 d . . .
N3B N -0.07344(15) 0.44916(14) 0.81172(11) 0.0469(8) Uani 1 1 d . . .
N4B N -0.08828(14) 0.56732(14) 0.78516(10) 0.0441(8) Uani 1 1 d . . .
N1C N 0.18412(13) 0.79691(12) 0.63278(10) 0.0354(6) Uani 1 1 d . . .
N2C N 0.33667(14) 0.79489(12) 0.63699(10) 0.0399(7) Uani 1 1 d . . .
N3C N 0.32399(15) 0.81447(14) 0.72998(11) 0.0511(8) Uani 1 1 d . . .
N4C N 0.17181(14) 0.81893(12) 0.72560(10) 0.0365(6) Uani 1 1 d . G .
N1P N 0.05852(16) 0.25593(14) 0.72271(10) 0.0478(8) Uani 1 1 d . . .
N2P N 0.04974(16) 0.28271(15) 0.88556(11) 0.0477(8) Uani 1 1 d . . .
N3P N -0.01445(14) 0.71092(14) 0.61668(10) 0.0420(7) Uani 1 1 d . . .
N4P N -0.03002(15) 0.74574(13) 0.77724(10) 0.0426(7) Uani 1 1 d . G .
Ni1 Ni 0.36210(2) 0.18545(2) 0.821998(17) 0.04523(14) Uani 1 1 d . A .
Ni2 Ni -0.07894(2) 0.49947(2) 0.752364(17) 0.04567(14) Uani 1 1 d . . .
Ni3 Ni 0.25422(2) 0.80671(2) 0.681319(16) 0.03958(13) Uani 1 1 d . G .

loop_
_atom_site_aniso_label
_atom_site_aniso_U_11
_atom_site_aniso_U_22
_atom_site_aniso_U_33
_atom_site_aniso_U_23
_atom_site_aniso_U_13
_atom_site_aniso_U_12
C1A 0.0366(17) 0.047(2) 0.0327(19) -0.0117(16) 0.0036(15) -0.0153(15)
C2A 0.0418(18) 0.050(2) 0.0305(19) -0.0126(17) -0.0002(15) -0.0126(16)
C3A 0.0424(18) 0.046(2) 0.036(2) -0.0198(17) 0.0025(15) -0.0119(16)
C4A 0.0367(17) 0.040(2) 0.0331(19) -0.0112(16) 0.0070(15) -0.0139(15)
C5A 0.0459(19) 0.050(2) 0.041(2) -0.0225(18) 0.0077(16) -0.0159(17)
C6A 0.039(2) 0.104(3) 0.067(3) -0.053(3) 0.0157(19) -0.028(2)
C7A 0.058(3) 0.182(6) 0.095(4) -0.093(4) 0.035(3) -0.060(3)
C8A 0.059(3) 0.224(7) 0.112(4) -0.113(5) 0.036(3) -0.075(4)
C9A 0.049(2) 0.154(5) 0.097(4) -0.088(4) 0.021(2) -0.049(3)
C10A 0.049(2) 0.115(4) 0.095(4) -0.069(3) 0.001(2) -0.025(2)
C11A 0.047(2) 0.085(3) 0.076(3) -0.044(3) -0.014(2) -0.013(2)
C12A 0.061(3) 0.107(4) 0.090(4) -0.038(3) -0.023(3) -0.018(3)
C13A 0.076(3) 0.119(5) 0.082(4) -0.028(3) -0.040(3) -0.013(3)
C14A 0.062(3) 0.074(3) 0.068(3) -0.027(2) -0.019(2) -0.012(2)
C15A 0.080(3) 0.048(3) 0.049(3) -0.014(2) -0.015(2) -0.005(2)
C16A 0.058(2) 0.043(2) 0.041(2) -0.0132(18) -0.0077(18) -0.0071(18)
C17A 0.074(3) 0.050(2) 0.031(2) -0.0121(18) 0.010(2) -0.017(2)
C18A 0.060(2) 0.048(2) 0.032(2) -0.0113(18) 0.0068(18) -0.0121(18)
C19A 0.0408(18) 0.048(2) 0.031(2) -0.0098(17) -0.0002(15) -0.0081(16)
C20A 0.0431(18) 0.051(2) 0.036(2) -0.0113(17) 0.0038(16) -0.0141(17)
C21A 0.0363(18) 0.049(2) 0.044(2) -0.0199(19) 0.0121(16) -0.0138(16)
C22A 0.0428(19) 0.055(3) 0.059(3) -0.026(2) 0.0107(18) -0.0130(18)
C23A 0.047(2) 0.080(3) 0.042(2) -0.007(2) 0.0062(18) -0.017(2)
C24A 0.041(2) 0.084(3) 0.065(3) -0.046(3) 0.0128(19) -0.018(2)
C25A 0.052(2) 0.060(3) 0.064(3) -0.032(2) 0.006(2) -0.016(2)
C26A 0.049(2) 0.054(2) 0.051(2) -0.021(2) 0.0023(18) -0.0147(18)
C27A 0.054(3) 0.120(4) 0.072(3) -0.002(3) 0.003(2) -0.030(3)
C28A 0.085(3) 0.106(4) 0.070(3) -0.009(3) 0.026(3) -0.042(3)
C29A 0.168(6) 0.239(8) 0.036(3) -0.027(4) 0.014(3) -0.124(6)
C30A 0.080(4) 0.207(8) 0.134(6) 0.095(6) -0.024(4) -0.034(4)
C31A 0.078(3) 0.061(3) 0.104(4) -0.053(3) -0.003(3) -0.008(2)
C32A 0.100(4) 0.077(4) 0.217(8) -0.060(4) -0.016(5) -0.023(3)
C33A 0.108(4) 0.084(4) 0.214(8) -0.068(5) 0.031(5) -0.006(3)
C34A 0.177(6) 0.070(4) 0.133(6) -0.036(4) 0.005(5) -0.029(4)
C35A 0.036(5) 0.080(14) 0.089(13) -0.043(10) 0.002(7) -0.026(7)
C36A 0.060(6) 0.060(10) 0.055(9) -0.024(7) 0.014(7) -0.034(8)
C37A 0.054(6) 0.045(15) 0.069(9) -0.016(9) 0.004(6) -0.010(9)
C38A 0.053(6) 0.072(11) 0.119(12) -0.047(8) -0.003(7) -0.027(7)
C39A 0.048(5) 0.102(9) 0.130(11) -0.039(8) 0.003(6) -0.032(6)
C40A 0.048(5) 0.075(9) 0.133(12) -0.045(8) -0.008(7) -0.024(5)
C41A 0.048(6) 0.088(11) 0.045(6) -0.014(8) 0.006(4) -0.015(8)
C42A 0.043(5) 0.062(8) 0.091(10) -0.023(7) 0.025(5) -0.007(5)
C43A 0.081(6) 0.123(11) 0.073(7) -0.010(7) 0.017(5) -0.039(7)
C44A 0.042(4) 0.075(10) 0.084(7) -0.017(7) 0.000(4) -0.014(7)
C45A 0.058(6) 0.062(7) 0.240(19) -0.039(9) -0.012(8) -0.028(5)
C46A 0.093(8) 0.118(11) 0.230(19) -0.087(12) 0.028(10) -0.043(8)
C47A 0.157(13) 0.113(11) 0.28(2) -0.019(13) 0.027(16) -0.073(9)
C48A 0.083(8) 0.128(11) 0.50(4) 0.001(17) -0.068(15) -0.034(7)
C35F 0.058(10) 0.063(18) 0.034(10) -0.013(8) 0.006(8) -0.020(11)
C36F 0.052(8) 0.060(14) 0.036(10) -0.011(10) 0.016(7) -0.027(12)
C37F 0.050(9) 0.032(14) 0.034(9) -0.011(8) -0.009(7) 0.006(11)
C38F 0.039(7) 0.026(17) 0.12(2) 0.000(11) -0.007(9) -0.007(9)
C39F 0.028(6) 0.049(9) 0.094(12) -0.016(8) -0.017(8) -0.014(6)
C40F 0.037(6) 0.047(10) 0.090(14) 0.001(9) -0.022(8) -0.016(6)
C41F 0.042(8) 0.064(16) 0.101(18) -0.012(17) 0.016(8) 0.003(11)
C42F 0.080(9) 0.046(9) 0.092(12) 0.014(9) 0.036(8) 0.009(8)
C43F 0.061(8) 0.067(13) 0.038(8) -0.021(9) 0.005(6) -0.003(10)
C44F 0.12(3) 0.12(3) 0.17(3) -0.09(2) 0.039(19) -0.005(18)
C45F 0.044(8) 0.081(12) 0.26(2) -0.013(15) 0.000(12) -0.031(8)
C46F 0.099(13) 0.099(16) 0.39(5) -0.12(2) -0.11(2) -0.005(11)
C47F 0.045(8) 0.090(13) 0.29(3) -0.114(16) 0.004(12) -0.027(8)
C48F 0.12(2) 0.16(3) 0.29(5) 0.07(3) 0.05(3) -0.05(2)
C49A 0.074(8) 0.053(9) 0.025(5) -0.006(6) -0.013(6) 0.002(5)
C50A 0.129(9) 0.051(6) 0.031(5) -0.002(4) 0.001(5) 0.001(6)
C51A 0.137(10) 0.059(7) 0.081(8) 0.008(6) -0.012(7) 0.009(7)
C52A 0.122(9) 0.099(9) 0.022(5) -0.007(5) 0.001(5) 0.035(8)
C53A 0.058(7) 0.080(7) 0.031(6) -0.002(6) 0.009(5) -0.014(6)
C54A 0.053(9) 0.073(12) 0.033(11) -0.027(9) -0.002(7) -0.033(8)
C55A 0.36(2) 0.070(8) 0.079(9) 0.008(7) 0.020(12) -0.041(12)
C56A 0.139(11) 0.054(7) 0.196(16) 0.002(9) 0.002(10) 0.017(7)
C57A 0.34(2) 0.078(9) 0.157(13) 0.000(8) 0.120(14) -0.066(11)
C58A 0.29(2) 0.47(3) 0.37(3) 0.03(2) 0.02(2) -0.21(2)
C59A 0.050(8) 0.132(17) 0.064(9) -0.050(11) 0.020(6) -0.053(10)
C60A 0.044(8) 0.143(19) 0.123(17) -0.085(15) 0.030(8) -0.043(8)
C61A 0.085(12) 0.137(15) 0.077(14) -0.064(12) -0.022(9) 0.008(10)
C62A 0.067(7) 0.122(16) 0.065(8) -0.040(11) -0.007(5) 0.011(10)
C49F 0.098(14) 0.062(11) 0.043(10) -0.006(7) 0.005(7) -0.034(9)
C50F 0.086(9) 0.138(14) 0.060(8) 0.002(8) -0.026(7) -0.039(9)
C51F 0.128(11) 0.093(10) 0.086(9) -0.001(8) -0.048(8) -0.039(8)
C52F 0.091(9) 0.100(11) 0.065(8) 0.009(8) -0.025(7) -0.033(8)
C53F 0.059(9) 0.125(17) 0.051(10) -0.052(10) 0.006(6) -0.021(9)
C54F 0.054(12) 0.13(2) 0.037(14) 0.012(13) 0.010(10) 0.007(11)
C55F 0.291(18) 0.079(10) 0.142(13) 0.003(9) -0.016(14) -0.082(11)
C56F 0.44(3) 0.160(17) 0.118(15) -0.054(13) -0.08(2) -0.06(2)
C57F 0.188(16) 0.26(2) 0.28(2) 0.041(16) 0.067(15) 0.140(15)
C58F 0.26(2) 0.144(15) 0.27(2) -0.056(16) -0.084(18) -0.040(15)
C59F 0.031(6) 0.083(11) 0.033(6) -0.019(8) -0.004(4) -0.031(7)
C60F 0.035(6) 0.120(16) 0.046(7) -0.039(10) 0.003(5) -0.017(9)
C61F 0.106(16) 0.16(2) 0.042(9) -0.040(10) 0.012(8) -0.071(12)
C62F 0.056(13) 0.21(3) 0.031(9) -0.011(9) 0.026(9) -0.026(14)
C1B 0.0293(17) 0.074(3) 0.047(2) -0.030(2) 0.0062(16) -0.0183(17)
C2B 0.0315(17) 0.065(3) 0.043(2) -0.023(2) 0.0098(16) -0.0159(17)
C3B 0.0330(17) 0.073(3) 0.041(2) -0.028(2) 0.0074(16) -0.0184(18)
C4B 0.0279(16) 0.075(3) 0.047(2) -0.035(2) 0.0059(16) -0.0151(17)
C5B 0.0304(17) 0.059(3) 0.056(2) -0.033(2) -0.0025(17) -0.0045(17)
C6B 0.0354(18) 0.071(3) 0.055(3) -0.035(2) -0.0042(18) -0.0062(19)
C7B 0.050(2) 0.063(3) 0.059(3) -0.031(2) -0.014(2) -0.0026(19)
C8B 0.0383(19) 0.065(3) 0.060(3) -0.037(2) -0.0062(18) -0.0031(18)
C9B 0.0338(18) 0.068(3) 0.053(3) -0.030(2) -0.0052(17) -0.0081(18)
C10B 0.0324(17) 0.066(3) 0.056(3) -0.031(2) -0.0006(17) -0.0108(17)
C11B 0.0326(17) 0.061(3) 0.058(3) -0.028(2) 0.0047(17) -0.0171(18)
C12B 0.0405(19) 0.066(3) 0.049(2) -0.022(2) 0.0101(17) -0.0203(19)
C13B 0.0403(19) 0.071(3) 0.054(3) -0.028(2) 0.0148(18) -0.0214(19)
C14B 0.0352(18) 0.072(3) 0.046(2) -0.032(2) 0.0164(17) -0.0242(18)
C15B 0.0317(17) 0.065(3) 0.056(2) -0.031(2) 0.0112(17) -0.0203(17)
C16B 0.0327(17) 0.069(3) 0.052(2) -0.030(2) 0.0074(16) -0.0210(18)
C17B 0.048(2) 0.065(3) 0.052(2) -0.034(2) 0.0144(18) -0.0193(19)
C18B 0.0344(17) 0.069(3) 0.046(2) -0.029(2) 0.0099(16) -0.0188(17)
C19B 0.0353(18) 0.062(3) 0.043(2) -0.024(2) 0.0066(16) -0.0165(17)
C20B 0.0306(17) 0.073(3) 0.049(2) -0.029(2) 0.0063(16) -0.0149(17)
C21B 0.0406(19) 0.053(2) 0.047(2) -0.0235(19) -0.0050(16) -0.0133(17)
C22B 0.051(2) 0.062(3) 0.054(3) -0.027(2) 0.0007(19) -0.0156(19)
C23B 0.072(3) 0.059(3) 0.047(2) -0.017(2) 0.000(2) -0.020(2)
C24B 0.095(3) 0.063(3) 0.050(3) -0.013(2) -0.024(2) -0.026(3)
C25B 0.059(2) 0.063(3) 0.064(3) -0.014(2) -0.017(2) -0.014(2)
C26B 0.0423(19) 0.055(2) 0.053(2) -0.022(2) -0.0070(17) -0.0136(17)
C27B 0.090(3) 0.100(4) 0.048(3) -0.034(3) 0.011(2) -0.030(3)
C28B 0.093(6) 0.081(6) 0.051(5) -0.014(5) 0.006(4) -0.030(5)
C29B 0.102(6) 0.077(6) 0.072(6) -0.041(5) 0.031(5) -0.025(5)
C30B 0.080(5) 0.116(7) 0.063(5) -0.032(5) 0.016(4) 0.003(5)
C28E 0.145(18) 0.096(14) 0.079(12) -0.046(11) 0.028(12) 0.026(13)
C29E 0.154(17) 0.25(2) 0.101(15) -0.128(16) -0.003(12) -0.016(16)
C30E 0.079(13) 0.17(2) 0.097(17) -0.051(17) 0.058(12) -0.027(14)
C31B 0.078(3) 0.092(4) 0.125(5) -0.036(3) -0.059(3) 0.004(3)
C32B 0.050(3) 0.234(8) 0.159(6) -0.048(6) -0.019(4) 0.008(4)
C33B 0.162(6) 0.119(6) 0.309(11) -0.079(7) -0.135(7) 0.062(5)
C34B 0.099(4) 0.215(8) 0.127(6) -0.030(5) -0.067(4) -0.002(5)
C35B 0.047(2) 0.072(3) 0.052(2) -0.034(2) 0.0154(18) -0.0239(19)
C36B 0.066(2) 0.074(3) 0.050(3) -0.028(2) 0.014(2) -0.035(2)
C37B 0.103(4) 0.091(4) 0.063(3) -0.043(3) 0.030(3) -0.048(3)
C38B 0.125(4) 0.139(5) 0.091(4) -0.081(4) 0.071(4) -0.071(4)
C39B 0.088(3) 0.133(5) 0.101(4) -0.070(4) 0.059(3) -0.063(3)
C40B 0.059(2) 0.097(3) 0.068(3) -0.046(3) 0.032(2) -0.042(2)
C41B 0.177(6) 0.119(5) 0.059(4) -0.052(3) 0.034(4) -0.086(5)
C43B 0.151(6) 0.194(8) 0.124(6) -0.032(6) -0.045(5) -0.048(6)
C42B 0.23(2) 0.32(3) 0.139(16) -0.17(2) 0.084(16) -0.18(2)
C44B 0.21(2) 0.133(15) 0.098(13) -0.081(12) -0.009(12) -0.043(13)
C42E 0.081(6) 0.110(7) 0.051(5) -0.035(5) 0.003(4) -0.055(5)
C44E 0.111(9) 0.089(9) 0.112(11) -0.057(8) -0.013(8) -0.012(7)
C45B 0.073(9) 0.125(9) 0.169(12) -0.076(8) 0.081(8) -0.066(7)
C46B 0.081(8) 0.152(12) 0.189(15) -0.056(11) 0.052(9) -0.062(9)
C47B 0.128(11) 0.149(13) 0.208(17) -0.066(12) 0.103(11) -0.070(11)
C48B 0.100(9) 0.157(11) 0.215(15) -0.086(11) 0.096(9) -0.048(8)
C45E 0.091(13) 0.34(4) 0.126(16) -0.11(2) 0.078(12) -0.075(17)
C46E 0.159(14) 0.25(2) 0.154(16) -0.048(16) 0.039(12) -0.162(16)
C47E 0.130(12) 0.24(2) 0.159(14) -0.067(15) 0.100(11) -0.092(15)
C48E 0.065(11) 0.39(4) 0.22(3) -0.10(3) 0.041(13) -0.09(2)
C1C 0.0295(16) 0.050(2) 0.034(2) -0.0144(17) 0.0002(14) -0.0072(15)
C2C 0.0325(16) 0.057(2) 0.034(2) -0.0123(17) -0.0022(15) -0.0126(16)
C3C 0.0371(17) 0.050(2) 0.0273(19) -0.0127(16) -0.0014(15) -0.0059(15)
C4C 0.0317(16) 0.043(2) 0.035(2) -0.0067(16) -0.0008(14) -0.0079(15)
C5C 0.0393(18) 0.040(2) 0.041(2) -0.0105(17) 0.0055(16) -0.0130(15)
C6C 0.0341(17) 0.048(2) 0.046(2) -0.0171(18) 0.0043(16) -0.0124(15)
C7C 0.0396(19) 0.068(3) 0.051(2) -0.026(2) 0.0089(18) -0.0158(18)
C8C 0.0345(18) 0.076(3) 0.061(3) -0.030(2) 0.0070(19) -0.0104(18)
C9C 0.0356(18) 0.061(3) 0.059(3) -0.023(2) 0.0009(17) -0.0105(17)
C10C 0.0355(19) 0.079(3) 0.058(3) -0.026(2) -0.0011(18) -0.0131(19)
C11C 0.0333(19) 0.112(4) 0.055(3) -0.034(3) -0.0028(18) -0.009(2)
C12C 0.034(2) 0.203(6) 0.080(3) -0.076(4) -0.009(2) -0.016(3)
C13C 0.041(2) 0.228(7) 0.085(4) -0.102(4) 0.001(2) -0.023(3)
C14C 0.043(2) 0.106(4) 0.062(3) -0.050(3) -0.0085(19) -0.013(2)
C15C 0.048(2) 0.071(3) 0.060(3) -0.040(2) 0.0005(19) -0.0127(19)
C16C 0.0414(18) 0.041(2) 0.047(2) -0.0228(18) 0.0006(16) -0.0066(16)
C17C 0.0411(18) 0.044(2) 0.044(2) -0.0223(17) -0.0014(16) -0.0058(16)
C18C 0.0407(18) 0.046(2) 0.037(2) -0.0112(17) -0.0007(16) -0.0041(16)
C19C 0.0359(17) 0.045(2) 0.0321(19) -0.0099(16) 0.0000(15) -0.0080(15)
C20C 0.0334(17) 0.052(2) 0.040(2) -0.0151(18) -0.0005(15) -0.0100(16)
C21C 0.0306(17) 0.057(3) 0.048(2) -0.013(2) 0.0054(16) -0.0119(16)
C22C 0.098(3) 0.052(3) 0.058(3) -0.001(2) 0.037(3) 0.012(2)
C23C 0.109(4) 0.067(3) 0.063(3) 0.007(3) 0.037(3) 0.032(3)
C24C 0.070(3) 0.106(4) 0.034(2) 0.003(3) 0.018(2) -0.003(3)
C25C 0.047(2) 0.099(4) 0.048(3) -0.029(3) 0.0145(18) -0.037(2)
C26C 0.046(2) 0.073(3) 0.047(2) -0.017(2) 0.0092(17) -0.0357(19)
C27C 0.071(8) 0.047(7) 0.033(5) -0.001(4) 0.015(5) -0.017(6)
C28C 0.110(7) 0.057(5) 0.055(5) -0.011(4) 0.012(5) -0.037(5)
C29C 0.088(7) 0.082(8) 0.064(7) -0.011(6) -0.004(6) 0.002(6)
C30C 0.072(6) 0.078(7) 0.089(8) -0.020(6) 0.043(6) -0.028(5)
C27D 0.106(15) 0.076(13) 0.118(18) -0.038(12) 0.056(13) -0.023(12)
C28D 0.26(2) 0.116(13) 0.065(10) 0.009(9) -0.040(11) 0.010(13)
C29D 0.31(3) 0.089(11) 0.117(15) 0.039(10) 0.091(17) 0.074(14)
C30D 0.139(19) 0.090(14) 0.16(2) 0.033(14) 0.034(14) -0.056(15)
C31C 0.089(3) 0.137(5) 0.068(3) -0.061(3) 0.033(3) -0.070(3)
C32C 0.159(9) 0.203(11) 0.070(6) -0.070(6) 0.006(6) -0.101(8)
C34C 0.076(5) 0.093(7) 0.164(10) -0.076(7) 0.025(6) -0.024(4)
C32D 0.079(12) 0.134(17) 0.098(15) -0.074(13) 0.037(12) -0.021(12)
C34D 0.100(11) 0.073(11) 0.102(12) -0.076(9) 0.031(10) -0.041(9)
C33C 0.119(4) 0.087(4) 0.112(5) -0.036(3) 0.032(4) -0.056(3)
C35C 0.0358(19) 0.093(4) 0.056(3) -0.034(2) -0.0032(18) -0.013(2)
C36C 0.043(2) 0.086(3) 0.061(3) -0.029(2) -0.0014(19) -0.005(2)
C37C 0.040(2) 0.093(4) 0.052(3) -0.027(2) -0.0015(18) -0.011(2)
C38C 0.0295(18) 0.096(4) 0.060(3) -0.030(3) 0.0002(18) -0.008(2)
C39C 0.0330(19) 0.090(4) 0.072(3) -0.034(3) 0.0018(19) -0.006(2)
C40C 0.038(2) 0.085(3) 0.068(3) -0.033(3) 0.0009(19) -0.011(2)
C41C 0.045(2) 0.089(3) 0.058(3) -0.018(2) 0.0011(19) -0.018(2)
C42C 0.064(3) 0.123(4) 0.067(3) -0.015(3) -0.002(2) -0.016(3)
C43C 0.059(3) 0.101(4) 0.098(4) -0.039(3) 0.005(3) -0.021(3)
C44C 0.034(2) 0.111(4) 0.074(3) -0.024(3) -0.001(2) -0.015(2)
C45C 0.039(2) 0.088(4) 0.123(5) -0.033(4) 0.013(3) -0.013(2)
C46C 0.087(10) 0.101(9) 0.147(15) -0.061(10) 0.004(9) -0.002(8)
C47C 0.065(6) 0.072(8) 0.158(13) 0.006(8) 0.029(8) -0.012(5)
C48C 0.083(8) 0.147(13) 0.102(10) 0.020(9) -0.046(8) -0.023(8)
C46D 0.106(10) 0.124(11) 0.25(2) -0.113(13) -0.025(12) -0.017(8)
C47D 0.144(15) 0.093(11) 0.19(2) -0.082(12) -0.018(15) 0.007(10)
C48D 0.073(9) 0.115(12) 0.161(18) 0.021(11) -0.008(9) -0.005(7)
C49C 0.041(6) 0.040(12) 0.097(15) -0.031(10) -0.003(7) -0.019(8)
C50C 0.102(11) 0.049(10) 0.057(9) -0.009(7) -0.042(6) -0.009(8)
C51C 0.107(12) 0.063(11) 0.135(18) -0.050(12) 0.025(13) -0.040(9)
C52C 0.063(7) 0.076(9) 0.054(7) -0.050(6) -0.017(5) 0.000(6)
C53C 0.041(4) 0.057(6) 0.070(7) -0.037(5) 0.007(4) -0.019(4)
C54C 0.045(4) 0.037(5) 0.032(5) -0.008(4) 0.007(3) -0.016(4)
C55C 0.263(15) 0.100(9) 0.238(14) -0.118(9) -0.117(12) 0.013(9)
C56C 0.216(18) 0.090(15) 0.26(2) -0.085(13) -0.161(15) 0.076(12)
C57C 0.316(18) 0.112(9) 0.206(14) -0.124(10) -0.106(13) 0.033(10)
C58C 0.302(18) 0.163(13) 0.327(18) -0.067(13) -0.083(15) -0.086(12)
C59C 0.036(4) 0.106(8) 0.033(5) -0.015(5) -0.002(3) -0.009(4)
C60C 0.033(5) 0.158(13) 0.049(6) -0.021(7) 0.007(5) -0.017(6)
C61C 0.068(7) 0.144(14) 0.064(9) -0.018(8) 0.003(6) -0.003(8)
C62C 0.070(5) 0.098(7) 0.051(5) -0.008(5) 0.016(4) -0.023(5)
C49D 0.046(6) 0.046(12) 0.042(7) -0.037(9) -0.004(5) -0.008(8)
C50D 0.065(8) 0.033(7) 0.040(7) -0.017(6) -0.013(5) 0.003(5)
C51D 0.059(6) 0.081(9) 0.070(7) -0.046(7) -0.004(5) -0.010(6)
C52D 0.076(10) 0.045(10) 0.086(13) -0.008(8) 0.020(9) 0.021(8)
C53D 0.061(7) 0.117(13) 0.085(10) -0.079(10) -0.033(7) 0.032(8)
C54D 0.055(6) 0.074(9) 0.053(7) -0.024(7) -0.012(6) 0.014(6)
C55D 0.127(11) 0.064(9) 0.127(11) -0.065(8) 0.026(10) 0.020(8)
C56D 0.083(8) 0.250(18) 0.156(13) -0.146(13) -0.016(8) 0.071(10)
C57D 0.093(9) 0.055(9) 0.154(14) -0.023(9) -0.014(9) -0.005(7)
C58D 0.080(8) 0.103(10) 0.169(14) -0.032(9) 0.007(8) 0.017(7)
C59D 0.109(9) 0.155(13) 0.071(8) -0.058(8) -0.051(7) 0.044(9)
C60D 0.19(2) 0.154(18) 0.15(2) -0.079(16) -0.107(15) 0.069(15)
C61D 0.137(11) 0.147(12) 0.099(10) -0.015(9) -0.077(9) -0.011(9)
C62D 0.140(13) 0.19(2) 0.046(10) -0.048(11) -0.030(9) 0.077(15)
C1P 0.0423(19) 0.060(3) 0.039(2) -0.0200(19) 0.0003(16) -0.0130(18)
C2P 0.047(2) 0.062(3) 0.042(2) -0.0235(19) 0.0013(17) -0.0114(18)
C3P 0.045(2) 0.070(3) 0.064(3) -0.038(2) -0.0028(19) -0.016(2)
C4P 0.046(2) 0.080(3) 0.060(3) -0.035(2) -0.0113(19) -0.011(2)
C5P 0.046(2) 0.069(3) 0.047(2) -0.031(2) -0.0056(17) -0.0086(19)
C6P 0.051(2) 0.059(3) 0.035(2) -0.020(2) 0.0102(18) -0.018(2)
C7P 0.072(3) 0.065(3) 0.043(2) -0.022(2) 0.014(2) -0.026(2)
C8P 0.073(3) 0.088(4) 0.050(3) -0.018(3) 0.026(2) -0.044(3)
C9P 0.054(2) 0.087(4) 0.054(3) -0.024(3) 0.019(2) -0.028(2)
C10P 0.047(2) 0.070(3) 0.051(2) -0.029(2) 0.0125(19) -0.026(2)
C11P 0.0299(17) 0.080(3) 0.040(2) -0.028(2) 0.0054(16) -0.0150(18)
C12P 0.0368(19) 0.098(3) 0.044(2) -0.024(2) 0.0044(18) -0.024(2)
C13P 0.042(2) 0.109(4) 0.035(2) -0.002(2) -0.0092(17) -0.020(2)
C14P 0.043(2) 0.095(3) 0.038(2) -0.011(2) -0.0002(18) -0.020(2)
C15P 0.0361(17) 0.066(3) 0.0267(19) -0.0160(19) 0.0025(15) -0.0100(17)
C16P 0.0441(19) 0.065(3) 0.035(2) -0.0251(19) 0.0078(16) -0.0151(18)
C17P 0.047(2) 0.078(3) 0.055(3) -0.030(2) 0.0170(19) -0.019(2)
C18P 0.054(2) 0.070(3) 0.062(3) -0.034(2) 0.017(2) -0.004(2)
C19P 0.052(2) 0.062(3) 0.052(2) -0.029(2) 0.0089(19) -0.0124(19)
C20P 0.0441(19) 0.053(2) 0.032(2) -0.0156(17) 0.0013(15) -0.0090(17)
C1S 0.118(4) 0.068(4) 0.084(4) 0.004(3) 0.021(3) -0.015(3)
C2S 0.170(7) 0.113(6) 0.075(4) -0.025(4) -0.012(5) 0.037(6)
C3S 0.339(17) 0.105(7) 0.146(8) -0.005(6) 0.034(11) 0.112(10)
C4S 0.190(8) 0.073(5) 0.170(8) 0.007(5) -0.094(7) -0.030(5)
C5S 0.127(5) 0.092(4) 0.128(6) -0.008(4) -0.004(4) -0.044(4)
C6S 0.106(4) 0.076(4) 0.111(5) -0.028(3) 0.026(4) -0.033(3)
Cl1 0.1367(14) 0.0963(12) 0.1566(16) -0.0185(11) 0.0551(12) -0.0161(10)
N1A 0.0384(14) 0.0417(17) 0.0310(16) -0.0119(13) 0.0058(12) -0.0144(12)
N2A 0.0431(17) 0.095(3) 0.064(2) -0.052(2) 0.0094(15) -0.0287(17)
N3A 0.0496(18) 0.068(2) 0.059(2) -0.0298(18) -0.0045(16) -0.0119(16)
N4A 0.0490(17) 0.0493(19) 0.0379(18) -0.0159(15) -0.0026(14) -0.0090(14)
N1B 0.0305(14) 0.071(2) 0.052(2) -0.0367(17) 0.0044(13) -0.0129(14)
N2B 0.0372(15) 0.067(2) 0.0474(19) -0.0260(17) -0.0029(14) -0.0088(15)
N3B 0.0347(15) 0.064(2) 0.052(2) -0.0301(17) 0.0038(13) -0.0169(14)
N4B 0.0323(14) 0.067(2) 0.0404(18) -0.0273(16) 0.0116(13) -0.0156(14)
N1C 0.0300(13) 0.0399(17) 0.0386(17) -0.0129(13) 0.0031(12) -0.0060(12)
N2C 0.0307(14) 0.0453(18) 0.0484(19) -0.0197(15) -0.0020(13) -0.0082(12)
N3C 0.0369(15) 0.064(2) 0.057(2) -0.0280(17) 0.0019(14) -0.0072(14)
N4C 0.0343(14) 0.0392(17) 0.0397(17) -0.0188(13) -0.0049(12) -0.0045(12)
N1P 0.0464(17) 0.058(2) 0.0457(19) -0.0288(16) -0.0012(14) -0.0104(15)
N2P 0.0456(17) 0.061(2) 0.0442(19) -0.0217(17) 0.0103(15) -0.0213(16)
N3P 0.0335(14) 0.064(2) 0.0356(17) -0.0236(16) 0.0044(12) -0.0148(14)
N4P 0.0410(15) 0.058(2) 0.0347(17) -0.0213(15) 0.0076(13) -0.0140(14)
Ni1 0.0399(2) 0.0574(3) 0.0465(3) -0.0272(2) 0.0015(2) -0.0146(2)
Ni2 0.0344(2) 0.0647(3) 0.0468(3) -0.0320(3) 0.0045(2) -0.0137(2)
Ni3 0.0319(2) 0.0482(3) 0.0439(3) -0.0217(2) 0.00020(19) -0.00870(19)

loop_
_atom_type_symbol
_atom_type_description
_atom_type_scat_dispersion_real
_atom_type_scat_dispersion_imag
_atom_type_scat_source
C C 0.0033 0.0016 'International Tables Vol C Tables 4.2.6.8 and 6.1.1.4'
H H 0.0000 0.0000 'International Tables Vol C Tables 4.2.6.8 and 6.1.1.4'
N N 0.0061 0.0033 'International Tables Vol C Tables 4.2.6.8 and 6.1.1.4'
Cl Cl 0.1484 0.1585 'International Tables Vol C Tables 4.2.6.8 and 6.1.1.4'
Ni Ni 0.3393 1.1124 'International Tables Vol C Tables 4.2.6.8 and 6.1.1.4'

loop_
_geom_angle_atom_site_label_1
_geom_angle_atom_site_label_2
_geom_angle_atom_site_label_3
_geom_angle
N1A C1A C20A 124.9(3)
N1A C1A C2A 110.0(3)
C20A C1A C2A 124.8(3)
C3A C2A C1A 107.0(3)
C3A C2A C1P 126.2(3)
C1A C2A C1P 126.7(3)
C2A C3A C4A 106.7(3)
C2A C3A H3A 126.7
C4A C3A H3A 126.7
N1A C4A C5A 125.1(3)
N1A C4A C3A 110.7(3)
C5A C4A C3A 123.3(3)
C6A C5A C4A 120.3(3)
C6A C5A C21A 120.3(3)
C4A C5A C21A 119.1(3)
N2A C6A C5A 125.2(3)
N2A C6A C7A 110.6(3)
C5A C6A C7A 124.1(4)
C8A C7A C6A 106.8(4)
C8A C7A H7A 126.6
C6A C7A H7A 126.6
C7A C8A C9A 107.4(4)
C7A C8A H8A 126.3
C9A C8A H8A 126.3
N2A C9A C10A 125.7(4)
N2A C9A C8A 110.1(4)
C10A C9A C8A 124.1(4)
C11A C10A C9A 121.1(4)
C11A C10A C35F 110.5(10)
C9A C10A C35F 126.2(12)
C11A C10A C35A 125.2(8)
C9A C10A C35A 113.7(8)
C35F C10A C35A 23.1(11)
C10A C11A N3A 124.8(4)
C10A C11A C12A 123.6(4)
N3A C11A C12A 111.4(4)
C13A C12A C11A 107.2(4)
C13A C12A H12A 126.4
C11A C12A H12A 126.4
C12A C13A C14A 106.8(5)
C12A C13A H13A 126.6
C14A C13A H13A 126.6
N3A C14A C15A 125.7(4)
N3A C14A C13A 109.6(4)
C15A C14A C13A 124.5(5)
C49F C15A C16A 128.1(7)
C49F C15A C14A 111.3(7)
C16A C15A C14A 120.5(4)
C49F C15A C49A 15.8(11)
C16A C15A C49A 113.5(7)
C14A C15A C49A 125.5(7)
N4A C16A C15A 125.1(4)
N4A C16A C17A 109.4(3)
C15A C16A C17A 124.8(4)
C18A C17A C16A 108.4(3)
C18A C17A H17A 125.8
C16A C17A H17A 125.8
C17A C18A C19A 105.9(3)
C17A C18A C6P 125.8(3)
C19A C18A C6P 128.3(3)
N4A C19A C20A 124.6(3)
N4A C19A C18A 110.5(3)
C20A C19A C18A 124.2(3)
C19A C20A C1A 121.8(3)
C19A C20A H20A 119.1
C1A C20A H20A 119.1
C22A C21A C26A 119.9(3)
C22A C21A C5A 120.2(3)
C26A C21A C5A 119.9(3)
C21A C22A C23A 121.3(4)
C21A C22A H22A 119.4
C23A C22A H22A 119.4
C24A C23A C22A 116.0(4)
C24A C23A C27A 123.5(4)
C22A C23A C27A 120.6(4)
C25A C24A C23A 124.1(4)
C25A C24A H24A 118.0
C23A C24A H24A 118.0
C24A C25A C26A 117.9(4)
C24A C25A C31A 120.9(4)
C26A C25A C31A 121.2(4)
C25A C26A C21A 120.8(4)
C25A C26A H26A 119.6
C21A C26A H26A 119.6
C29A C27A C30A 110.2(5)
C29A C27A C23A 112.3(5)
C30A C27A C23A 108.2(4)
C29A C27A C28A 108.1(4)
C30A C27A C28A 107.1(5)
C23A C27A C28A 110.8(4)
C27A C28A H28A 109.5
C27A C28A H28B 109.5
H28A C28A H28B 109.5
C27A C28A H28C 109.5
H28A C28A H28C 109.5
H28B C28A H28C 109.5
C27A C29A H29A 109.5
C27A C29A H29B 109.5
H29A C29A H29B 109.5
C27A C29A H29C 109.5
H29A C29A H29C 109.5
H29B C29A H29C 109.5
C27A C30A H30A 109.5
C27A C30A H30B 109.5
H30A C30A H30B 109.5
C27A C30A H30C 109.5
H30A C30A H30C 109.5
H30B C30A H30C 109.5
C33A C31A C32A 117.2(5)
C33A C31A C25A 111.0(4)
C32A C31A C25A 109.8(4)
C33A C31A C34A 103.8(5)
C32A C31A C34A 103.2(5)
C25A C31A C34A 111.3(4)
C31A C32A H32A 109.5
C31A C32A H32B 109.5
H32A C32A H32B 109.5
C31A C32A H32C 109.5
H32A C32A H32C 109.5
H32B C32A H32C 109.5
C31A C33A H33A 109.5
C31A C33A H33B 109.5
H33A C33A H33B 109.5
C31A C33A H33C 109.5
H33A C33A H33C 109.5
H33B C33A H33C 109.5
C31A C34A H34A 109.5
C31A C34A H34B 109.5
H34A C34A H34B 109.5
C31A C34A H34C 109.5
H34A C34A H34C 109.5
H34B C34A H34C 109.5
C36A C35A C40A 120.5(13)
C36A C35A C10A 114.9(13)
C40A C35A C10A 124.5(13)
C37A C36A C35A 120.4(11)
C37A C36A H36A 119.8
C35A C36A H36A 119.8
C36A C37A C38A 118.2(15)
C36A C37A C41A 119.9(13)
C38A C37A C41A 121.7(15)
C39A C38A C37A 122.5(13)
C39A C38A H38A 118.8
C37A C38A H38A 118.8
C40A C39A C38A 116.4(11)
C40A C39A C45A 124.0(10)
C38A C39A C45A 119.4(9)
C39A C40A C35A 121.6(12)
C39A C40A H40A 119.2
C35A C40A H40A 119.2
C37A C41A C43A 108.0(12)
C37A C41A C44A 112.9(11)
C43A C41A C44A 104.5(11)
C37A C41A C42A 108.7(14)
C43A C41A C42A 113.0(12)
C44A C41A C42A 109.8(12)
C41A C42A H42A 109.5
C41A C42A H42B 109.5
H42A C42A H42B 109.5
C41A C42A H42C 109.5
H42A C42A H42C 109.5
H42B C42A H42C 109.5
C41A C43A H43A 109.5
C41A C43A H43B 109.5
H43A C43A H43B 109.5
C41A C43A H43C 109.5
H43A C43A H43C 109.5
H43B C43A H43C 109.5
C41A C44A H44A 109.5
C41A C44A H44B 109.5
H44A C44A H44B 109.5
C41A C44A H44C 109.5
H44A C44A H44C 109.5
H44B C44A H44C 109.5
C47A C45A C39A 111.6(12)
C47A C45A C48A 103.7(16)
C39A C45A C48A 110.4(9)
C47A C45A C46A 109.7(12)
C39A C45A C46A 109.6(13)
C48A C45A C46A 111.8(12)
C45A C46A H46A 109.5
C45A C46A H46B 109.5
H46A C46A H46B 109.5
C45A C46A H46C 109.5
H46A C46A H46C 109.5
H46B C46A H46C 109.5
C45A C47A H47A 109.5
C45A C47A H47B 109.5
H47A C47A H47B 109.5
C45A C47A H47C 109.5
H47A C47A H47C 109.5
H47B C47A H47C 109.5
C45A C48A H48A 109.5
C45A C48A H48B 109.5
H48A C48A H48B 109.5
C45A C48A H48C 109.5
H48A C48A H48C 109.5
H48B C48A H48C 109.5
C36F C35F C40F 122(3)
C36F C35F C10A 130(2)
C40F C35F C10A 108(2)
C35F C36F C37F 118.8(19)
C35F C36F H36F 120.6
C37F C36F H36F 120.6
C38F C37F C36F 116(2)
C38F C37F C41F 125(3)
C36F C37F C41F 118.9(18)
C37F C38F C39F 127(2)
C37F C38F H38F 116.3
C39F C38F H38F 116.3
C40F C39F C38F 112.9(14)
C40F C39F C45F 124.2(13)
C38F C39F C45F 122.7(13)
C39F C40F C35F 123.0(19)
C39F C40F H40F 118.5
C35F C40F H40F 118.5
C42F C41F C44F 108(2)
C42F C41F C37F 111(2)
C44F C41F C37F 116(3)
C42F C41F C43F 112(2)
C44F C41F C43F 100(3)
C37F C41F C43F 110.0(18)
C41F C42F H42D 109.5
C41F C42F H42E 109.5
H42D C42F H42E 109.5
C41F C42F H42F 109.5
H42D C42F H42F 109.5
H42E C42F H42F 109.5
C41F C43F H43D 109.5
C41F C43F H43E 109.5
H43D C43F H43E 109.5
C41F C43F H43F 109.5
H43D C43F H43F 109.5
H43E C43F H43F 109.5
C41F C44F H44D 109.5
C41F C44F H44E 109.5
H44D C44F H44E 109.5
C41F C44F H44F 109.5
H44D C44F H44F 109.5
H44E C44F H44F 109.5
C46F C45F C39F 109.1(14)
C46F C45F C48F 109.4(14)
C39F C45F C48F 107.9(15)
C46F C45F C47F 109.2(14)
C39F C45F C47F 113.0(11)
C48F C45F C47F 108.2(15)
C45F C46F H46D 109.5
C45F C46F H46E 109.5
H46D C46F H46E 109.5
C45F C46F H46F 109.5
H46D C46F H46F 109.5
H46E C46F H46F 109.5
C45F C47F H47D 109.5
C45F C47F H47E 109.5
H47D C47F H47E 109.5
C45F C47F H47F 109.5
H47D C47F H47F 109.5
H47E C47F H47F 109.5
C45F C48F H48D 109.5
C45F C48F H48E 109.5
H48D C48F H48E 109.5
C45F C48F H48F 109.5
H48D C48F H48F 109.5
H48E C48F H48F 109.5
C50A C49A C54A 120.5(12)
C50A C49A C15A 119.8(10)
C54A C49A C15A 119.7(12)
C49A C50A C51A 121.8(10)
C49A C50A H50A 119.1
C51A C50A H50A 119.1
C52A C51A C50A 115.0(9)
C52A C51A C55A 123.8(10)
C50A C51A C55A 121.1(10)
C51A C52A C53A 126.5(9)
C51A C52A H52A 116.7
C53A C52A H52A 116.7
C52A C53A C54A 111.3(11)
C52A C53A C59A 130.3(12)
C54A C53A C59A 118.4(12)
C49A C54A C53A 124.8(11)
C49A C54A H54A 117.6
C53A C54A H54A 117.6
C57A C55A C56A 109.0(11)
C57A C55A C51A 110.3(11)
C56A C55A C51A 107.3(12)
C57A C55A C58A 112.0(14)
C56A C55A C58A 114.5(14)
C51A C55A C58A 103.5(11)
C55A C56A H56A 109.5
C55A C56A H56B 109.5
H56A C56A H56B 109.5
C55A C56A H56C 109.5
H56A C56A H56C 109.5
H56B C56A H56C 109.5
C55A C57A H57A 109.5
C55A C57A H57B 109.5
H57A C57A H57B 109.5
C55A C57A H57C 109.5
H57A C57A H57C 109.5
H57B C57A H57C 109.5
C55A C58A H58A 109.5
C55A C58A H58B 109.5
H58A C58A H58B 109.5
C55A C58A H58C 109.5
H58A C58A H58C 109.5
H58B C58A H58C 109.5
C60A C59A C61A 119(2)
C60A C59A C62A 110(2)
C61A C59A C62A 108.0(19)
C60A C59A C53A 114(2)
C61A C59A C53A 99.2(16)
C62A C59A C53A 106.7(13)
C59A C60A H60A 109.5
C59A C60A H60B 109.5
H60A C60A H60B 109.5
C59A C60A H60C 109.5
H60A C60A H60C 109.5
H60B C60A H60C 109.5
C59A C61A H61A 109.5
C59A C61A H61B 109.5
H61A C61A H61B 109.5
C59A C61A H61C 109.5
H61A C61A H61C 109.5
H61B C61A H61C 109.5
C59A C62A H62A 109.5
C59A C62A H62B 109.5
H62A C62A H62B 109.5
C59A C62A H62C 109.5
H62A C62A H62C 109.5
H62B C62A H62C 109.5
C15A C49F C50F 118.9(10)
C15A C49F C54F 121.0(10)
C50F C49F C54F 120.0
C49F C50F C51F 120.0
C49F C50F H50F 120.0
C51F C50F H50F 120.0
C52F C51F C50F 120.0
C52F C51F C55F 121.4(9)
C50F C51F C55F 118.1(9)
C51F C52F C53F 120.0
C51F C52F H52F 120.0
C53F C52F H52F 120.0
C54F C53F C52F 120.0
C54F C53F C59F 120.1(11)
C52F C53F C59F 119.9(11)
C53F C54F C49F 120.0
C53F C54F H54F 120.0
C49F C54F H54F 120.0
C56F C55F C58F 115.8(15)
C56F C55F C51F 111.6(13)
C58F C55F C51F 106.0(12)
C56F C55F C57F 107.4(15)
C58F C55F C57F 113.4(15)
C51F C55F C57F 101.8(10)
C55F C56F H56D 109.5
C55F C56F H56E 109.5
H56D C56F H56E 109.5
C55F C56F H56F 109.5
H56D C56F H56F 109.5
H56E C56F H56F 109.5
C55F C57F H57D 109.5
C55F C57F H57E 109.5
H57D C57F H57E 109.5
C55F C57F H57F 109.5
H57D C57F H57F 109.5
H57E C57F H57F 109.5
C55F C58F H58D 109.5
C55F C58F H58E 109.5
H58D C58F H58E 109.5
C55F C58F H58F 109.5
H58D C58F H58F 109.5
H58E C58F H58F 109.5
C60F C59F C61F 104.4(18)
C60F C59F C62F 109.5(18)
C61F C59F C62F 105(2)
C60F C59F C53F 114.2(14)
C61F C59F C53F 100.5(18)
C62F C59F C53F 121.0(18)
C59F C60F H60D 109.5
C59F C60F H60E 109.5
H60D C60F H60E 109.5
C59F C60F H60F 109.5
H60D C60F H60F 109.5
H60E C60F H60F 109.5
C59F C61F H61D 109.5
C59F C61F H61E 109.5
H61D C61F H61E 109.5
C59F C61F H61F 109.5
H61D C61F H61F 109.5
H61E C61F H61F 109.5
C59F C62F H62D 109.5
C59F C62F H62E 109.5
H62D C62F H62E 109.5
C59F C62F H62F 109.5
H62D C62F H62F 109.5
H62E C62F H62F 109.5
C20B C1B N1B 123.4(4)
C20B C1B C2B 124.7(4)
N1B C1B C2B 110.5(3)
C3B C2B C1B 106.3(3)
C3B C2B C11P 125.1(4)
C1B C2B C11P 128.5(3)
C2B C3B C4B 107.6(3)
C2B C3B H3B 126.2
C4B C3B H3B 126.2
C3B C4B N1B 111.7(3)
C3B C4B C5B 124.8(3)
N1B C4B C5B 123.2(4)
C6B C5B C4B 120.5(3)
C6B C5B C21B 121.9(3)
C4B C5B C21B 117.3(4)
N2B C6B C5B 124.8(3)
N2B C6B C7B 109.7(4)
C5B C6B C7B 125.1(3)
C8B C7B C6B 107.2(3)
C8B C7B H7B 126.4
C6B C7B H7B 126.4
C7B C8B C9B 106.8(4)
C7B C8B C5P 126.9(3)
C9B C8B C5P 126.2(4)
C10B C9B N2B 125.4(3)
C10B C9B C8B 124.5(4)
N2B C9B C8B 109.0(3)
C9B C10B C11B 121.5(4)
C9B C10B H10B 119.2
C11B C10B H10B 119.2
N3B C11B C10B 123.6(4)
N3B C11B C12B 111.8(3)
C10B C11B C12B 123.6(4)
C13B C12B C10P 126.4(4)
C13B C12B C11B 104.6(4)
C10P C12B C11B 129.0(3)
C12B C13B C14B 108.6(3)
C12B C13B H13B 125.7
C14B C13B H13B 125.7
C15B C14B N3B 123.6(4)
C15B C14B C13B 125.5(3)
N3B C14B C13B 110.2(3)
C16B C15B C14B 122.0(3)
C16B C15B C35B 119.1(3)
C14B C15B C35B 118.8(4)
C15B C16B N4B 124.3(3)
C15B C16B C17B 127.1(3)
N4B C16B C17B 108.4(3)
C18B C17B C16B 109.2(3)
C18B C17B H17B 125.4
C16B C17B H17B 125.4
C17B C18B C19B 106.1(3)
C17B C18B C16P 126.9(3)
C19B C18B C16P 127.0(3)
N4B C19B C20B 125.6(3)
N4B C19B C18B 109.8(3)
C20B C19B C18B 123.4(4)
C1B C20B C19B 121.2(4)
C1B C20B H20B 119.4
C19B C20B H20B 119.4
C26B C21B C22B 119.1(3)
C26B C21B C5B 118.4(3)
C22B C21B C5B 122.4(3)
C23B C22B C21B 121.4(4)
C23B C22B H22B 119.3
C21B C22B H22B 119.3
C22B C23B C24B 118.0(4)
C22B C23B C27B 121.3(4)
C24B C23B C27B 120.6(4)
C23B C24B C25B 122.8(4)
C23B C24B H24B 118.6
C25B C24B H24B 118.6
C26B C25B C24B 117.0(4)
C26B C25B C31B 120.2(4)
C24B C25B C31B 122.8(4)
C25B C26B C21B 121.5(3)
C25B C26B H26B 119.2
C21B C26B H26B 119.2
C30E C27B C28E 123.1(14)
C30E C27B C29B 141.7(9)
C28E C27B C29B 60.3(10)
C30E C27B C28B 35.5(8)
C28E C27B C28B 139.4(8)
C29B C27B C28B 113.3(6)
C30E C27B C23B 103.5(8)
C28E C27B C23B 106.4(7)
C29B C27B C23B 111.9(4)
C28B C27B C23B 112.3(5)
C30E C27B C29E 111.3(14)
C28E C27B C29E 105.4(14)
C29B C27B C29E 45.5(10)
C28B C27B C29E 75.9(11)
C23B C27B C29E 105.7(8)
C30E C27B C30B 74.2(10)
C28E C27B C30B 50.0(9)
C29B C27B C30B 104.5(7)
C28B C27B C30B 102.4(6)
C23B C27B C30B 111.8(4)
C29E C27B C30B 139.6(9)
C27B C28B H28D 109.5
C27B C28B H28E 109.5
H28D C28B H28E 109.5
C27B C28B H28F 109.5
H28D C28B H28F 109.5
H28E C28B H28F 109.5
C27B C29B H29D 109.5
C27B C29B H29E 109.5
H29D C29B H29E 109.5
C27B C29B H29F 109.5
H29D C29B H29F 109.5
H29E C29B H29F 109.5
C27B C30B H30D 109.5
C27B C30B H30E 109.5
H30D C30B H30E 109.5
C27B C30B H30F 109.5
H30D C30B H30F 109.5
H30E C30B H30F 109.5
C27B C28E H28G 109.5
C27B C28E H28H 109.5
H28G C28E H28H 109.5
C27B C28E H28I 109.5
H28G C28E H28I 109.5
H28H C28E H28I 109.5
C27B C29E H29G 109.5
C27B C29E H29H 109.5
H29G C29E H29H 109.5
C27B C29E H29I 109.5
H29G C29E H29I 109.5
H29H C29E H29I 109.5
C27B C30E H30G 109.5
C27B C30E H30H 109.5
H30G C30E H30H 109.5
C27B C30E H30I 109.5
H30G C30E H30I 109.5
H30H C30E H30I 109.5
C34B C31B C33B 111.9(6)
C34B C31B C25B 112.3(5)
C33B C31B C25B 108.8(5)
C34B C31B C32B 108.0(5)
C33B C31B C32B 106.5(7)
C25B C31B C32B 109.1(5)
C31B C32B H32D 109.5
C31B C32B H32E 109.5
H32D C32B H32E 109.5
C31B C32B H32F 109.5
H32D C32B H32F 109.5
H32E C32B H32F 109.5
C31B C33B H33D 109.5
C31B C33B H33E 109.5
H33D C33B H33E 109.5
C31B C33B H33F 109.5
H33D C33B H33F 109.5
H33E C33B H33F 109.5
C31B C34B H34D 109.5
C31B C34B H34E 109.5
H34D C34B H34E 109.5
C31B C34B H34F 109.5
H34D C34B H34F 109.5
H34E C34B H34F 109.5
C36B C35B C40B 120.2(3)
C36B C35B C15B 121.2(3)
C40B C35B C15B 118.4(3)
C35B C36B C37B 121.4(4)
C35B C36B H36B 119.3
C37B C36B H36B 119.3
C38B C37B C36B 117.8(4)
C38B C37B C41B 121.7(4)
C36B C37B C41B 120.5(4)
C37B C38B C39B 123.0(4)
C37B C38B H38B 118.5
C39B C38B H38B 118.5
C40B C39B C38B 117.0(4)
C40B C39B C45E 121.0(9)
C38B C39B C45E 120.4(9)
C40B C39B C45B 121.4(8)
C38B C39B C45B 121.2(7)
C45E C39B C45B 18.4(15)
C35B C40B C39B 120.5(4)
C35B C40B H40B 119.8
C39B C40B H40B 119.8
C44E C41B C43B 119.4(7)
C44E C41B C37B 109.7(7)
C43B C41B C37B 111.1(5)
C44E C41B C42E 104.4(8)
C43B C41B C42E 98.8(6)
C37B C41B C42E 112.9(4)
C44E C41B C42B 52.3(9)
C43B C41B C42B 144.9(9)
C37B C41B C42B 103.1(7)
C42E C41B C42B 59.0(9)
C44E C41B C44B 41.4(7)
C43B C41B C44B 86.5(7)
C37B C41B C44B 103.3(7)
C42E C41B C44B 138.2(8)
C42B C41B C44B 93.7(10)
C41B C43B H43G 109.5
C41B C43B H43H 109.5
H43G C43B H43H 109.5
C41B C43B H43I 109.5
H43G C43B H43I 109.5
H43H C43B H43I 109.5
C41B C42B H42G 109.5
C41B C42B H42H 109.5
H42G C42B H42H 109.5
C41B C42B H42I 109.5
H42G C42B H42I 109.5
H42H C42B H42I 109.5
C41B C44B H44G 109.5
C41B C44B H44H 109.5
H44G C44B H44H 109.5
C41B C44B H44I 109.5
H44G C44B H44I 109.5
H44H C44B H44I 109.5
C41B C42E H42X 109.5
C41B C42E H42Y 109.5
H42X C42E H42Y 109.5
C41B C42E H42Z 109.5
H42X C42E H42Z 109.5
H42Y C42E H42Z 109.5
C41B C44E H44X 109.5
C41B C44E H44Y 109.5
H44X C44E H44Y 109.5
C41B C44E H44Z 109.5
H44X C44E H44Z 109.5
H44Y C44E H44Z 109.5
C48B C45B C46B 108.7(14)
C48B C45B C47B 112.4(13)
C46B C45B C47B 109.2(12)
C48B C45B C39B 111.6(10)
C46B C45B C39B 110.5(11)
C47B C45B C39B 104.5(13)
C45B C46B H46G 109.5
C45B C46B H46H 109.5
H46G C46B H46H 109.5
C45B C46B H46I 109.5
H46G C46B H46I 109.5
H46H C46B H46I 109.5
C45B C47B H47G 109.5
C45B C47B H47H 109.5
H47G C47B H47H 109.5
C45B C47B H47I 109.5
H47G C47B H47I 109.5
H47H C47B H47I 109.5
C45B C48B H48G 109.5
C45B C48B H48H 109.5
H48G C48B H48H 109.5
C45B C48B H48I 109.5
H48G C48B H48I 109.5
H48H C48B H48I 109.5
C39B C45E C48E 101.6(18)
C39B C45E C47E 114.7(18)
C48E C45E C47E 107(2)
C39B C45E C46E 117.6(15)
C48E C45E C46E 107(2)
C47E C45E C46E 108(2)
C45E C46E H46J 109.5
C45E C46E H46K 109.5
H46J C46E H46K 109.5
C45E C46E H46L 109.5
H46J C46E H46L 109.5
H46K C46E H46L 109.5
C45E C47E H47J 109.5
C45E C47E H47K 109.5
H47J C47E H47K 109.5
C45E C47E H47L 109.5
H47J C47E H47L 109.5
H47K C47E H47L 109.5
C45E C48E H48J 109.5
C45E C48E H48K 109.5
H48J C48E H48K 109.5
C45E C48E H48L 109.5
H48J C48E H48L 109.5
H48K C48E H48L 109.5
C20C C1C N1C 124.8(3)
C20C C1C C2C 125.0(3)
N1C C1C C2C 109.4(3)
C3C C2C C1C 106.6(3)
C3C C2C C15P 126.0(3)
C1C C2C C15P 127.3(3)
C2C C3C C4C 107.7(3)
C2C C3C H3C 126.2
C4C C3C H3C 126.2
N1C C4C C5C 125.0(3)
N1C C4C C3C 110.0(3)
C5C C4C C3C 124.5(3)
C4C C5C C6C 119.7(3)
C4C C5C C21C 122.6(3)
C6C C5C C21C 117.4(3)
N2C C6C C5C 126.0(3)
N2C C6C C7C 110.4(3)
C5C C6C C7C 123.2(3)
C8C C7C C6C 107.5(3)
C8C C7C H7C 126.3
C6C C7C H7C 126.3
C7C C8C C9C 106.9(3)
C7C C8C H8C 126.6
C9C C8C H8C 126.6
N2C C9C C10C 125.3(3)
N2C C9C C8C 110.1(3)
C10C C9C C8C 124.3(3)
C9C C10C C11C 121.8(3)
C9C C10C C35C 119.0(3)
C11C C10C C35C 119.0(4)
N3C C11C C10C 124.8(4)
N3C C11C C12C 110.6(3)
C10C C11C C12C 124.4(3)
C13C C12C C11C 108.0(4)
C13C C12C H12C 126.0
C11C C12C H12C 126.0
C12C C13C C14C 106.5(4)
C12C C13C H13C 126.8
C14C C13C H13C 126.8
N3C C14C C15C 124.6(3)
N3C C14C C13C 110.4(3)
C15C C14C C13C 124.9(4)
C16C C15C C14C 120.9(3)
C16C C15C C49D 119.7(10)
C14C C15C C49D 119.4(10)
C16C C15C C49C 118.1(10)
C14C C15C C49C 117.8(10)
C49D C15C C49C 19.8(12)
C15C C16C N4C 125.4(3)
C15C C16C C17C 123.1(3)
N4C C16C C17C 110.5(3)
C18C C17C C16C 106.8(3)
C18C C17C H17C 126.6
C16C C17C H17C 126.6
C17C C18C C19C 106.6(3)
C17C C18C C20P 124.8(3)
C19C C18C C20P 128.4(3)
N4C C19C C20C 124.3(3)
N4C C19C C18C 110.7(3)
C20C C19C C18C 124.4(3)
C1C C20C C19C 123.1(3)
C1C C20C H20C 118.4
C19C C20C H20C 118.4
C22C C21C C26C 119.2(4)
C22C C21C C5C 118.5(3)
C26C C21C C5C 122.0(3)
C23C C22C C21C 121.7(4)
C23C C22C H22C 119.1
C21C C22C H22C 119.1
C22C C23C C24C 117.3(5)
C22C C23C C27D 130.2(7)
C24C C23C C27D 109.0(9)
C22C C23C C27C 116.8(5)
C24C C23C C27C 124.9(5)
C27D C23C C27C 31.5(9)
C25C C24C C23C 123.4(4)
C25C C24C H24C 118.3
C23C C24C H24C 118.3
C26C C25C C24C 116.6(4)
C26C C25C C31C 122.1(4)
C24C C25C C31C 121.2(4)
C21C C26C C25C 121.8(4)
C21C C26C H26C 119.1
C25C C26C H26C 119.1
C28C C27C C30C 107.8(10)
C28C C27C C29C 108.3(8)
C30C C27C C29C 109.4(9)
C28C C27C C23C 117.9(7)
C30C C27C C23C 113.0(9)
C29C C27C C23C 100.0(10)
C27C C28C H28J 109.5
C27C C28C H28K 109.5
H28J C28C H28K 109.5
C27C C28C H28L 109.5
H28J C28C H28L 109.5
H28K C28C H28L 109.5
C27C C29C H29J 109.5
C27C C29C H29K 109.5
H29J C29C H29K 109.5
C27C C29C H29L 109.5
H29J C29C H29L 109.5
H29K C29C H29L 109.5
C27C C30C H30J 109.5
C27C C30C H30K 109.5
H30J C30C H30K 109.5
C27C C30C H30L 109.5
H30J C30C H30L 109.5
H30K C30C H30L 109.5
C30D C27D C23C 97(2)
C30D C27D C28D 102.6(16)
C23C C27D C28D 125.3(15)
C30D C27D C29D 112(2)
C23C C27D C29D 109.0(13)
C28D C27D C29D 109(2)
C27D C28D H28M 109.5
C27D C28D H28N 109.5
H28M C28D H28N 109.5
C27D C28D H28O 109.5
H28M C28D H28O 109.5
H28N C28D H28O 109.5
C27D C29D H29M 109.5
C27D C29D H29N 109.5
H29M C29D H29N 109.5
C27D C29D H29O 109.5
H29M C29D H29O 109.5
H29N C29D H29O 109.5
C27D C30D H30M 109.5
C27D C30D H30N 109.5
H30M C30D H30N 109.5
C27D C30D H30O 109.5
H30M C30D H30O 109.5
H30N C30D H30O 109.5
C34C C31C C33C 126.3(6)
C34C C31C C32D 56.0(9)
C33C C31C C32D 117.4(9)
C34C C31C C25C 110.5(4)
C33C C31C C25C 112.5(4)
C32D C31C C25C 123.7(9)
C34C C31C C34D 46.0(7)
C33C C31C C34D 91.7(8)
C32D C31C C34D 97.3(11)
C25C C31C C34D 105.7(6)
C34C C31C C32C 102.8(7)
C33C C31C C32C 98.2(5)
C32D C31C C32C 47.6(9)
C25C C31C C32C 102.1(5)
C34D C31C C32C 144.0(8)
C31C C32C H32G 109.5
C31C C32C H32H 109.5
H32G C32C H32H 109.5
C31C C32C H32I 109.5
H32G C32C H32I 109.5
H32H C32C H32I 109.5
C31C C34C H34G 109.5
C31C C34C H34H 109.5
H34G C34C H34H 109.5
C31C C34C H34I 109.5
H34G C34C H34I 109.5
H34H C34C H34I 109.5
C31C C32D H32J 109.5
C31C C32D H32K 109.5
H32J C32D H32K 109.5
C31C C32D H32L 109.5
H32J C32D H32L 109.5
H32K C32D H32L 109.5
C31C C34D H34J 109.5
C31C C34D H34K 109.5
H34J C34D H34K 109.5
C31C C34D H34L 109.5
H34J C34D H34L 109.5
H34K C34D H34L 109.5
C31C C33C H33G 109.5
C31C C33C H33H 109.5
H33G C33C H33H 109.5
C31C C33C H33I 109.5
H33G C33C H33I 109.5
H33H C33C H33I 109.5
C36C C35C C40C 120.0(4)
C36C C35C C10C 122.7(4)
C40C C35C C10C 117.3(4)
C35C C36C C37C 122.7(4)
C35C C36C H36C 118.7
C37C C36C H36C 118.7
C36C C37C C38C 116.4(4)
C36C C37C C41C 120.6(4)
C38C C37C C41C 123.1(3)
C37C C38C C39C 122.5(4)
C37C C38C H38C 118.7
C39C C38C H38C 118.7
C40C C39C C38C 117.3(4)
C40C C39C C45C 121.6(4)
C38C C39C C45C 121.1(4)
C35C C40C C39C 121.2(4)
C35C C40C H40C 119.4
C39C C40C H40C 119.4
C37C C41C C42C 108.6(4)
C37C C41C C44C 113.1(4)
C42C C41C C44C 107.9(3)
C37C C41C C43C 109.2(3)
C42C C41C C43C 109.2(4)
C44C C41C C43C 108.8(4)
C41C C42C H42J 109.5
C41C C42C H42K 109.5
H42J C42C H42K 109.5
C41C C42C H42L 109.5
H42J C42C H42L 109.5
H42K C42C H42L 109.5
C41C C43C H43J 109.5
C41C C43C H43K 109.5
H43J C43C H43K 109.5
C41C C43C H43L 109.5
H43J C43C H43L 109.5
H43K C43C H43L 109.5
C41C C44C H44J 109.5
C41C C44C H44K 109.5
H44J C44C H44K 109.5
C41C C44C H44L 109.5
H44J C44C H44L 109.5
H44K C44C H44L 109.5
C47D C45C C48D 107.1(12)
C47D C45C C39C 110.6(8)
C48D C45C C39C 115.6(7)
C47D C45C C47C 57.5(9)
C48D C45C C47C 129.7(8)
C39C C45C C47C 114.5(5)
C47D C45C C46C 138.3(10)
C48D C45C C46C 40.7(7)
C39C C45C C46C 108.6(8)
C47C C45C C46C 116.6(9)
C47D C45C C46D 111.0(11)
C48D C45C C46D 106.9(10)
C39C C45C C46D 105.7(7)
C47C C45C C46D 54.5(8)
C46C C45C C46D 70.8(9)
C47D C45C C48C 43.0(10)
C48D C45C C48C 70.5(9)
C39C C45C C48C 107.5(6)
C47C C45C C48C 98.3(10)
C46C C45C C48C 110.7(8)
C46D C45C C48C 144.0(10)
C45C C46C H46M 109.5
C45C C46C H46N 109.5
H46M C46C H46N 109.5
C45C C46C H46O 109.5
H46M C46C H46O 109.5
H46N C46C H46O 109.5
C45C C47C H47M 109.5
C45C C47C H47N 109.5
H47M C47C H47N 109.5
C45C C47C H47O 109.5
H47M C47C H47O 109.5
H47N C47C H47O 109.5
C45C C48C H48M 109.5
C45C C48C H48N 109.5
H48M C48C H48N 109.5
C45C C48C H48O 109.5
H48M C48C H48O 109.5
H48N C48C H48O 109.5
C45C C46D H46P 109.5
C45C C46D H46Q 109.5
H46P C46D H46Q 109.5
C45C C46D H46R 109.5
H46P C46D H46R 109.5
H46Q C46D H46R 109.5
C45C C47D H47P 109.5
C45C C47D H47Q 109.5
H47P C47D H47Q 109.5
C45C C47D H47R 109.5
H47P C47D H47R 109.5
H47Q C47D H47R 109.5
C45C C48D H48P 109.5
C45C C48D H48Q 109.5
H48P C48D H48Q 109.5
C45C C48D H48R 109.5
H48P C48D H48R 109.5
H48Q C48D H48R 109.5
C54C C49C C50C 117.2(19)
C54C C49C C15C 128.1(14)
C50C C49C C15C 114.6(17)
C51C C50C C49C 126.7(16)
C51C C50C H50C 116.6
C49C C50C H50C 116.6
C50C C51C C52C 110.5(13)
C50C C51C C55C 121.6(17)
C52C C51C C55C 127.6(15)
C51C C52C C53C 125.6(11)
C51C C52C H52C 117.2
C53C C52C H52C 117.2
C54C C53C C52C 115.1(9)
C54C C53C C59C 122.6(9)
C52C C53C C59C 122.2(8)
C49C C54C C53C 123.8(12)
C49C C54C H54C 118.1
C53C C54C H54C 118.1
C56C C55C C57C 118.8(13)
C56C C55C C51C 115.0(13)
C57C C55C C51C 109.6(13)
C56C C55C C58C 110.2(15)
C57C C55C C58C 98.0(11)
C51C C55C C58C 102.8(12)
C55C C56C H56G 109.5
C55C C56C H56H 109.5
H56G C56C H56H 109.5
C55C C56C H56I 109.5
H56G C56C H56I 109.5
H56H C56C H56I 109.5
C55C C57C H57G 109.5
C55C C57C H57H 109.5
H57G C57C H57H 109.5
C55C C57C H57I 109.5
H57G C57C H57I 109.5
H57H C57C H57I 109.5
C55C C58C H58G 109.5
C55C C58C H58H 109.5
H58G C58C H58H 109.5
C55C C58C H58I 109.5
H58G C58C H58I 109.5
H58H C58C H58I 109.5
C53C C59C C62C 109.6(7)
C53C C59C C61C 120.3(9)
C62C C59C C61C 104.6(8)
C53C C59C C60C 106.4(8)
C62C C59C C60C 110.8(9)
C61C C59C C60C 105.0(9)
C59C C60C H60G 109.5
C59C C60C H60H 109.5
H60G C60C H60H 109.5
C59C C60C H60I 109.5
H60G C60C H60I 109.5
H60H C60C H60I 109.5
C59C C61C H61G 109.5
C59C C61C H61H 109.5
H61G C61C H61H 109.5
C59C C61C H61I 109.5
H61G C61C H61I 109.5
H61H C61C H61I 109.5
C59C C62C H62G 109.5
C59C C62C H62H 109.5
H62G C62C H62H 109.5
C59C C62C H62I 109.5
H62G C62C H62I 109.5
H62H C62C H62I 109.5
C54D C49D C50D 121.9(14)
C54D C49D C15C 116.0(16)
C50D C49D C15C 122.0(17)
C51D C50D C49D 120.0(13)
C51D C50D H50D 120.0
C49D C50D H50D 120.0
C52D C51D C50D 114.1(12)
C52D C51D C55D 126.5(13)
C50D C51D C55D 119.3(11)
C51D C52D C53D 131.4(15)
C51D C52D H52D 114.3
C53D C52D H52D 114.3
C54D C53D C52D 111.1(12)
C54D C53D C59D 122.7(11)
C52D C53D C59D 126.1(13)
C49D C54D C53D 120.2(12)
C49D C54D H54D 119.9
C53D C54D H54D 119.9
C57D C55D C51D 113.7(11)
C57D C55D C56D 118.2(13)
C51D C55D C56D 109.4(12)
C57D C55D C58D 108.3(13)
C51D C55D C58D 106.1(11)
C56D C55D C58D 99.5(10)
C55D C56D H56J 109.5
C55D C56D H56K 109.5
H56J C56D H56K 109.5
C55D C56D H56L 109.5
H56J C56D H56L 109.5
H56K C56D H56L 109.5
C55D C57D H57J 109.5
C55D C57D H57K 109.5
H57J C57D H57K 109.5
C55D C57D H57L 109.5
H57J C57D H57L 109.5
H57K C57D H57L 109.5
C55D C58D H58J 109.5
C55D C58D H58K 109.5
H58J C58D H58K 109.5
C55D C58D H58L 109.5
H58J C58D H58L 109.5
H58K C58D H58L 109.5
C60D C59D C53D 111.3(11)
C60D C59D C62D 107.0(12)
C53D C59D C62D 111.1(10)
C60D C59D C61D 109.9(12)
C53D C59D C61D 108.6(11)
C62D C59D C61D 108.7(10)
C59D C60D H60J 109.5
C59D C60D H60K 109.5
H60J C60D H60K 109.5
C59D C60D H60L 109.5
H60J C60D H60L 109.5
H60K C60D H60L 109.5
C59D C61D H61J 109.5
C59D C61D H61K 109.5
H61J C61D H61K 109.5
C59D C61D H61L 109.5
H61J C61D H61L 109.5
H61K C61D H61L 109.5
C59D C62D H62J 109.5
C59D C62D H62K 109.5
H62J C62D H62K 109.5
C59D C62D H62L 109.5
H62J C62D H62L 109.5
H62K C62D H62L 109.5
N1P C1P C2P 123.3(3)
N1P C1P C2A 117.7(3)
C2P C1P C2A 118.8(3)
C3P C2P C1P 117.8(4)
C3P C2P H2P 121.1
C1P C2P H2P 121.1
C4P C3P C2P 119.9(4)
C4P C3P H3P 120.1
C2P C3P H3P 120.1
C3P C4P C5P 118.7(4)
C3P C4P H4P 120.6
C5P C4P H4P 120.6
N1P C5P C4P 122.7(4)
N1P C5P C8B 116.4(3)
C4P C5P C8B 120.7(3)
N2P C6P C7P 122.5(4)
N2P C6P C18A 116.7(3)
C7P C6P C18A 120.6(4)
C8P C7P C6P 118.4(4)
C8P C7P H7P 120.8
C6P C7P H7P 120.8
C9P C8P C7P 119.7(4)
C9P C8P H8P 120.1
C7P C8P H8P 120.1
C8P C9P C10P 119.4(4)
C8P C9P H9P 120.3
C10P C9P H9P 120.3
N2P C10P C9P 122.1(4)
N2P C10P C12B 116.9(3)
C9P C10P C12B 120.8(4)
N3P C11P C12P 120.4(4)
N3P C11P C2B 118.5(3)
C12P C11P C2B 121.1(3)
C13P C12P C11P 120.4(3)
C13P C12P H12P 119.8
C11P C12P H12P 119.8
C12P C13P C14P 118.9(4)
C12P C13P H13P 120.6
C14P C13P H13P 120.6
C15P C14P C13P 119.2(4)
C15P C14P H14P 120.4
C13P C14P H14P 120.4
N3P C15P C14P 122.2(3)
N3P C15P C2C 117.8(3)
C14P C15P C2C 119.9(3)
N4P C16P C17P 122.5(3)
N4P C16P C18B 117.5(3)
C17P C16P C18B 119.8(3)
C18P C17P C16P 118.9(3)
C18P C17P H17P 120.5
C16P C17P H17P 120.5
C17P C18P C19P 119.3(3)
C17P C18P H18P 120.3
C19P C18P H18P 120.3
C18P C19P C20P 118.4(4)
C18P C19P H19P 120.8
C20P C19P H19P 120.8
N4P C20P C19P 123.1(3)
N4P C20P C18C 115.4(3)
C19P C20P C18C 121.2(3)
C2S C1S C6S 126.4(7)
C2S C1S Cl1 114.4(6)
C6S C1S Cl1 119.2(5)
C1S C2S C3S 112.6(8)
C1S C2S H2S 123.7
C3S C2S H2S 123.7
C4S C3S C2S 121.9(12)
C4S C3S H3S 119.0
C2S C3S H3S 119.0
C3S C4S C5S 121.6(10)
C3S C4S H4S 119.2
C5S C4S H4S 119.2
C6S C5S C4S 119.5(7)
C6S C5S H5S 120.3
C4S C5S H5S 120.3
C5S C6S C1S 118.0(6)
C5S C6S H6S 121.0
C1S C6S H6S 121.0
C4A N1A C1A 105.5(3)
C4A N1A Ni1 127.2(2)
C1A N1A Ni1 127.2(2)
C6A N2A C9A 105.0(3)
C6A N2A Ni1 128.4(2)
C9A N2A Ni1 126.6(3)
C14A N3A C11A 105.0(3)
C14A N3A Ni1 127.3(3)
C11A N3A Ni1 127.7(3)
C19A N4A C16A 105.7(3)
C19A N4A Ni1 127.2(2)
C16A N4A Ni1 127.1(2)
C4B N1B C1B 103.7(3)
C4B N1B Ni2 128.0(3)
C1B N1B Ni2 128.2(2)
C9B N2B C6B 106.9(3)
C9B N2B Ni2 126.0(2)
C6B N2B Ni2 127.0(3)
C11B N3B C14B 104.6(3)
C11B N3B Ni2 128.0(2)
C14B N3B Ni2 127.3(3)
C19B N4B C16B 106.2(3)
C19B N4B Ni2 127.0(2)
C16B N4B Ni2 126.4(3)
C4C N1C C1C 106.2(3)
C4C N1C Ni3 128.2(2)
C1C N1C Ni3 125.6(2)
C6C N2C C9C 105.0(3)
C6C N2C Ni3 128.1(2)
C9C N2C Ni3 126.9(2)
C14C N3C C11C 104.4(3)
C14C N3C Ni3 128.5(2)
C11C N3C Ni3 127.1(2)
C19C N4C C16C 105.2(3)
C19C N4C Ni3 126.6(2)
C16C N4C Ni3 128.2(2)
C1P N1P C5P 117.6(3)
C6P N2P C10P 117.8(3)
C15P N3P C11P 118.8(3)
C16P N4P C20P 117.5(3)
N1A Ni1 N3A 178.54(13)
N1A Ni1 N2A 89.59(12)
N3A Ni1 N2A 90.52(13)
N1A Ni1 N4A 90.04(11)
N3A Ni1 N4A 89.90(13)
N2A Ni1 N4A 178.26(15)
N1B Ni2 N3B 178.37(11)
N1B Ni2 N2B 89.70(13)
N3B Ni2 N2B 90.08(14)
N1B Ni2 N4B 90.34(13)
N3B Ni2 N4B 89.86(13)
N2B Ni2 N4B 179.44(11)
N3C Ni3 N4C 88.99(12)
N3C Ni3 N2C 90.94(12)
N4C Ni3 N2C 179.73(11)
N3C Ni3 N1C 178.65(13)
N4C Ni3 N1C 90.97(11)
N2C Ni3 N1C 89.10(11)

loop_
_geom_bond_atom_site_label_1
_geom_bond_atom_site_label_2
_geom_bond_distance
C1A N1A 1.376(4)
C1A C20A 1.381(4)
C1A C2A 1.434(4)
C2A C3A 1.358(4)
C2A C1P 1.483(5)
C3A C4A 1.426(4)
C3A H3A 0.9500
C4A N1A 1.372(4)
C4A C5A 1.393(4)
C5A C6A 1.389(5)
C5A C21A 1.489(4)
C6A N2A 1.362(5)
C6A C7A 1.435(5)
C7A C8A 1.332(6)
C7A H7A 0.9500
C8A C9A 1.426(6)
C8A H8A 0.9500
C9A N2A 1.379(5)
C9A C10A 1.392(6)
C10A C11A 1.379(6)
C10A C35F 1.43(3)
C10A C35A 1.591(17)
C11A N3A 1.384(5)
C11A C12A 1.404(6)
C12A C13A 1.347(7)
C12A H12A 0.9500
C13A C14A 1.454(6)
C13A H13A 0.9500
C14A N3A 1.369(5)
C14A C15A 1.390(6)
C15A C49F 1.359(9)
C15A C16A 1.386(5)
C15A C49A 1.595(14)
C16A N4A 1.382(4)
C16A C17A 1.431(5)
C17A C18A 1.343(5)
C17A H17A 0.9500
C18A C19A 1.448(5)
C18A C6P 1.467(5)
C19A N4A 1.370(4)
C19A C20A 1.376(5)
C20A H20A 0.9500
C21A C22A 1.369(5)
C21A C26A 1.391(5)
C22A C23A 1.407(5)
C22A H22A 0.9500
C23A C24A 1.392(6)
C23A C27A 1.528(6)
C24A C25A 1.366(6)
C24A H24A 0.9500
C25A C26A 1.377(5)
C25A C31A 1.530(6)
C26A H26A 0.9500
C27A C29A 1.517(8)
C27A C30A 1.527(7)
C27A C28A 1.532(6)
C28A H28A 0.9800
C28A H28B 0.9800
C28A H28C 0.9800
C29A H29A 0.9800
C29A H29B 0.9800
C29A H29C 0.9800
C30A H30A 0.9800
C30A H30B 0.9800
C30A H30C 0.9800
C31A C33A 1.479(7)
C31A C32A 1.489(7)
C31A C34A 1.590(8)
C32A H32A 0.9800
C32A H32B 0.9800
C32A H32C 0.9800
C33A H33A 0.9800
C33A H33B 0.9800
C33A H33C 0.9800
C34A H34A 0.9800
C34A H34B 0.9800
C34A H34C 0.9800
C35A C36A 1.38(3)
C35A C40A 1.40(2)
C36A C37A 1.38(3)
C36A H36A 0.9500
C37A C38A 1.412(15)
C37A C41A 1.54(2)
C38A C39A 1.410(17)
C38A H38A 0.9500
C39A C40A 1.382(13)
C39A C45A 1.508(17)
C40A H40A 0.9500
C41A C43A 1.56(2)
C41A C44A 1.559(18)
C41A C42A 1.57(2)
C42A H42A 0.9800
C42A H42B 0.9800
C42A H42C 0.9800
C43A H43A 0.9800
C43A H43B 0.9800
C43A H43C 0.9800
C44A H44A 0.9800
C44A H44B 0.9800
C44A H44C 0.9800
C45A C47A 1.47(2)
C45A C48A 1.518(16)
C45A C46A 1.557(17)
C46A H46A 0.9800
C46A H46B 0.9800
C46A H46C 0.9800
C47A H47A 0.9800
C47A H47B 0.9800
C47A H47C 0.9800
C48A H48A 0.9800
C48A H48B 0.9800
C48A H48C 0.9800
C35F C36F 1.39(5)
C35F C40F 1.39(4)
C36F C37F 1.44(4)
C36F H36F 0.9500
C37F C38F 1.36(3)
C37F C41F 1.53(3)
C38F C39F 1.45(3)
C38F H38F 0.9500
C39F C40F 1.38(2)
C39F C45F 1.539(19)
C40F H40F 0.9500
C41F C42F 1.46(4)
C41F C44F 1.50(5)
C41F C43F 1.55(2)
C42F H42D 0.9800
C42F H42E 0.9800
C42F H42F 0.9800
C43F H43D 0.9800
C43F H43E 0.9800
C43F H43F 0.9800
C44F H44D 0.9800
C44F H44E 0.9800
C44F H44F 0.9800
C45F C46F 1.52(2)
C45F C48F 1.55(2)
C45F C47F 1.551(17)
C46F H46D 0.9800
C46F H46E 0.9800
C46F H46F 0.9800
C47F H47D 0.9800
C47F H47E 0.9800
C47F H47F 0.9800
C48F H48D 0.9800
C48F H48E 0.9800
C48F H48F 0.9800
C49A C50A 1.337(16)
C49A C54A 1.335(14)
C50A C51A 1.427(13)
C50A H50A 0.9500
C51A C52A 1.396(15)
C51A C55A 1.550(15)
C52A C53A 1.400(17)
C52A H52A 0.9500
C53A C54A 1.447(15)
C53A C59A 1.587(18)
C54A H54A 0.9500
C55A C57A 1.478(15)
C55A C56A 1.496(16)
C55A C58A 1.56(2)
C56A H56A 0.9800
C56A H56B 0.9800
C56A H56C 0.9800
C57A H57A 0.9800
C57A H57B 0.9800
C57A H57C 0.9800
C58A H58A 0.9800
C58A H58B 0.9800
C58A H58C 0.9800
C59A C60A 1.45(2)
C59A C61A 1.50(3)
C59A C62A 1.55(2)
C60A H60A 0.9800
C60A H60B 0.9800
C60A H60C 0.9800
C61A H61A 0.9800
C61A H61B 0.9800
C61A H61C 0.9800
C62A H62A 0.9800
C62A H62B 0.9800
C62A H62C 0.9800
C49F C50F 1.3900
C49F C54F 1.3900
C50F C51F 1.3900
C50F H50F 0.9500
C51F C52F 1.3900
C51F C55F 1.618(15)
C52F C53F 1.3900
C52F H52F 0.9500
C53F C54F 1.3900
C53F C59F 1.56(2)
C54F H54F 0.9500
C55F C56F 1.418(18)
C55F C58F 1.515(19)
C55F C57F 1.63(2)
C56F H56D 0.9800
C56F H56E 0.9800
C56F H56F 0.9800
C57F H57D 0.9800
C57F H57E 0.9800
C57F H57F 0.9800
C58F H58D 0.9800
C58F H58E 0.9800
C58F H58F 0.9800
C59F C60F 1.54(3)
C59F C61F 1.55(2)
C59F C62F 1.55(3)
C60F H60D 0.9800
C60F H60E 0.9800
C60F H60F 0.9800
C61F H61D 0.9800
C61F H61E 0.9800
C61F H61F 0.9800
C62F H62D 0.9800
C62F H62E 0.9800
C62F H62F 0.9800
C1B C20B 1.388(5)
C1B N1B 1.396(5)
C1B C2B 1.431(5)
C2B C3B 1.370(5)
C2B C11P 1.453(5)
C3B C4B 1.392(5)
C3B H3B 0.9500
C4B N1B 1.395(4)
C4B C5B 1.412(5)
C5B C6B 1.394(5)
C5B C21B 1.472(5)
C6B N2B 1.375(5)
C6B C7B 1.434(5)
C7B C8B 1.360(5)
C7B H7B 0.9500
C8B C9B 1.454(5)
C8B C5P 1.472(5)
C9B C10B 1.369(5)
C9B N2B 1.374(5)
C10B C11B 1.391(5)
C10B H10B 0.9500
C11B N3B 1.371(5)
C11B C12B 1.449(5)
C12B C13B 1.373(5)
C12B C10P 1.448(6)
C13B C14B 1.413(5)
C13B H13B 0.9500
C14B C15B 1.387(5)
C14B N3B 1.399(4)
C15B C16B 1.376(5)
C15B C35B 1.504(5)
C16B N4B 1.394(4)
C16B C17B 1.428(5)
C17B C18B 1.329(5)
C17B H17B 0.9500
C18B C19B 1.456(5)
C18B C16P 1.465(5)
C19B N4B 1.365(5)
C19B C20B 1.388(5)
C20B H20B 0.9500
C21B C26B 1.388(5)
C21B C22B 1.399(5)
C22B C23B 1.368(5)
C22B H22B 0.9500
C23B C24B 1.386(6)
C23B C27B 1.548(6)
C24B C25B 1.411(6)
C24B H24B 0.9500
C25B C26B 1.381(5)
C25B C31B 1.528(6)
C26B H26B 0.9500
C27B C30E 1.45(2)
C27B C28E 1.464(17)
C27B C29B 1.473(9)
C27B C28B 1.521(10)
C27B C29E 1.627(17)
C27B C30B 1.682(9)
C28B H28D 0.9800
C28B H28E 0.9800
C28B H28F 0.9800
C29B H29D 0.9800
C29B H29E 0.9800
C29B H29F 0.9800
C30B H30D 0.9800
C30B H30E 0.9800
C30B H30F 0.9800
C28E H28G 0.9800
C28E H28H 0.9800
C28E H28I 0.9800
C29E H29G 0.9800
C29E H29H 0.9800
C29E H29I 0.9800
C30E H30G 0.9800
C30E H30H 0.9800
C30E H30I 0.9800
C31B C34B 1.502(8)
C31B C33B 1.506(9)
C31B C32B 1.532(9)
C32B H32D 0.9800
C32B H32E 0.9800
C32B H32F 0.9800
C33B H33D 0.9800
C33B H33E 0.9800
C33B H33F 0.9800
C34B H34D 0.9800
C34B H34E 0.9800
C34B H34F 0.9800
C35B C36B 1.376(5)
C35B C40B 1.379(5)
C36B C37B 1.380(5)
C36B H36B 0.9500
C37B C38B 1.373(6)
C37B C41B 1.546(7)
C38B C39B 1.403(7)
C38B H38B 0.9500
C39B C40B 1.399(5)
C39B C45E 1.45(3)
C39B C45B 1.596(17)
C40B H40B 0.9500
C41B C44E 1.452(12)
C41B C43B 1.534(9)
C41B C42E 1.625(10)
C41B C42B 1.65(2)
C41B C44B 1.695(15)
C43B H43G 0.9800
C43B H43H 0.9800
C43B H43I 0.9800
C42B H42G 0.9800
C42B H42H 0.9800
C42B H42I 0.9800
C44B H44G 0.9800
C44B H44H 0.9800
C44B H44I 0.9800
C42E H42X 0.9800
C42E H42Y 0.9800
C42E H42Z 0.9800
C44E H44X 0.9800
C44E H44Y 0.9800
C44E H44Z 0.9800
C45B C48B 1.555(18)
C45B C46B 1.564(17)
C45B C47B 1.578(18)
C46B H46G 0.9800
C46B H46H 0.9800
C46B H46I 0.9800
C47B H47G 0.9800
C47B H47H 0.9800
C47B H47I 0.9800
C48B H48G 0.9800
C48B H48H 0.9800
C48B H48I 0.9800
C45E C48E 1.51(2)
C45E C47E 1.54(2)
C45E C46E 1.54(2)
C46E H46J 0.9800
C46E H46K 0.9800
C46E H46L 0.9800
C47E H47J 0.9800
C47E H47K 0.9800
C47E H47L 0.9800
C48E H48J 0.9800
C48E H48K 0.9800
C48E H48L 0.9800
C1C C20C 1.367(4)
C1C N1C 1.381(4)
C1C C2C 1.446(4)
C2C C3C 1.358(4)
C2C C15P 1.465(4)
C3C C4C 1.423(4)
C3C H3C 0.9500
C4C N1C 1.376(4)
C4C C5C 1.391(4)
C5C C6C 1.395(5)
C5C C21C 1.482(5)
C6C N2C 1.370(4)
C6C C7C 1.438(4)
C7C C8C 1.326(5)
C7C H7C 0.9500
C8C C9C 1.446(5)
C8C H8C 0.9500
C9C N2C 1.377(4)
C9C C10C 1.382(5)
C10C C11C 1.387(5)
C10C C35C 1.493(5)
C11C N3C 1.386(4)
C11C C12C 1.410(6)
C12C C13C 1.345(6)
C12C H12C 0.9500
C13C C14C 1.434(5)
C13C H13C 0.9500
C14C N3C 1.385(5)
C14C C15C 1.390(5)
C15C C16C 1.371(5)
C15C C49D 1.508(17)
C15C C49C 1.52(2)
C16C N4C 1.375(4)
C16C C17C 1.432(4)
C17C C18C 1.352(5)
C17C H17C 0.9500
C18C C19C 1.436(4)
C18C C20P 1.473(5)
C19C N4C 1.368(4)
C19C C20C 1.389(4)
C20C H20C 0.9500
C21C C22C 1.384(5)
C21C C26C 1.384(5)
C22C C23C 1.374(6)
C22C H22C 0.9500
C23C C24C 1.396(7)
C23C C27D 1.46(3)
C23C C27C 1.641(13)
C24C C25C 1.392(6)
C24C H24C 0.9500
C25C C26C 1.391(5)
C25C C31C 1.534(6)
C26C H26C 0.9500
C27C C28C 1.509(13)
C27C C30C 1.549(13)
C27C C29C 1.579(17)
C28C H28J 0.9800
C28C H28K 0.9800
C28C H28L 0.9800
C29C H29J 0.9800
C29C H29K 0.9800
C29C H29L 0.9800
C30C H30J 0.9800
C30C H30K 0.9800
C30C H30L 0.9800
C27D C30D 1.45(2)
C27D C28D 1.49(3)
C27D C29D 1.59(2)
C28D H28M 0.9800
C28D H28N 0.9800
C28D H28O 0.9800
C29D H29M 0.9800
C29D H29N 0.9800
C29D H29O 0.9800
C30D H30M 0.9800
C30D H30N 0.9800
C30D H30O 0.9800
C31C C34C 1.415(9)
C31C C33C 1.474(6)
C31C C32D 1.526(17)
C31C C34D 1.587(9)
C31C C32C 1.625(7)
C32C H32G 0.9800
C32C H32H 0.9800
C32C H32I 0.9800
C34C H34G 0.9800
C34C H34H 0.9800
C34C H34I 0.9800
C32D H32J 0.9800
C32D H32K 0.9800
C32D H32L 0.9800
C34D H34J 0.9800
C34D H34K 0.9800
C34D H34L 0.9800
C33C H33G 0.9800
C33C H33H 0.9800
C33C H33I 0.9800
C35C C36C 1.369(6)
C35C C40C 1.373(6)
C36C C37C 1.394(5)
C36C H36C 0.9500
C37C C38C 1.397(6)
C37C C41C 1.517(6)
C38C C39C 1.418(6)
C38C H38C 0.9500
C39C C40C 1.393(5)
C39C C45C 1.508(7)
C40C H40C 0.9500
C41C C42C 1.524(6)
C41C C44C 1.527(5)
C41C C43C 1.544(6)
C42C H42J 0.9800
C42C H42K 0.9800
C42C H42L 0.9800
C43C H43J 0.9800
C43C H43K 0.9800
C43C H43L 0.9800
C44C H44J 0.9800
C44C H44K 0.9800
C44C H44L 0.9800
C45C C47D 1.315(18)
C45C C48D 1.437(13)
C45C C47C 1.533(11)
C45C C46C 1.540(14)
C45C C46D 1.570(13)
C45C C48C 1.584(14)
C46C H46M 0.9800
C46C H46N 0.9800
C46C H46O 0.9800
C47C H47M 0.9800
C47C H47N 0.9800
C47C H47O 0.9800
C48C H48M 0.9800
C48C H48N 0.9800
C48C H48O 0.9800
C46D H46P 0.9800
C46D H46Q 0.9800
C46D H46R 0.9800
C47D H47P 0.9800
C47D H47Q 0.9800
C47D H47R 0.9800
C48D H48P 0.9800
C48D H48Q 0.9800
C48D H48R 0.9800
C49C C54C 1.36(3)
C49C C50C 1.41(2)
C50C C51C 1.39(2)
C50C H50C 0.9500
C51C C52C 1.44(2)
C51C C55C 1.486(19)
C52C C53C 1.447(15)
C52C H52C 0.9500
C53C C54C 1.375(12)
C53C C59C 1.472(13)
C54C H54C 0.9500
C55C C56C 1.383(19)
C55C C57C 1.457(16)
C55C C58C 1.585(10)
C56C H56G 0.9800
C56C H56H 0.9800
C56C H56I 0.9800
C57C H57G 0.9800
C57C H57H 0.9800
C57C H57I 0.9800
C58C H58G 0.9800
C58C H58H 0.9800
C58C H58I 0.9800
C59C C62C 1.515(12)
C59C C61C 1.537(16)
C59C C60C 1.552(13)
C60C H60G 0.9800
C60C H60H 0.9800
C60C H60I 0.9800
C61C H61G 0.9800
C61C H61H 0.9800
C61C H61I 0.9800
C62C H62G 0.9800
C62C H62H 0.9800
C62C H62I 0.9800
C49D C54D 1.31(3)
C49D C50D 1.40(3)
C50D C51D 1.396(19)
C50D H50D 0.9500
C51D C52D 1.23(2)
C51D C55D 1.508(17)
C52D C53D 1.43(2)
C52D H52D 0.9500
C53D C54D 1.418(16)
C53D C59D 1.512(13)
C54D H54D 0.9500
C55D C57D 1.433(18)
C55D C56D 1.540(17)
C55D C58D 1.612(19)
C56D H56J 0.9800
C56D H56K 0.9800
C56D H56L 0.9800
C57D H57J 0.9800
C57D H57K 0.9800
C57D H57L 0.9800
C58D H58J 0.9800
C58D H58K 0.9800
C58D H58L 0.9800
C59D C60D 1.498(18)
C59D C62D 1.553(16)
C59D C61D 1.576(16)
C60D H60J 0.9800
C60D H60K 0.9800
C60D H60L 0.9800
C61D H61J 0.9800
C61D H61K 0.9800
C61D H61L 0.9800
C62D H62J 0.9800
C62D H62K 0.9800
C62D H62L 0.9800
C1P N1P 1.333(4)
C1P C2P 1.403(5)
C2P C3P 1.377(5)
C2P H2P 0.9500
C3P C4P 1.366(5)
C3P H3P 0.9500
C4P C5P 1.399(5)
C4P H4P 0.9500
C5P N1P 1.339(4)
C6P N2P 1.340(5)
C6P C7P 1.396(5)
C7P C8P 1.380(6)
C7P H7P 0.9500
C8P C9P 1.356(6)
C8P H8P 0.9500
C9P C10P 1.390(5)
C9P H9P 0.9500
C10P N2P 1.353(4)
C11P N3P 1.350(4)
C11P C12P 1.417(5)
C12P C13P 1.345(6)
C12P H12P 0.9500
C13P C14P 1.387(5)
C13P H13P 0.9500
C14P C15P 1.385(5)
C14P H14P 0.9500
C15P N3P 1.342(4)
C16P N4P 1.333(4)
C16P C17P 1.407(5)
C17P C18P 1.362(5)
C17P H17P 0.9500
C18P C19P 1.382(5)
C18P H18P 0.9500
C19P C20P 1.390(5)
C19P H19P 0.9500
C20P N4P 1.343(4)
C1S C2S 1.374(9)
C1S C6S 1.376(7)
C1S Cl1 1.760(6)
C2S C3S 1.471(15)
C2S H2S 0.9500
C3S C4S 1.292(11)
C3S H3S 0.9500
C4S C5S 1.432(10)
C4S H4S 0.9500
C5S C6S 1.338(7)
C5S H5S 0.9500
C6S H6S 0.9500
N1A Ni1 1.904(3)
N2A Ni1 1.907(3)
N3A Ni1 1.906(3)
N4A Ni1 1.913(3)
N1B Ni2 1.878(3)
N2B Ni2 1.904(3)
N3B Ni2 1.880(3)
N4B Ni2 1.904(3)
N1C Ni3 1.921(3)
N2C Ni3 1.906(3)
N3C Ni3 1.905(3)
N4C Ni3 1.906(3)

loop_
_geom_torsion_atom_site_label_1
_geom_torsion_atom_site_label_2
_geom_torsion_atom_site_label_3
_geom_torsion_atom_site_label_4
_geom_torsion
N1A C1A C2A C3A 2.5(4)
C20A C1A C2A C3A -170.7(3)
N1A C1A C2A C1P -174.0(3)
C20A C1A C2A C1P 12.8(6)
C1A C2A C3A C4A -4.0(4)
C1P C2A C3A C4A 172.5(3)
C2A C3A C4A N1A 4.3(4)
C2A C3A C4A C5A -164.6(3)
N1A C4A C5A C6A -4.1(6)
C3A C4A C5A C6A 163.2(4)
N1A C4A C5A C21A -177.8(3)
C3A C4A C5A C21A -10.5(5)
C4A C5A C6A N2A 12.6(7)
C21A C5A C6A N2A -173.8(4)
C4A C5A C6A C7A -163.7(5)
C21A C5A C6A C7A 9.9(7)
N2A C6A C7A C8A -1.9(7)
C5A C6A C7A C8A 174.9(5)
C6A C7A C8A C9A 3.5(8)
C7A C8A C9A N2A -4.1(8)
C7A C8A C9A C10A 171.4(6)
N2A C9A C10A C11A 8.5(9)
C8A C9A C10A C11A -166.3(6)
N2A C9A C10A C35F 170.0(15)
C8A C9A C10A C35F -4.8(17)
N2A C9A C10A C35A -167.5(9)
C8A C9A C10A C35A 17.7(11)
C9A C10A C11A N3A -11.4(8)
C35F C10A C11A N3A -175.5(14)
C35A C10A C11A N3A 164.1(9)
C9A C10A C11A C12A 162.9(5)
C35F C10A C11A C12A -1.2(15)
C35A C10A C11A C12A -21.6(11)
C10A C11A C12A C13A -172.3(5)
N3A C11A C12A C13A 2.7(6)
C11A C12A C13A C14A -3.7(6)
C12A C13A C14A N3A 3.6(6)
C12A C13A C14A C15A -170.9(5)
N3A C14A C15A C49F 171.0(7)
C13A C14A C15A C49F -15.4(9)
N3A C14A C15A C16A -9.3(7)
C13A C14A C15A C16A 164.4(4)
N3A C14A C15A C49A 178.9(7)
C13A C14A C15A C49A -7.4(9)
C49F C15A C16A N4A -171.6(8)
C14A C15A C16A N4A 8.7(6)
C49A C15A C16A N4A -178.6(6)
C49F C15A C16A C17A 18.6(10)
C14A C15A C16A C17A -161.1(4)
C49A C15A C16A C17A 11.6(7)
N4A C16A C17A C18A -2.7(4)
C15A C16A C17A C18A 168.5(4)
C16A C17A C18A C19A 4.0(4)
C16A C17A C18A C6P -175.0(3)
C17A C18A C19A N4A -4.2(4)
C6P C18A C19A N4A 174.8(3)
C17A C18A C19A C20A 166.5(3)
C6P C18A C19A C20A -14.5(6)
N4A C19A C20A C1A 9.1(6)
C18A C19A C20A C1A -160.2(3)
N1A C1A C20A C19A -12.8(5)
C2A C1A C20A C19A 159.4(3)
C6A C5A C21A C22A -75.2(5)
C4A C5A C21A C22A 98.5(4)
C6A C5A C21A C26A 105.8(4)
C4A C5A C21A C26A -80.5(4)
C26A C21A C22A C23A -1.0(5)
C5A C21A C22A C23A 180.0(3)
C21A C22A C23A C24A 1.7(5)
C21A C22A C23A C27A -178.7(3)
C22A C23A C24A C25A -1.0(5)
C27A C23A C24A C25A 179.4(4)
C23A C24A C25A C26A -0.3(6)
C23A C24A C25A C31A 179.5(4)
C24A C25A C26A C21A 1.1(5)
C31A C25A C26A C21A -178.7(3)
C22A C21A C26A C25A -0.5(5)
C5A C21A C26A C25A 178.6(3)
C24A C23A C27A C29A -11.3(6)
C22A C23A C27A C29A 169.1(4)
C24A C23A C27A C30A 110.6(5)
C22A C23A C27A C30A -69.0(6)
C24A C23A C27A C28A -132.3(4)
C22A C23A C27A C28A 48.1(5)
C24A C25A C31A C33A 59.8(6)
C26A C25A C31A C33A -120.4(5)
C24A C25A C31A C32A -71.5(6)
C26A C25A C31A C32A 108.4(5)
C24A C25A C31A C34A 174.8(4)
C26A C25A C31A C34A -5.3(6)
C11A C10A C35A C36A 85.9(17)
C9A C10A C35A C36A -98.3(14)
C35F C10A C35A C36A 30(4)
C11A C10A C35A C40A -93.7(15)
C9A C10A C35A C40A 82.1(18)
C35F C10A C35A C40A -150(6)
C40A C35A C36A C37A 6(3)
C10A C35A C36A C37A -173.8(14)
C35A C36A C37A C38A -4(2)
C35A C36A C37A C41A -179.1(16)
C36A C37A C38A C39A -2(2)
C41A C37A C38A C39A 173.4(15)
C37A C38A C39A C40A 5(2)
C37A C38A C39A C45A -178.9(14)
C38A C39A C40A C35A -3(2)
C45A C39A C40A C35A -178.7(15)
C36A C35A C40A C39A -2(2)
C10A C35A C40A C39A 177.3(12)
C36A C37A C41A C43A -65.3(19)
C38A C37A C41A C43A 119.5(15)
C36A C37A C41A C44A 179.6(15)
C38A C37A C41A C44A 4(2)
C36A C37A C41A C42A 58(2)
C38A C37A C41A C42A -117.6(16)
C40A C39A C45A C47A -120.3(14)
C38A C39A C45A C47A 64.2(17)
C40A C39A C45A C48A -6(2)
C38A C39A C45A C48A 178.9(15)
C40A C39A C45A C46A 118.0(13)
C38A C39A C45A C46A -57.5(17)
C11A C10A C35F C36F 93(3)
C9A C10A C35F C36F -71(2)
C35A C10A C35F C36F -134(7)
C11A C10A C35F C40F -94.1(15)
C9A C10A C35F C40F 103(2)
C35A C10A C35F C40F 39(4)
C40F C35F C36F C37F -4(4)
C10A C35F C36F C37F 168(2)
C35F C36F C37F C38F 0(4)
C35F C36F C37F C41F -178(3)
C36F C37F C38F C39F 3(4)
C41F C37F C38F C39F -178(3)
C37F C38F C39F C40F -3(4)
C37F C38F C39F C45F 172(3)
C38F C39F C40F C35F -1(3)
C45F C39F C40F C35F -175.8(19)
C36F C35F C40F C39F 5(3)
C10A C35F C40F C39F -169.3(16)
C38F C37F C41F C42F 129(3)
C36F C37F C41F C42F -53(3)
C38F C37F C41F C44F -108(3)
C36F C37F C41F C44F 70(3)
C38F C37F C41F C43F 4(4)
C36F C37F C41F C43F -178(2)
C40F C39F C45F C46F 116.3(18)
C38F C39F C45F C46F -58(2)
C40F C39F C45F C48F -125(2)
C38F C39F C45F C48F 61(3)
C40F C39F C45F C47F -5(2)
C38F C39F C45F C47F -179(2)
C49F C15A C49A C50A -91(4)
C16A C15A C49A C50A 68.7(15)
C14A C15A C49A C50A -119.0(13)
C49F C15A C49A C54A 91(4)
C16A C15A C49A C54A -110.0(12)
C14A C15A C49A C54A 62.3(14)
C54A C49A C50A C51A -2(2)
C15A C49A C50A C51A 179.3(9)
C49A C50A C51A C52A -0.9(18)
C49A C50A C51A C55A 175.5(14)
C50A C51A C52A C53A 3.4(19)
C55A C51A C52A C53A -172.9(14)
C51A C52A C53A C54A -2.6(19)
C51A C52A C53A C59A 177.0(16)
C50A C49A C54A C53A 3(2)
C15A C49A C54A C53A -178.5(12)
C52A C53A C54A C49A -0.6(18)
C59A C53A C54A C49A 179.8(16)
C52A C51A C55A C57A -2.7(19)
C50A C51A C55A C57A -178.7(12)
C52A C51A C55A C56A -121.3(13)
C50A C51A C55A C56A 62.6(15)
C52A C51A C55A C58A 117.2(15)
C50A C51A C55A C58A -58.8(17)
C52A C53A C59A C60A 120(2)
C54A C53A C59A C60A -60(3)
C52A C53A C59A C61A -113(2)
C54A C53A C59A C61A 67.0(19)
C52A C53A C59A C62A -1(3)
C54A C53A C59A C62A 179.0(14)
C16A C15A C49F C50F 87.0(10)
C14A C15A C49F C50F -93.3(10)
C49A C15A C49F C50F 111(4)
C16A C15A C49F C54F -89.4(9)
C14A C15A C49F C54F 90.3(7)
C49A C15A C49F C54F -65(4)
C15A C49F C50F C51F -176.5(11)
C54F C49F C50F C51F 0.0
C49F C50F C51F C52F 0.0
C49F C50F C51F C55F -172.3(12)
C50F C51F C52F C53F 0.0
C55F C51F C52F C53F 172.0(12)
C51F C52F C53F C54F 0.0
C51F C52F C53F C59F 179.1(13)
C52F C53F C54F C49F 0.0
C59F C53F C54F C49F -179.1(13)
C15A C49F C54F C53F 176.4(12)
C50F C49F C54F C53F 0.0
C52F C51F C55F C56F 21.4(19)
C50F C51F C55F C56F -166.4(13)
C52F C51F C55F C58F 148.3(13)
C50F C51F C55F C58F -39.5(17)
C52F C51F C55F C57F -92.8(13)
C50F C51F C55F C57F 79.4(13)
C54F C53F C59F C60F 169.6(12)
C52F C53F C59F C60F -10(2)
C54F C53F C59F C61F -79(2)
C52F C53F C59F C61F 102(2)
C54F C53F C59F C62F 35(2)
C52F C53F C59F C62F -143.7(16)
C20B C1B C2B C3B -163.0(3)
N1B C1B C2B C3B 3.9(3)
C20B C1B C2B C11P 19.3(5)
N1B C1B C2B C11P -173.8(3)
C1B C2B C3B C4B -4.5(3)
C11P C2B C3B C4B 173.3(3)
C2B C3B C4B N1B 3.7(4)
C2B C3B C4B C5B -170.1(3)
C3B C4B C5B C6B 161.0(3)
N1B C4B C5B C6B -12.1(5)
C3B C4B C5B C21B -12.9(5)
N1B C4B C5B C21B 174.0(3)
C4B C5B C6B N2B 12.0(5)
C21B C5B C6B N2B -174.3(3)
C4B C5B C6B C7B -160.6(3)
C21B C5B C6B C7B 13.1(5)
N2B C6B C7B C8B -4.5(4)
C5B C6B C7B C8B 169.1(3)
C6B C7B C8B C9B 5.6(4)
C6B C7B C8B C5P -173.2(3)
C7B C8B C9B C10B 163.1(3)
C5P C8B C9B C10B -18.2(6)
C7B C8B C9B N2B -5.0(4)
C5P C8B C9B N2B 173.7(3)
N2B C9B C10B C11B 9.8(5)
C8B C9B C10B C11B -156.4(3)
C9B C10B C11B N3B -10.7(5)
C9B C10B C11B C12B 157.3(3)
N3B C11B C12B C13B 3.9(4)
C10B C11B C12B C13B -165.3(3)
N3B C11B C12B C10P -174.8(3)
C10B C11B C12B C10P 15.9(6)
C10P C12B C13B C14B 174.4(3)
C11B C12B C13B C14B -4.4(4)
C12B C13B C14B C15B -167.4(3)
C12B C13B C14B N3B 3.6(4)
N3B C14B C15B C16B -9.0(5)
C13B C14B C15B C16B 160.9(3)
N3B C14B C15B C35B 174.4(3)
C13B C14B C15B C35B -15.7(5)
C14B C15B C16B N4B 8.5(5)
C35B C15B C16B N4B -174.8(3)
C14B C15B C16B C17B -166.4(3)
C35B C15B C16B C17B 10.3(5)
C15B C16B C17B C18B 171.0(3)
N4B C16B C17B C18B -4.5(4)
C16B C17B C18B C19B 5.1(4)
C16B C17B C18B C16P -177.8(3)
C17B C18B C19B N4B -4.1(4)
C16P C18B C19B N4B 178.7(3)
C17B C18B C19B C20B 164.6(3)
C16P C18B C19B C20B -12.5(5)
N1B C1B C20B C19B -9.2(5)
C2B C1B C20B C19B 156.1(3)
N4B C19B C20B C1B 11.7(5)
C18B C19B C20B C1B -155.2(3)
C6B C5B C21B C26B 117.9(4)
C4B C5B C21B C26B -68.2(4)
C6B C5B C21B C22B -66.0(5)
C4B C5B C21B C22B 107.9(4)
C26B C21B C22B C23B -2.3(6)
C5B C21B C22B C23B -178.4(4)
C21B C22B C23B C24B 2.9(6)
C21B C22B C23B C27B 179.4(4)
C22B C23B C24B C25B -1.6(6)
C27B C23B C24B C25B -178.1(4)
C23B C24B C25B C26B -0.4(6)
C23B C24B C25B C31B 178.0(4)
C24B C25B C26B C21B 1.1(6)
C31B C25B C26B C21B -177.4(4)
C22B C21B C26B C25B 0.2(6)
C5B C21B C26B C25B 176.5(4)
C22B C23B C27B C30E -75.8(11)
C24B C23B C27B C30E 100.6(11)
C22B C23B C27B C28E 55.3(12)
C24B C23B C27B C28E -128.3(12)
C22B C23B C27B C29B 119.3(7)
C24B C23B C27B C29B -64.3(8)
C22B C23B C27B C28B -112.1(6)
C24B C23B C27B C28B 64.4(6)
C22B C23B C27B C29E 167.1(12)
C24B C23B C27B C29E -16.5(13)
C22B C23B C27B C30B 2.4(7)
C24B C23B C27B C30B 178.8(5)
C26B C25B C31B C34B -176.6(5)
C24B C25B C31B C34B 5.1(8)
C26B C25B C31B C33B 59.0(8)
C24B C25B C31B C33B -119.3(6)
C26B C25B C31B C32B -56.8(6)
C24B C25B C31B C32B 124.8(6)
C16B C15B C35B C36B -64.4(5)
C14B C15B C35B C36B 112.4(4)
C16B C15B C35B C40B 111.3(4)
C14B C15B C35B C40B -71.9(5)
C40B C35B C36B C37B -0.2(7)
C15B C35B C36B C37B 175.4(4)
C35B C36B C37B C38B 1.0(8)
C35B C36B C37B C41B 180.0(5)
C36B C37B C38B C39B -3.1(9)
C41B C37B C38B C39B 177.9(6)
C37B C38B C39B C40B 4.2(10)
C37B C38B C39B C45E 170.0(14)
C37B C38B C39B C45B -168.5(9)
C36B C35B C40B C39B 1.4(7)
C15B C35B C40B C39B -174.4(5)
C38B C39B C40B C35B -3.3(8)
C45E C39B C40B C35B -168.9(14)
C45B C39B C40B C35B 169.5(9)
C38B C37B C41B C44E -63.6(10)
C36B C37B C41B C44E 117.5(8)
C38B C37B C41B C43B 70.6(8)
C36B C37B C41B C43B -108.3(6)
C38B C37B C41B C42E -179.5(7)
C36B C37B C41B C42E 1.6(9)
C38B C37B C41B C42B -117.9(10)
C36B C37B C41B C42B 63.2(11)
C38B C37B C41B C44B -20.8(10)
C36B C37B C41B C44B 160.2(8)
C40B C39B C45B C48B -109.7(12)
C38B C39B C45B C48B 62.8(15)
C45E C39B C45B C48B 156(5)
C40B C39B C45B C46B 11.3(16)
C38B C39B C45B C46B -176.2(11)
C45E C39B C45B C46B -83(4)
C40B C39B C45B C47B 128.7(10)
C38B C39B C45B C47B -58.9(13)
C45E C39B C45B C47B 34(4)
C40B C39B C45E C48E -72(2)
C38B C39B C45E C48E 122.9(16)
C45B C39B C45E C48E 25(3)
C40B C39B C45E C47E 173.0(16)
C38B C39B C45E C47E 8(3)
C45B C39B C45E C47E -90(5)
C40B C39B C45E C46E 45(3)
C38B C39B C45E C46E -120.4(16)
C45B C39B C45E C46E 141(5)
C20C C1C C2C C3C 168.2(3)
N1C C1C C2C C3C -1.7(4)
C20C C1C C2C C15P -15.0(6)
N1C C1C C2C C15P 175.1(3)
C1C C2C C3C C4C 3.3(4)
C15P C2C C3C C4C -173.5(3)
C2C C3C C4C N1C -3.9(4)
C2C C3C C4C C5C 168.3(3)
N1C C4C C5C C6C 9.3(5)
C3C C4C C5C C6C -161.8(3)
N1C C4C C5C C21C -177.8(3)
C3C C4C C5C C21C 11.2(5)
C4C C5C C6C N2C -11.2(5)
C21C C5C C6C N2C 175.5(3)
C4C C5C C6C C7C 161.2(3)
C21C C5C C6C C7C -12.2(5)
N2C C6C C7C C8C 2.4(4)
C5C C6C C7C C8C -171.0(3)
C6C C7C C8C C9C -3.5(4)
C7C C8C C9C N2C 3.5(4)
C7C C8C C9C C10C -170.9(4)
N2C C9C C10C C11C -8.1(7)
C8C C9C C10C C11C 165.4(4)
N2C C9C C10C C35C 177.7(4)
C8C C9C C10C C35C -8.7(6)
C9C C10C C11C N3C 10.2(7)
C35C C10C C11C N3C -175.6(4)
C9C C10C C11C C12C -163.5(5)
C35C C10C C11C C12C 10.7(7)
N3C C11C C12C C13C -2.5(7)
C10C C11C C12C C13C 172.0(5)
C11C C12C C13C C14C 3.5(7)
C12C C13C C14C N3C -3.5(7)
C12C C13C C14C C15C 173.4(5)
N3C C14C C15C C16C 8.3(7)
C13C C14C C15C C16C -168.0(5)
N3C C14C C15C C49D -169.9(10)
C13C C14C C15C C49D 13.7(12)
N3C C14C C15C C49C 167.6(8)
C13C C14C C15C C49C -8.8(10)
C14C C15C C16C N4C -5.2(7)
C49D C15C C16C N4C 173.0(10)
C49C C15C C16C N4C -164.4(9)
C14C C15C C16C C17C 162.2(4)
C49D C15C C16C C17C -19.5(11)
C49C C15C C16C C17C 3.1(10)
C15C C16C C17C C18C -164.8(4)
N4C C16C C17C C18C 4.3(4)
C16C C17C C18C C19C -3.7(4)
C16C C17C C18C C20P 171.7(3)
C17C C18C C19C N4C 2.1(4)
C20P C18C C19C N4C -173.1(3)
C17C C18C C19C C20C -169.8(3)
C20P C18C C19C C20C 15.0(6)
N1C C1C C20C C19C 8.3(6)
C2C C1C C20C C19C -160.0(3)
N4C C19C C20C C1C -9.2(6)
C18C C19C C20C C1C 161.6(3)
C4C C5C C21C C22C 105.9(4)
C6C C5C C21C C22C -81.0(4)
C4C C5C C21C C26C -80.5(4)
C6C C5C C21C C26C 92.6(4)
C26C C21C C22C C23C -1.2(6)
C5C C21C C22C C23C 172.6(4)
C21C C22C C23C C24C 1.0(7)
C21C C22C C23C C27D 157.3(14)
C21C C22C C23C C27C -168.2(6)
C22C C23C C24C C25C -0.5(8)
C27D C23C C24C C25C -161.6(10)
C27C C23C C24C C25C 167.7(7)
C23C C24C C25C C26C 0.3(7)
C23C C24C C25C C31C -176.2(5)
C22C C21C C26C C25C 1.0(6)
C5C C21C C26C C25C -172.6(3)
C24C C25C C26C C21C -0.5(6)
C31C C25C C26C C21C 175.9(4)
C22C C23C C27C C28C 7.6(12)
C24C C23C C27C C28C -160.6(8)
C27D C23C C27C C28C 132(2)
C22C C23C C27C C30C 134.5(8)
C24C C23C C27C C30C -33.8(13)
C27D C23C C27C C30C -101.4(18)
C22C C23C C27C C29C -109.3(7)
C24C C23C C27C C29C 82.4(8)
C27D C23C C27C C29C 14.7(14)
C22C C23C C27D C30D 101.8(14)
C24C C23C C27D C30D -100.4(16)
C27C C23C C27D C30D 26.2(15)
C22C C23C C27D C28D -147.1(14)
C24C C23C C27D C28D 11(2)
C27C C23C C27D C28D 137(3)
C22C C23C C27D C29D -15(3)
C24C C23C C27D C29D 143.0(16)
C27C C23C C27D C29D -90(2)
C26C C25C C31C C34C -107.3(7)
C24C C25C C31C C34C 68.9(8)
C26C C25C C31C C33C 39.6(7)
C24C C25C C31C C33C -144.2(5)
C26C C25C C31C C32D -169.3(12)
C24C C25C C31C C32D 6.9(14)
C26C C25C C31C C34D -59.1(9)
C24C C25C C31C C34D 117.2(9)
C26C C25C C31C C32C 143.9(5)
C24C C25C C31C C32C -39.9(6)
C9C C10C C35C C36C 80.7(5)
C11C C10C C35C C36C -93.6(5)
C9C C10C C35C C40C -97.3(5)
C11C C10C C35C C40C 88.3(5)
C40C C35C C36C C37C 0.1(6)
C10C C35C C36C C37C -177.8(4)
C35C C36C C37C C38C -0.2(6)
C35C C36C C37C C41C 179.8(4)
C36C C37C C38C C39C 1.2(6)
C41C C37C C38C C39C -178.9(4)
C37C C38C C39C C40C -1.9(6)
C37C C38C C39C C45C 177.8(5)
C36C C35C C40C C39C -1.0(6)
C10C C35C C40C C39C 177.1(4)
C38C C39C C40C C35C 1.8(6)
C45C C39C C40C C35C -177.9(5)
C36C C37C C41C C42C -59.3(5)
C38C C37C C41C C42C 120.7(4)
C36C C37C C41C C44C -179.0(4)
C38C C37C C41C C44C 1.0(6)
C36C C37C C41C C43C 59.7(5)
C38C C37C C41C C43C -120.3(4)
C40C C39C C45C C47D -72.9(12)
C38C C39C C45C C47D 107.4(11)
C40C C39C C45C C48D 165.2(10)
C38C C39C C45C C48D -14.5(11)
C40C C39C C45C C47C -10.4(11)
C38C C39C C45C C47C 170.0(9)
C40C C39C C45C C46C 121.8(7)
C38C C39C C45C C46C -57.9(8)
C40C C39C C45C C46D 47.3(9)
C38C C39C C45C C46D -132.4(8)
C40C C39C C45C C48C -118.4(7)
C38C C39C C45C C48C 61.9(8)
C16C C15C C49C C54C 99(2)
C14C C15C C49C C54C -61(2)
C49D C15C C49C C54C -160(7)
C16C C15C C49C C50C -86.1(17)
C14C C15C C49C C50C 114.1(17)
C49D C15C C49C C50C 14(4)
C54C C49C C50C C51C 6(3)
C15C C49C C50C C51C -169.0(17)
C49C C50C C51C C52C -12(3)
C49C C50C C51C C55C 173.9(18)
C50C C51C C52C C53C 11(2)
C55C C51C C52C C53C -174.8(13)
C51C C52C C53C C54C -5.5(17)
C51C C52C C53C C59C 171.2(13)
C50C C49C C54C C53C 1(3)
C15C C49C C54C C53C 175.8(13)
C52C C53C C54C C49C -1.4(17)
C59C C53C C54C C49C -178.0(14)
C50C C51C C55C C56C 44(2)
C52C C51C C55C C56C -129(2)
C50C C51C C55C C57C -178.7(18)
C52C C51C C55C C57C 8(2)
C50C C51C C55C C58C -75(2)
C52C C51C C55C C58C 111(2)
C54C C53C C59C C62C -52.1(10)
C52C C53C C59C C62C 131.5(9)
C54C C53C C59C C61C -173.3(9)
C52C C53C C59C C61C 10.3(13)
C54C C53C C59C C60C 67.7(11)
C52C C53C C59C C60C -108.7(10)
C16C C15C C49D C54D 126.7(15)
C14C C15C C49D C54D -55(2)
C49C C15C C49D C54D 36(4)
C16C C15C C49D C50D -50(2)
C14C C15C C49D C50D 128.1(16)
C49C C15C C49D C50D -141(7)
C54D C49D C50D C51D -7(3)
C15C C49D C50D C51D 169.3(14)
C49D C50D C51D C52D 1(2)
C49D C50D C51D C55D -176.3(16)
C50D C51D C52D C53D 10(3)
C55D C51D C52D C53D -173.2(17)
C51D C52D C53D C54D -13(3)
C51D C52D C53D C59D 163.4(19)
C50D C49D C54D C53D 3(3)
C15C C49D C54D C53D -173.4(13)
C52D C53D C54D C49D 5(2)
C59D C53D C54D C49D -171.4(17)
C52D C51D C55D C57D 132.3(18)
C50D C51D C55D C57D -50.6(19)
C52D C51D C55D C56D -2(2)
C50D C51D C55D C56D 174.7(13)
C52D C51D C55D C58D -108.8(18)
C50D C51D C55D C58D 68.3(16)
C54D C53D C59D C60D -16(2)
C52D C53D C59D C60D 167.6(17)
C54D C53D C59D C62D -135.6(15)
C52D C53D C59D C62D 48(2)
C54D C53D C59D C61D 104.8(15)
C52D C53D C59D C61D -71.2(18)
C3A C2A C1P N1P -126.6(4)
C1A C2A C1P N1P 49.1(5)
C3A C2A C1P C2P 49.2(5)
C1A C2A C1P C2P -135.0(4)
N1P C1P C2P C3P 0.9(6)
C2A C1P C2P C3P -174.6(3)
C1P C2P C3P C4P 1.1(6)
C2P C3P C4P C5P -1.6(6)
C3P C4P C5P N1P 0.1(6)
C3P C4P C5P C8B 174.2(4)
C7B C8B C5P N1P 134.2(4)
C9B C8B C5P N1P -44.3(5)
C7B C8B C5P C4P -40.3(6)
C9B C8B C5P C4P 141.2(4)
C17A C18A C6P N2P 135.1(4)
C19A C18A C6P N2P -43.7(5)
C17A C18A C6P C7P -39.5(5)
C19A C18A C6P C7P 141.7(4)
N2P C6P C7P C8P -1.7(5)
C18A C6P C7P C8P 172.5(3)
C6P C7P C8P C9P -0.6(6)
C7P C8P C9P C10P 0.8(6)
C8P C9P C10P N2P 1.2(6)
C8P C9P C10P C12B -173.8(4)
C13B C12B C10P N2P -136.0(4)
C11B C12B C10P N2P 42.5(5)
C13B C12B C10P C9P 39.3(6)
C11B C12B C10P C9P -142.2(4)
C3B C2B C11P N3P -139.1(3)
C1B C2B C11P N3P 38.2(5)
C3B C2B C11P C12P 37.0(5)
C1B C2B C11P C12P -145.7(3)
N3P C11P C12P C13P 2.8(5)
C2B C11P C12P C13P -173.2(3)
C11P C12P C13P C14P 0.4(6)
C12P C13P C14P C15P -1.5(6)
C13P C14P C15P N3P -0.5(5)
C13P C14P C15P C2C 175.5(3)
C3C C2C C15P N3P 131.8(4)
C1C C2C C15P N3P -44.4(5)
C3C C2C C15P C14P -44.4(5)
C1C C2C C15P C14P 139.5(4)
C17B C18B C16P N4P 136.7(4)
C19B C18B C16P N4P -46.7(5)
C17B C18B C16P C17P -38.9(5)
C19B C18B C16P C17P 137.7(4)
N4P C16P C17P C18P -0.5(6)
C18B C16P C17P C18P 174.9(4)
C16P C17P C18P C19P -2.1(6)
C17P C18P C19P C20P 1.8(6)
C18P C19P C20P N4P 1.3(6)
C18P C19P C20P C18C -172.8(3)
C17C C18C C20P N4P -127.4(4)
C19C C18C C20P N4P 47.0(5)
C17C C18C C20P C19P 47.2(5)
C19C C18C C20P C19P -138.5(4)
C6S C1S C2S C3S -0.3(10)
Cl1 C1S C2S C3S 179.6(6)
C1S C2S C3S C4S 0.0(13)
C2S C3S C4S C5S 0.5(13)
C3S C4S C5S C6S -0.9(11)
C4S C5S C6S C1S 0.6(9)
C2S C1S C6S C5S -0.1(9)
Cl1 C1S C6S C5S -179.9(4)
C5A C4A N1A C1A 166.0(3)
C3A C4A N1A C1A -2.7(4)
C5A C4A N1A Ni1 -16.5(5)
C3A C4A N1A Ni1 174.7(2)
C20A C1A N1A C4A 173.4(3)
C2A C1A N1A C4A 0.2(4)
C20A C1A N1A Ni1 -4.1(5)
C2A C1A N1A Ni1 -177.3(2)
C5A C6A N2A C9A -177.3(5)
C7A C6A N2A C9A -0.6(6)
C5A C6A N2A Ni1 0.0(7)
C7A C6A N2A Ni1 176.7(4)
C10A C9A N2A C6A -172.6(5)
C8A C9A N2A C6A 2.8(6)
C10A C9A N2A Ni1 10.0(8)
C8A C9A N2A Ni1 -174.6(4)
C15A C14A N3A C11A 172.5(4)
C13A C14A N3A C11A -1.9(5)
C15A C14A N3A Ni1 -8.6(6)
C13A C14A N3A Ni1 176.9(3)
C10A C11A N3A C14A 174.5(5)
C12A C11A N3A C14A -0.4(5)
C10A C11A N3A Ni1 -4.3(7)
C12A C11A N3A Ni1 -179.2(3)
C20A C19A N4A C16A -168.1(3)
C18A C19A N4A C16A 2.5(4)
C20A C19A N4A Ni1 11.1(5)
C18A C19A N4A Ni1 -178.3(2)
C15A C16A N4A C19A -171.1(4)
C17A C16A N4A C19A 0.0(4)
C15A C16A N4A Ni1 9.6(5)
C17A C16A N4A Ni1 -179.2(2)
C3B C4B N1B C1B -1.2(3)
C5B C4B N1B C1B 172.7(3)
C3B C4B N1B Ni2 174.9(2)
C5B C4B N1B Ni2 -11.2(4)
C20B C1B N1B C4B 165.5(3)
C2B C1B N1B C4B -1.7(3)
C20B C1B N1B Ni2 -10.6(4)
C2B C1B N1B Ni2 -177.7(2)
C10B C9B N2B C6B -165.7(3)
C8B C9B N2B C6B 2.2(4)
C10B C9B N2B Ni2 10.9(5)
C8B C9B N2B Ni2 178.9(2)
C5B C6B N2B C9B -172.3(3)
C7B C6B N2B C9B 1.3(4)
C5B C6B N2B Ni2 11.0(5)
C7B C6B N2B Ni2 -175.4(2)
C10B C11B N3B C14B 167.5(3)
C12B C11B N3B C14B -1.7(4)
C10B C11B N3B Ni2 -9.6(5)
C12B C11B N3B Ni2 -178.8(2)
C15B C14B N3B C11B 170.2(3)
C13B C14B N3B C11B -1.1(4)
C15B C14B N3B Ni2 -12.7(5)
C13B C14B N3B Ni2 176.0(2)
C20B C19B N4B C16B -167.1(3)
C18B C19B N4B C16B 1.3(4)
C20B C19B N4B Ni2 5.6(5)
C18B C19B N4B Ni2 174.1(2)
C15B C16B N4B C19B -173.9(3)
C17B C16B N4B C19B 1.8(4)
C15B C16B N4B Ni2 13.3(5)
C17B C16B N4B Ni2 -171.0(2)
C5C C4C N1C C1C -169.4(3)
C3C C4C N1C C1C 2.8(4)
C5C C4C N1C Ni3 9.3(5)
C3C C4C N1C Ni3 -178.6(2)
C20C C1C N1C C4C -170.6(3)
C2C C1C N1C C4C -0.7(4)
C20C C1C N1C Ni3 10.7(5)
C2C C1C N1C Ni3 -179.4(2)
C5C C6C N2C C9C 173.0(3)
C7C C6C N2C C9C -0.2(4)
C5C C6C N2C Ni3 -5.7(5)
C7C C6C N2C Ni3 -178.9(2)
C10C C9C N2C C6C 172.4(4)
C8C C9C N2C C6C -1.9(4)
C10C C9C N2C Ni3 -8.9(6)
C8C C9C N2C Ni3 176.7(2)
C15C C14C N3C C11C -174.9(4)
C13C C14C N3C C11C 1.9(6)
C15C C14C N3C Ni3 6.1(7)
C13C C14C N3C Ni3 -177.1(4)
C10C C11C N3C C14C -174.2(5)
C12C C11C N3C C14C 0.3(5)
C10C C11C N3C Ni3 4.8(7)
C12C C11C N3C Ni3 179.3(4)
C20C C19C N4C C16C 172.5(3)
C18C C19C N4C C16C 0.5(4)
C20C C19C N4C Ni3 -9.2(5)
C18C C19C N4C Ni3 178.9(2)
C15C C16C N4C C19C 165.9(4)
C17C C16C N4C C19C -2.9(4)
C15C C16C N4C Ni3 -12.4(5)
C17C C16C N4C Ni3 178.8(2)
C2P C1P N1P C5P -2.4(5)
C2A C1P N1P C5P 173.2(3)
C4P C5P N1P C1P 1.9(5)
C8B C5P N1P C1P -172.5(3)
C7P C6P N2P C10P 3.6(5)
C18A C6P N2P C10P -170.8(3)
C9P C10P N2P C6P -3.4(5)
C12B C10P N2P C6P 171.8(3)
C14P C15P N3P C11P 3.6(5)
C2C C15P N3P C11P -172.4(3)
C12P C11P N3P C15P -4.7(5)
C2B C11P N3P C15P 171.5(3)
C17P C16P N4P C20P 3.4(5)
C18B C16P N4P C20P -172.0(3)
C19P C20P N4P C16P -3.8(5)
C18C C20P N4P C16P 170.6(3)
C4A N1A Ni1 N3A -73(5)
C1A N1A Ni1 N3A 104(5)
C4A N1A Ni1 N2A 21.4(3)
C1A N1A Ni1 N2A -161.6(3)
C4A N1A Ni1 N4A -160.3(3)
C1A N1A Ni1 N4A 16.7(3)
C14A N3A Ni1 N1A -69(5)
C11A N3A Ni1 N1A 110(5)
C14A N3A Ni1 N2A -162.6(4)
C11A N3A Ni1 N2A 16.0(4)
C14A N3A Ni1 N4A 19.1(3)
C11A N3A Ni1 N4A -162.4(3)
C6A N2A Ni1 N1A -13.8(4)
C9A N2A Ni1 N1A 163.0(4)
C6A N2A Ni1 N3A 164.8(4)
C9A N2A Ni1 N3A -18.4(4)
C6A N2A Ni1 N4A -91(4)
C9A N2A Ni1 N4A 85(4)
C19A N4A Ni1 N1A -20.1(3)
C16A N4A Ni1 N1A 159.0(3)
C19A N4A Ni1 N3A 161.4(3)
C16A N4A Ni1 N3A -19.5(3)
C19A N4A Ni1 N2A 58(4)
C16A N4A Ni1 N2A -123(4)
C4B N1B Ni2 N3B -58(5)
C1B N1B Ni2 N3B 117(4)
C4B N1B Ni2 N2B 24.4(3)
C1B N1B Ni2 N2B -160.4(3)
C4B N1B Ni2 N4B -155.0(3)
C1B N1B Ni2 N4B 20.1(3)
C11B N3B Ni2 N1B 104(4)
C14B N3B Ni2 N1B -73(5)
C11B N3B Ni2 N2B 21.6(3)
C14B N3B Ni2 N2B -154.9(3)
C11B N3B Ni2 N4B -159.0(3)
C14B N3B Ni2 N4B 24.6(3)
C9B N2B Ni2 N1B 159.7(3)
C6B N2B Ni2 N1B -24.3(3)
C9B N2B Ni2 N3B -21.9(3)
C6B N2B Ni2 N3B 154.1(3)
C9B N2B Ni2 N4B -106(15)
C6B N2B Ni2 N4B 70(15)
C19B N4B Ni2 N1B -17.7(3)
C16B N4B Ni2 N1B 153.6(3)
C19B N4B Ni2 N3B 163.9(3)
C16B N4B Ni2 N3B -24.8(3)
C19B N4B Ni2 N2B -112(15)
C16B N4B Ni2 N2B 60(15)
C14C N3C Ni3 N4C -16.2(4)
C11C N3C Ni3 N4C 165.0(4)
C14C N3C Ni3 N2C 163.5(4)
C11C N3C Ni3 N2C -15.2(4)
C14C N3C Ni3 N1C -105(5)
C11C N3C Ni3 N1C 77(5)
C19C N4C Ni3 N3C -158.7(3)
C16C N4C Ni3 N3C 19.2(3)
C19C N4C Ni3 N2C 125(26)
C16C N4C Ni3 N2C -57(29)
C19C N4C Ni3 N1C 19.9(3)
C16C N4C Ni3 N1C -162.1(3)
C6C N2C Ni3 N3C -164.4(3)
C9C N2C Ni3 N3C 17.2(3)
C6C N2C Ni3 N4C -88(26)
C9C N2C Ni3 N4C 94(29)
C6C N2C Ni3 N1C 16.9(3)
C9C N2C Ni3 N1C -161.5(3)
C4C N1C Ni3 N3C -111(5)
C1C N1C Ni3 N3C 68(5)
C4C N1C Ni3 N4C 161.1(3)
C1C N1C Ni3 N4C -20.6(3)
C4C N1C Ni3 N2C -18.7(3)
C1C N1C Ni3 N2C 159.7(3)

loop_
_platon_squeeze_void_nr
_platon_squeeze_void_average_x
_platon_squeeze_void_average_y
_platon_squeeze_void_average_z
_platon_squeeze_void_volume
_platon_squeeze_void_count_electrons
_platon_squeeze_void_content
1 0.000 0.048 0.024 2988 867 ' '
2 0.485 0.002 0.222 159 52 ' '
3 0.325 0.305 0.395 22 1 ' '
4 0.515 -0.002 0.778 159 46 ' '
5 0.675 0.695 0.605 23 2 ' '
